data_7123395
loop_
_publ_author_name
'Zhang, Xu'
'Wang, Jin-Yun'
'Huang, Ya-Zi'
'Yang, Ming'
'Chen, Zhong-Ning'

_publ_section_title
;
 Silver(I) Nanoclusters of Carbazole-1,8-Bis(acetylide): from Visible to
 Near-infrared Emission
;
_journal_name_full 'Chemical Communications'
_journal_paper_doi 10.1039/C9CC02066G
_journal_year 2019
_chemical_formula_sum 'C260 H228 Ag16 Cl2 N10 O8 P8'
_chemical_formula_weight 5665.09
_space_group_crystal_system triclinic
_space_group_IT_number 2
_space_group_name_Hall '-P 1'
_space_group_name_H-M_alt 'P -1'
_symmetry_space_group_name_Hall '-P 1'
_symmetry_space_group_name_H-M 'P -1'
_atom_sites_solution_hydrogens geom
_audit_creation_method SHELXL-2016/6
_audit_update_record
;
2019-01-11 deposited with the CCDC.    2019-05-07 downloaded from the CCDC.
;
_cell_angle_alpha 104.94(3)
_cell_angle_beta 90.19(3)
_cell_angle_gamma 94.68(3)
_cell_formula_units_Z 4
_cell_length_a 20.418(4)
_cell_length_b 32.912(7)
_cell_length_c 44.298(9)
_cell_measurement_reflns_used 257533
_cell_measurement_temperature 100(2)
_cell_measurement_theta_max 29.880
_cell_measurement_theta_min 1.164
_cell_volume 28657(11)
_computing_cell_refinement HKL3000
_computing_data_collection HKL3000
_computing_data_reduction HKL3000
_computing_structure_refinement 'SHELXL-2016/6 (Sheldrick, 2016)'
_computing_structure_solution 'SHELXL-2016/6 (Sheldrick, 2016)'
_diffrn_ambient_temperature 100(2)
_diffrn_measured_fraction_theta_full 0.870
_diffrn_measured_fraction_theta_max 0.868
_diffrn_measurement_device_type CCD
_diffrn_measurement_method '\w scans'
_diffrn_radiation_type synchrotron
_diffrn_radiation_wavelength 0.82634
_diffrn_reflns_av_R_equivalents 0.066
_diffrn_reflns_av_unetI/netI 0.0337
_diffrn_reflns_Laue_measured_fraction_full 0.870
_diffrn_reflns_Laue_measured_fraction_max 0.868
_diffrn_reflns_number 91360
_diffrn_reflns_point_group_measured_fraction_full 0.870
_diffrn_reflns_point_group_measured_fraction_max 0.868
_diffrn_reflns_theta_full 29.723
_diffrn_reflns_theta_max 29.880
_diffrn_reflns_theta_min 1.164
_diffrn_source synchrotron
_exptl_absorpt_coefficient_mu 1.178
_exptl_absorpt_correction_type multi-scan
_exptl_crystal_colour Red
_exptl_crystal_density_diffrn 1.313
_exptl_crystal_description Needle
_exptl_crystal_F_000 11312
_exptl_crystal_size_max 0.38
_exptl_crystal_size_mid 0.14
_exptl_crystal_size_min 0.12
_exptl_transmission_factor_max 0.868
_exptl_transmission_factor_min 0.820
_platon_squeeze_details
;
The unit cell contains highly disordered solvent molecules and counter anions
which have been treated as a diffuse contribution to the overall scattering 
without specific atom positions by SQUEEZE/PLATON. 
;
_refine_diff_density_max 4.875
_refine_diff_density_min -1.950
_refine_diff_density_rms 0.190
_refine_ls_extinction_coef 0.00102(4)
_refine_ls_extinction_expression Fc^*^=kFc[1+0.001xFc^2^\l^3^/sin(2\q)]^-1/4^
_refine_ls_extinction_method 'SHELXL-2016/6 (Sheldrick 2016)'
_refine_ls_goodness_of_fit_ref 1.015
_refine_ls_hydrogen_treatment constr
_refine_ls_matrix_type fullcycle
_refine_ls_number_parameters 5318
_refine_ls_number_reflns 91360
_refine_ls_number_restraints 654
_refine_ls_restrained_S_all 1.014
_refine_ls_R_factor_all 0.1218
_refine_ls_R_factor_gt 0.1155
_refine_ls_shift/su_max 0.002
_refine_ls_shift/su_mean 0.000
_refine_ls_structure_factor_coef Fsqd
_refine_ls_weighting_details 'w=1/[\s^2^(Fo^2^)+(0.1860P)^2^+300.5486P] where P=(Fo^2^+2Fc^2^)/3'
_refine_ls_weighting_scheme calc
_refine_ls_wR_factor_gt 0.3175
_refine_ls_wR_factor_ref 0.3225
_reflns_Friedel_coverage 0.000
_reflns_number_gt 80138
_reflns_number_total 91360
_reflns_threshold_expression 'I > 2\s(I)'
_cod_data_source_file c9cc02066g2.cif
_cod_data_source_block 3
_cod_depositor_comments
;
The following automatic conversions were performed:

'_exptl_absorpt_correction_type' value 'Multi-scan' changed to
'multi-scan' according to
/home/data/users/saulius/crontab/automatic-downloads/rss-feeds/RSC/lib/dictionaries/cif_core.dic
dictionary named 'cif_core.dic' version 2.4.2 from 2011-04-26.

Automatic conversion script
Id: cif_fix_values 4973 2017-02-22 13:04:09Z antanas 
;
_cod_original_cell_volume 28656(11)
_cod_database_code 7123395
_shelx_shelxl_version_number 2016/6
_shelx_space_group_comment
;
The symmetry employed for this shelxl refinement is uniquely defined
by the following loop, which should always be used as a source of
symmetry information in preference to the above space-group names.
They are only intended as comments.
;
_platon_squeeze_void_probe_radius 1.20

loop_
_space_group_symop_operation_xyz
'x, y, z'
'-x, -y, -z'

loop_
_atom_site_label
_atom_site_type_symbol
_atom_site_fract_x
_atom_site_fract_y
_atom_site_fract_z
_atom_site_U_iso_or_equiv
_atom_site_adp_type
_atom_site_occupancy
_atom_site_site_symmetry_order
_atom_site_calc_flag
_atom_site_refinement_flags_posn
_atom_site_refinement_flags_adp
_atom_site_refinement_flags_occupancy
_atom_site_disorder_assembly
_atom_site_disorder_group
Ag1 Ag 0.48555(4) 0.30171(3) 0.40102(2) 0.055 Uani 1 1 d . . . . .
Ag2 Ag 0.62564(4) 0.30500(3) 0.36114(2) 0.051 Uani 1 1 d . . . . .
Ag3 Ag 0.49922(4) 0.31960(3) 0.34374(2) 0.054 Uani 1 1 d . . . . .
Ag4 Ag 0.58440(4) 0.21360(3) 0.33974(2) 0.052 Uani 1 1 d . . . . .
Ag5 Ag 0.70549(5) 0.33550(3) 0.31491(2) 0.064 Uani 1 1 d . . . . .
Ag6 Ag 0.58055(5) 0.33489(3) 0.27434(2) 0.060 Uani 1 1 d . . . . .
Ag7 Ag 0.55753(4) 0.25451(3) 0.28694(2) 0.051 Uani 1 1 d . . . . .
Ag8 Ag 0.69228(4) 0.25496(3) 0.27072(2) 0.053 Uani 1 1 d . . . . .
Ag9 Ag 0.67999(5) 0.23516(3) 0.19948(2) 0.058 Uani 1 1 d . . . . .
Ag10 Ag 0.55159(4) 0.25282(3) 0.21887(2) 0.054 Uani 1 1 d . . . . .
Ag11 Ag 0.54836(5) 0.16458(3) 0.22276(2) 0.054 Uani 1 1 d . . . . .
Ag12 Ag 0.67777(5) 0.14486(3) 0.18915(2) 0.056 Uani 1 1 d . . . . .
Ag13 Ag 0.59112(5) 0.27311(3) 0.15744(2) 0.066 Uani 1 1 d . . . . .
Ag14 Ag 0.60969(4) 0.18225(3) 0.14161(2) 0.050 Uani 1 1 d . . . . .
Ag15 Ag 0.47907(4) 0.18360(3) 0.16016(2) 0.055 Uani 1 1 d . . . . .
Ag16 Ag 0.47646(5) 0.19961(3) 0.10190(2) 0.058 Uani 1 1 d . . . . .
Ag17 Ag 1.08754(4) 0.29971(3) 0.89721(2) 0.055 Uani 1 1 d . . . . .
Ag18 Ag 1.07758(5) 0.31493(3) 0.83887(2) 0.059 Uani 1 1 d . . . . .
Ag19 Ag 0.94759(4) 0.30520(3) 0.85707(2) 0.054 Uani 1 1 d . . . . .
Ag20 Ag 0.96277(5) 0.21245(3) 0.83942(2) 0.058 Uani 1 1 d . . . . .
Ag21 Ag 0.87438(5) 0.33541(3) 0.81016(2) 0.066 Uani 1 1 d . . . . .
Ag22 Ag 0.99852(5) 0.32766(3) 0.77039(2) 0.056 Uani 1 1 d . . . . .
Ag23 Ag 0.99995(4) 0.24772(3) 0.78348(2) 0.056 Uani 1 1 d . . . . .
Ag24 Ag 0.86420(5) 0.25079(3) 0.76980(2) 0.057 Uani 0.8576 1 d . . P A 1
Ag4' Ag 0.8703(3) 0.25266(16) 0.79721(13) 0.050 Uani 0.1424 1 d . . P A 2
Ag25 Ag 0.98227(5) 0.15820(3) 0.72260(2) 0.058 Uani 1 1 d . . . . .
Ag26 Ag 1.00336(5) 0.24263(3) 0.71436(2) 0.056 Uani 1 1 d . . . . .
Ag27 Ag 0.86966(6) 0.22878(3) 0.69894(2) 0.060 Uani 0.8449 1 d . . P A 1
Ag7' Ag 0.8599(3) 0.23206(15) 0.72568(12) 0.047 Uani 0.1551 1 d . . P A 2
Ag28 Ag 0.84780(5) 0.14031(3) 0.68720(2) 0.063 Uani 1 1 d . . . . .
Ag29 Ag 0.96226(5) 0.27252(3) 0.65346(2) 0.060 Uani 1 1 d . . . . .
Ag30 Ag 0.92824(5) 0.17735(3) 0.64026(2) 0.054 Uani 1 1 d . . . . .
Ag31 Ag 1.06005(5) 0.17358(3) 0.65688(2) 0.057 Uani 1 1 d . . . . .
Ag32 Ag 1.06668(5) 0.19086(3) 0.59941(2) 0.058 Uani 1 1 d . . . . .
P1 P 0.58017(15) 0.33541(10) 0.43621(6) 0.054 Uani 1 1 d . . . . .
P2 P 0.77284(17) 0.36861(11) 0.36336(7) 0.063 Uani 1 1 d . . . . .
P3 P 0.40577(15) 0.26307(10) 0.43034(6) 0.053 Uani 1 1 d . . . . .
P4 P 0.50565(16) 0.15576(10) 0.33992(6) 0.055 Uani 1 1 d . . . . .
P5 P 0.54651(19) 0.33370(11) 0.14696(7) 0.066 Uani 1 1 d . . . . .
P6 P 0.40664(17) 0.22618(11) 0.06220(6) 0.060 Uani 1 1 d . . . . .
P7 P 0.72805(17) 0.11199(11) 0.13979(6) 0.059 Uani 1 1 d . . . . .
P8 P 0.55209(15) 0.15623(10) 0.06681(6) 0.053 Uani 1 1 d . . . . .
P9 P 1.00477(15) 0.33655(10) 0.93221(6) 0.052 Uani 1 1 d . . . . .
P10 P 0.82123(16) 0.37114(11) 0.85895(6) 0.058 Uani 1 1 d . . . . .
P11 P 1.15756(17) 0.26387(11) 0.92911(7) 0.060 Uani 1 1 d . . . . .
P12 P 1.0244(2) 0.15326(12) 0.84178(9) 0.071 Uani 1 1 d . . . . .
P13 P 1.14133(17) 0.22243(11) 0.56303(7) 0.061 Uani 1 1 d . . . . .
P14 P 1.03465(17) 0.33179(10) 0.64877(8) 0.064 Uani 1 1 d . . . . .
P15 P 0.97597(18) 0.15029(10) 0.56454(6) 0.060 Uani 1 1 d . . . . .
P16 P 0.7889(2) 0.10781(12) 0.63763(7) 0.069 Uani 1 1 d . . . . .
N1 N 0.6787(5) 0.3633(3) 0.40440(18) 0.050 Uani 1 1 d . . . . .
N2 N 0.4367(5) 0.2038(3) 0.3820(2) 0.058 Uani 1 1 d . . . . .
N3 N 0.4587(6) 0.2894(4) 0.1054(2) 0.068 Uani 1 1 d . . . . .
N4 N 0.6381(5) 0.1245(3) 0.09883(18) 0.054 Uani 1 1 d . . . . .
N5 N 0.3443(5) 0.2277(3) 0.2837(2) 0.055 Uani 1 1 d . . . . .
H5A H 0.385387 0.235700 0.287308 0.066 Uiso 1 1 calc R U . . .
N6 N 0.3644(5) 0.2898(3) 0.2188(2) 0.062 Uani 1 1 d . . . . .
H6A H 0.401350 0.278814 0.215208 0.075 Uiso 1 1 calc R U . . .
N7 N 0.6506(5) 0.3885(3) 0.2792(2) 0.057 Uani 1 1 d . . . . .
N8 N 0.8067(5) 0.3008(3) 0.19300(19) 0.055 Uani 1 1 d . . . . .
H8A H 0.771987 0.288446 0.198689 0.066 Uiso 1 1 calc R U . . .
N9 N 0.7807(5) 0.1966(3) 0.30839(18) 0.057 Uani 1 1 d . . . . .
H9A H 0.749864 0.211110 0.304637 0.069 Uiso 1 1 calc R U . . .
N10 N 0.6037(5) 0.1094(3) 0.21973(18) 0.047 Uani 1 1 d . . . . .
N11 N 0.9136(5) 0.3649(3) 0.90034(18) 0.050 Uani 1 1 d . . . . .
N12 N 1.1078(6) 0.2020(4) 0.8829(3) 0.069 Uani 1 1 d . . . . .
N13 N 1.1074(5) 0.2856(3) 0.6076(2) 0.062 Uani 1 1 d . . . . .
N14 N 0.8821(7) 0.1178(4) 0.5957(2) 0.082 Uani 1 1 d . U . . .
N15 N 1.2050(5) 0.2175(4) 0.7801(2) 0.066 Uani 1 1 d . . . . .
H15M H 1.165396 0.224238 0.783834 0.079 Uiso 1 1 calc R U . . .
N16 N 1.2066(5) 0.2773(4) 0.7152(2) 0.061 Uani 1 1 d . . . . .
H16B H 1.166478 0.266785 0.711644 0.073 Uiso 1 1 calc R U . . .
N17 N 0.9124(5) 0.1042(3) 0.71995(19) 0.054 Uani 1 1 d . . . . .
N18 N 0.7577(5) 0.2933(3) 0.6918(2) 0.054 Uani 1 1 d . . . . .
H18K H 0.787749 0.280029 0.697729 0.064 Uiso 1 1 calc R U . . .
N19 N 0.7583(6) 0.1954(4) 0.8076(2) 0.067 Uani 1 1 d . . . . .
H19J H 0.792868 0.209255 0.803232 0.080 Uiso 1 1 calc R U . . .
N20 N 0.9400(5) 0.3807(3) 0.77347(19) 0.049 Uani 1 1 d . . . . .
C1 C 0.6303(6) 0.2990(5) 0.4467(2) 0.065 Uani 1 1 d . . . . .
C2 C 0.6953(7) 0.3097(5) 0.4600(3) 0.068 Uani 1 1 d . . . . .
H2B H 0.714338 0.337097 0.462757 0.082 Uiso 1 1 calc R U . . .
C3 C 0.7298(7) 0.2808(5) 0.4686(3) 0.068 Uani 1 1 d . . . . .
H3B H 0.772688 0.287888 0.476432 0.082 Uiso 1 1 calc R U . . .
C4 C 0.6992(8) 0.2398(5) 0.4654(3) 0.077 Uani 1 1 d . . . . .
H4A H 0.721676 0.220431 0.472475 0.093 Uiso 1 1 calc R U . . .
C5 C 0.6403(7) 0.2280(4) 0.4528(3) 0.065 Uani 1 1 d . . . . .
H5B H 0.622644 0.200271 0.450053 0.078 Uiso 1 1 calc R U . . .
C6 C 0.6036(6) 0.2573(4) 0.4433(2) 0.055 Uani 1 1 d . . . . .
H6B H 0.561410 0.248977 0.434801 0.065 Uiso 1 1 calc R U . . .
C7 C 0.5420(7) 0.3622(4) 0.4719(3) 0.065 Uani 1 1 d . . . . .
C8 C 0.4821(7) 0.3782(5) 0.4708(3) 0.078 Uani 1 1 d . . . . .
H8B H 0.460822 0.373800 0.451495 0.093 Uiso 1 1 calc R U . . .
C9 C 0.4521(12) 0.4005(6) 0.4973(4) 0.117 Uani 1 1 d . . . . .
H9B H 0.411371 0.410873 0.496278 0.141 Uiso 1 1 calc R U . . .
C10 C 0.4863(12) 0.4063(7) 0.5250(4) 0.121 Uani 1 1 d . . . . .
H10A H 0.466965 0.421597 0.542904 0.145 Uiso 1 1 calc R U . . .
C11 C 0.5456(11) 0.3920(7) 0.5291(3) 0.113 Uani 1 1 d . . . . .
H11A H 0.565939 0.396936 0.548642 0.135 Uiso 1 1 calc R U . . .
C12 C 0.5736(9) 0.3697(6) 0.5021(3) 0.091 Uani 1 1 d . . . . .
H12A H 0.614058 0.359166 0.503625 0.110 Uiso 1 1 calc R U . . .
C13 C 0.6424(7) 0.3767(4) 0.4299(2) 0.061 Uani 1 1 d . . . . .
C14 C 0.6503(8) 0.4173(4) 0.4491(3) 0.072 Uani 1 1 d . . . . .
H14A H 0.623574 0.425614 0.466226 0.087 Uiso 1 1 calc R U . . .
C15 C 0.6978(9) 0.4448(5) 0.4425(3) 0.087 Uani 1 1 d . . . . .
H15A H 0.703719 0.472462 0.454846 0.105 Uiso 1 1 calc R U . . .
C16 C 0.7383(8) 0.4309(5) 0.4166(3) 0.086 Uani 1 1 d . . . . .
H16A H 0.772285 0.448731 0.411932 0.103 Uiso 1 1 calc R U . . .
C17 C 0.7258(7) 0.3909(5) 0.3990(2) 0.070 Uani 1 1 d . . . . .
C18 C 0.8337(7) 0.4105(4) 0.3591(3) 0.071 Uani 1 1 d . . . . .
C19 C 0.8209(9) 0.4305(5) 0.3339(4) 0.085 Uani 1 1 d . . . . .
H19A H 0.783044 0.422429 0.321362 0.102 Uiso 1 1 calc R U . . .
C20 C 0.8656(9) 0.4612(5) 0.3292(4) 0.085 Uani 1 1 d . . . . .
H20A H 0.860706 0.470821 0.311384 0.102 Uiso 1 1 calc R U . . .
C21 C 0.9192(12) 0.4791(7) 0.3500(5) 0.133 Uani 1 1 d . . . . .
H21A H 0.946364 0.501715 0.346979 0.160 Uiso 1 1 calc R U . . .
C22 C 0.9314(14) 0.4608(7) 0.3773(4) 0.137 Uani 1 1 d . . . . .
H22A H 0.966195 0.470907 0.391533 0.164 Uiso 1 1 calc R U . . .
C23 C 0.8863(10) 0.4274(7) 0.3794(4) 0.115 Uani 1 1 d . . . . .
H23A H 0.892254 0.415466 0.395967 0.138 Uiso 1 1 calc R U . . .
C24 C 0.8241(7) 0.3327(5) 0.3744(3) 0.072 Uani 1 1 d . . . . .
C25 C 0.8331(9) 0.3284(6) 0.4049(3) 0.087 Uani 1 1 d . . . . .
H25A H 0.808739 0.343818 0.420879 0.105 Uiso 1 1 calc R U . . .
C26 C 0.8753(7) 0.3031(7) 0.4115(4) 0.102 Uani 1 1 d . . . . .
H26A H 0.881568 0.301449 0.431987 0.122 Uiso 1 1 calc R U . . .
C27 C 0.9098(8) 0.2790(7) 0.3873(4) 0.098 Uani 1 1 d . . . . .
H27A H 0.937456 0.260251 0.391983 0.118 Uiso 1 1 calc R U . . .
C28 C 0.9056(7) 0.2812(5) 0.3579(3) 0.078 Uani 1 1 d . . . . .
H28A H 0.930772 0.265031 0.342665 0.094 Uiso 1 1 calc R U . . .
C29 C 0.8641(9) 0.3072(6) 0.3505(3) 0.094 Uani 1 1 d . . . . .
H29A H 0.860908 0.308984 0.329990 0.112 Uiso 1 1 calc R U . . .
C30 C 0.3262(6) 0.2853(3) 0.4434(2) 0.053 Uani 1 1 d . . . . .
C31 C 0.3112(6) 0.3199(4) 0.4350(3) 0.061 Uani 1 1 d . . . . .
H31A H 0.340886 0.332560 0.423615 0.073 Uiso 1 1 calc R U . . .
C32 C 0.2508(8) 0.3371(5) 0.4432(3) 0.080 Uani 1 1 d . . . . .
H32A H 0.240681 0.361143 0.437478 0.096 Uiso 1 1 calc R U . . .
C33 C 0.2069(7) 0.3178(5) 0.4599(3) 0.068 Uani 1 1 d . . . . .
H33A H 0.167215 0.329208 0.465832 0.081 Uiso 1 1 calc R U . . .
C34 C 0.2225(7) 0.2794(5) 0.4684(2) 0.066 Uani 1 1 d . . . . .
H34A H 0.192463 0.265350 0.478720 0.079 Uiso 1 1 calc R U . . .
C35 C 0.2843(6) 0.2644(4) 0.4604(3) 0.060 Uani 1 1 d . . . . .
H35A H 0.297022 0.241026 0.466340 0.072 Uiso 1 1 calc R U . . .
C36 C 0.4348(6) 0.2399(4) 0.4611(2) 0.062 Uani 1 1 d . . . . .
C37 C 0.4510(7) 0.2704(5) 0.4903(3) 0.067 Uani 1 1 d . . . . .
H37A H 0.443526 0.298747 0.493710 0.081 Uiso 1 1 calc R U . . .
C38 C 0.4794(8) 0.2540(6) 0.5138(3) 0.085 Uani 1 1 d . . . . .
H38A H 0.487707 0.271895 0.533643 0.102 Uiso 1 1 calc R U . . .
C39 C 0.4948(8) 0.2134(5) 0.5083(3) 0.081 Uani 1 1 d . . . . .
H39A H 0.514520 0.204717 0.524297 0.097 Uiso 1 1 calc R U . . .
C40 C 0.4818(8) 0.1845(5) 0.4795(3) 0.078 Uani 1 1 d . . . . .
H40A H 0.493019 0.156835 0.475571 0.093 Uiso 1 1 calc R U . . .
C41 C 0.4495(7) 0.2001(5) 0.4559(3) 0.069 Uani 1 1 d . . . . .
H41A H 0.438770 0.181634 0.436442 0.083 Uiso 1 1 calc R U . . .
C42 C 0.3822(6) 0.2164(4) 0.3987(2) 0.056 Uani 1 1 d . . . . .
C43 C 0.3205(6) 0.1975(4) 0.3900(2) 0.060 Uani 1 1 d . . . . .
H43A H 0.284965 0.206196 0.402378 0.072 Uiso 1 1 calc R U . . .
C44 C 0.3106(7) 0.1657(4) 0.3629(3) 0.064 Uani 1 1 d . . . . .
H44A H 0.268406 0.153570 0.356516 0.076 Uiso 1 1 calc R U . . .
C45 C 0.3642(6) 0.1519(4) 0.3454(3) 0.059 Uani 1 1 d . . . . .
H45A H 0.359649 0.130123 0.327183 0.071 Uiso 1 1 calc R U . . .
C46 C 0.4248(6) 0.1720(4) 0.3563(2) 0.055 Uani 1 1 d . . . . .
C47 C 0.4828(6) 0.1188(4) 0.3028(3) 0.058 Uani 1 1 d . . . . .
C48 C 0.4531(7) 0.1340(4) 0.2802(2) 0.061 Uani 1 1 d . . . . .
H48A H 0.442280 0.161786 0.285036 0.073 Uiso 1 1 calc R U . . .
C49 C 0.4392(7) 0.1075(4) 0.2497(3) 0.069 Uani 1 1 d . . . . .
H49A H 0.419696 0.118383 0.234874 0.083 Uiso 1 1 calc R U . . .
C50 C 0.4532(8) 0.0680(4) 0.2420(3) 0.074 Uani 1 1 d . . . . .
H50A H 0.443036 0.050888 0.222079 0.089 Uiso 1 1 calc R U . . .
C51 C 0.4846(9) 0.0517(5) 0.2649(3) 0.087 Uani 1 1 d . . . . .
H51A H 0.494915 0.023808 0.259704 0.105 Uiso 1 1 calc R U . . .
C52 C 0.4996(7) 0.0770(4) 0.2948(3) 0.071 Uani 1 1 d . . . . .
H52A H 0.520781 0.066335 0.309311 0.085 Uiso 1 1 calc R U . . .
C53 C 0.5300(7) 0.1263(5) 0.3661(3) 0.074 Uani 1 1 d . U . . .
C54 C 0.5876(7) 0.1367(5) 0.3829(3) 0.072 Uani 1 1 d . U . . .
H54A H 0.616086 0.158530 0.379524 0.086 Uiso 1 1 calc R U . . .
C55 C 0.6061(8) 0.1159(5) 0.4054(3) 0.081 Uani 1 1 d . U . . .
H55A H 0.646909 0.122584 0.415653 0.098 Uiso 1 1 calc R U . . .
C56 C 0.5622(9) 0.0855(6) 0.4119(4) 0.093 Uani 1 1 d . U . . .
H56A H 0.572698 0.072560 0.427402 0.111 Uiso 1 1 calc R U . . .
C57 C 0.5016(9) 0.0734(6) 0.3954(4) 0.097 Uani 1 1 d . U . . .
H57A H 0.473571 0.051346 0.398640 0.116 Uiso 1 1 calc R U . . .
C58 C 0.4848(9) 0.0957(6) 0.3739(4) 0.091 Uani 1 1 d . U . . .
H58A H 0.443010 0.090386 0.364496 0.109 Uiso 1 1 calc R U . . .
C59 C 0.5983(8) 0.3547(5) 0.1199(3) 0.078 Uani 1 1 d . . . . .
C60 C 0.6598(8) 0.3440(5) 0.1158(3) 0.082 Uani 1 1 d . . . . .
H60A H 0.675015 0.325284 0.126202 0.098 Uiso 1 1 calc R U . . .
C61 C 0.7014(10) 0.3605(6) 0.0965(4) 0.099 Uani 1 1 d . . . . .
H61A H 0.744608 0.353467 0.094061 0.119 Uiso 1 1 calc R U . . .
C62 C 0.6775(10) 0.3869(7) 0.0811(4) 0.105 Uani 1 1 d . . . . .
H62A H 0.706463 0.398868 0.068985 0.126 Uiso 1 1 calc R U . . .
C63 C 0.6107(18) 0.3980(12) 0.0821(7) 0.190 Uani 1 1 d . . . . .
H63A H 0.595222 0.414954 0.070272 0.228 Uiso 1 1 calc R U . . .
C64 C 0.5709(10) 0.3813(8) 0.1023(6) 0.136 Uani 1 1 d . . . . .
H64A H 0.527100 0.387173 0.104520 0.163 Uiso 1 1 calc R U . . .
C65 C 0.5408(9) 0.3759(5) 0.1808(3) 0.084 Uani 1 1 d . U . . .
C66 C 0.5050(9) 0.3674(5) 0.2066(3) 0.083 Uani 1 1 d . U . . .
H66A H 0.484658 0.340545 0.204780 0.100 Uiso 1 1 calc R U . . .
C67 C 0.5000(9) 0.3992(5) 0.2348(4) 0.091 Uani 1 1 d . U . . .
H67A H 0.476222 0.393059 0.251122 0.109 Uiso 1 1 calc R U . . .
C68 C 0.5305(11) 0.4398(6) 0.2382(4) 0.105 Uani 1 1 d . U . . .
H68A H 0.526317 0.460963 0.256404 0.126 Uiso 1 1 calc R U . . .
C69 C 0.5676(11) 0.4476(6) 0.2135(4) 0.108 Uani 1 1 d . U . . .
H69A H 0.592299 0.473322 0.215891 0.130 Uiso 1 1 calc R U . . .
C70 C 0.5673(10) 0.4167(6) 0.1855(4) 0.101 Uani 1 1 d . U . . .
H70A H 0.586567 0.424335 0.168543 0.121 Uiso 1 1 calc R U . . .
C71 C 0.4678(8) 0.3261(5) 0.1279(3) 0.073 Uani 1 1 d . . . . .
C72 C 0.4137(8) 0.3512(6) 0.1352(4) 0.091 Uani 1 1 d . . . . .
H72A H 0.416458 0.374852 0.152170 0.109 Uiso 1 1 calc R U . . .
C73 C 0.3568(9) 0.3403(6) 0.1167(4) 0.089 Uani 1 1 d . . . . .
H73A H 0.322880 0.357984 0.120152 0.107 Uiso 1 1 calc R U . . .
C74 C 0.3503(8) 0.3038(5) 0.0936(4) 0.083 Uani 1 1 d . . . . .
H74A H 0.311953 0.295837 0.081355 0.099 Uiso 1 1 calc R U . . .
C75 C 0.4046(7) 0.2782(4) 0.0887(3) 0.068 Uani 1 1 d . . . . .
C76 C 0.3225(7) 0.2071(4) 0.0515(3) 0.062 Uani 1 1 d . . . . .
C77 C 0.2911(7) 0.1798(5) 0.0676(3) 0.072 Uani 1 1 d . . . . .
H77A H 0.314554 0.172485 0.083169 0.086 Uiso 1 1 calc R U . . .
C78 C 0.2292(8) 0.1641(5) 0.0614(3) 0.083 Uani 1 1 d . . . . .
H78A H 0.210390 0.145128 0.071877 0.100 Uiso 1 1 calc R U . . .
C79 C 0.1904(8) 0.1770(6) 0.0379(3) 0.089 Uani 1 1 d . . . . .
H79A H 0.146899 0.166544 0.033067 0.107 Uiso 1 1 calc R U . . .
C80 C 0.2207(8) 0.2046(6) 0.0236(3) 0.085 Uani 1 1 d . . . . .
H80A H 0.196703 0.214423 0.009505 0.102 Uiso 1 1 calc R U . . .
C81 C 0.2864(7) 0.2187(5) 0.0294(3) 0.076 Uani 1 1 d . . . . .
H81A H 0.306350 0.236241 0.018051 0.091 Uiso 1 1 calc R U . . .
C82 C 0.4430(7) 0.2388(4) 0.0276(2) 0.083 Uani 1 1 d D U . . .
C83 C 0.4747(7) 0.2775(4) 0.0276(2) 0.089 Uani 1 1 d D U . . .
H83A H 0.476908 0.299391 0.045764 0.107 Uiso 1 1 calc R U . . .
C84 C 0.5032(8) 0.2841(4) 0.0007(3) 0.096 Uani 1 1 d D U . . .
H84A H 0.525494 0.309986 0.000953 0.115 Uiso 1 1 calc R U . . .
C85 C 0.4980(8) 0.2518(4) -0.0264(3) 0.101 Uani 1 1 d D U . . .
H85A H 0.516006 0.256194 -0.044668 0.121 Uiso 1 1 calc R U . . .
C86 C 0.4665(8) 0.2132(4) -0.0265(3) 0.098 Uani 1 1 d D U . . .
H86A H 0.466254 0.191111 -0.044496 0.118 Uiso 1 1 calc R U . . .
C87 C 0.4351(7) 0.2068(4) -0.0002(2) 0.090 Uani 1 1 d D U . . .
H87A H 0.409440 0.181832 -0.000999 0.108 Uiso 1 1 calc R U . . .
C88 C 0.7672(8) 0.0651(5) 0.1422(4) 0.081 Uani 1 1 d . . . . .
C89 C 0.8139(9) 0.0475(6) 0.1207(3) 0.094 Uani 1 1 d . . . . .
H89A H 0.828760 0.061736 0.106129 0.112 Uiso 1 1 calc R U . . .
C90 C 0.8379(15) 0.0106(7) 0.1205(6) 0.159 Uani 1 1 d . . . . .
H90A H 0.863904 -0.002325 0.104175 0.190 Uiso 1 1 calc R U . . .
C91 C 0.8232(14) -0.0095(8) 0.1461(7) 0.162 Uani 1 1 d . . . . .
H91A H 0.846128 -0.031144 0.149785 0.195 Uiso 1 1 calc R U . . .
C92 C 0.7738(13) 0.0064(10) 0.1635(7) 0.168 Uani 1 1 d . . . . .
H92A H 0.754084 -0.009835 0.175890 0.202 Uiso 1 1 calc R U . . .
C93 C 0.7488(9) 0.0446(7) 0.1651(5) 0.106 Uani 1 1 d . . . . .
H93A H 0.720800 0.056287 0.180916 0.127 Uiso 1 1 calc R U . . .
C94 C 0.7913(6) 0.1455(4) 0.1280(3) 0.059 Uani 1 1 d . . . . .
C95 C 0.8042(8) 0.1434(5) 0.0964(3) 0.077 Uani 1 1 d . . . . .
H95A H 0.778381 0.125163 0.080460 0.092 Uiso 1 1 calc R U . . .
C96 C 0.8565(8) 0.1694(5) 0.0895(3) 0.081 Uani 1 1 d . . . . .
H96A H 0.863887 0.169393 0.068825 0.097 Uiso 1 1 calc R U . . .
C97 C 0.8987(8) 0.1959(5) 0.1134(3) 0.081 Uani 1 1 d . . . . .
H97A H 0.934985 0.211834 0.108635 0.098 Uiso 1 1 calc R U . . .
C98 C 0.8834(6) 0.1971(5) 0.1449(3) 0.067 Uani 1 1 d . . . . .
H98A H 0.909340 0.214889 0.161008 0.080 Uiso 1 1 calc R U . . .
C99 C 0.8341(7) 0.1739(4) 0.1517(2) 0.064 Uani 1 1 d . . . . .
H99A H 0.825982 0.175551 0.172636 0.077 Uiso 1 1 calc R U . . .
C100 C 0.6718(8) 0.0937(4) 0.1058(3) 0.073 Uani 1 1 d . . . . .
C101 C 0.6604(9) 0.0509(5) 0.0890(3) 0.086 Uani 1 1 d . . . . .
H10B H 0.685270 0.030535 0.093353 0.104 Uiso 1 1 calc R U . . .
C102 C 0.6121(11) 0.0398(5) 0.0661(3) 0.107 Uani 1 1 d . . . . .
H10C H 0.602078 0.011596 0.055632 0.129 Uiso 1 1 calc R U . . .
C103 C 0.5782(8) 0.0707(5) 0.0586(3) 0.079 Uani 1 1 d . . . . .
H10E H 0.545664 0.063397 0.042928 0.095 Uiso 1 1 calc R U . . .
C104 C 0.5930(6) 0.1123(4) 0.0745(2) 0.062 Uani 1 1 d . . . . .
C105 C 0.5016(6) 0.1295(4) 0.0324(2) 0.053 Uani 1 1 d . . . . .
C106 C 0.4355(8) 0.1162(5) 0.0373(3) 0.080 Uani 1 1 d . . . . .
H10F H 0.418184 0.122053 0.057166 0.096 Uiso 1 1 calc R U . . .
C107 C 0.3981(8) 0.0943(5) 0.0115(3) 0.081 Uani 1 1 d . . . . .
H10H H 0.354931 0.085183 0.014633 0.097 Uiso 1 1 calc R U . . .
C108 C 0.4202(9) 0.0851(5) -0.0184(3) 0.083 Uani 1 1 d . . . . .
H10I H 0.393216 0.070030 -0.035261 0.099 Uiso 1 1 calc R U . . .
C109 C 0.4846(8) 0.0992(4) -0.0226(3) 0.070 Uani 1 1 d . . . . .
H10J H 0.500631 0.093670 -0.042705 0.084 Uiso 1 1 calc R U . . .
C110 C 0.5261(7) 0.1211(4) 0.0021(2) 0.064 Uani 1 1 d . . . . .
H11B H 0.569206 0.130050 -0.001326 0.077 Uiso 1 1 calc R U . . .
C111 C 0.6190(7) 0.1877(5) 0.0530(2) 0.068 Uani 1 1 d . . . . .
C112 C 0.6103(7) 0.2298(4) 0.0564(2) 0.062 Uani 1 1 d . . . . .
H11D H 0.573379 0.241195 0.066376 0.074 Uiso 1 1 calc R U . . .
C113 C 0.6556(8) 0.2549(5) 0.0453(3) 0.074 Uani 1 1 d . . . . .
H11E H 0.650162 0.283371 0.047889 0.089 Uiso 1 1 calc R U . . .
C114 C 0.7103(8) 0.2370(6) 0.0298(3) 0.086 Uani 1 1 d . . . . .
H11F H 0.740004 0.253599 0.021154 0.104 Uiso 1 1 calc R U . . .
C115 C 0.7209(8) 0.1951(5) 0.0270(3) 0.077 Uani 1 1 d . . . . .
H11G H 0.758555 0.183875 0.017798 0.093 Uiso 1 1 calc R U . . .
C116 C 0.6717(6) 0.1693(5) 0.0390(3) 0.070 Uani 1 1 d . . . . .
H11H H 0.676440 0.140875 0.037159 0.084 Uiso 1 1 calc R U . . .
C117 C 0.4131(6) 0.2912(4) 0.3595(2) 0.055 Uani 1 1 d . . . . .
C118 C 0.3610(6) 0.2769(5) 0.3505(2) 0.063 Uani 1 1 d . . . . .
C119 C 0.2972(6) 0.2552(4) 0.3366(2) 0.052 Uani 1 1 d . . . . .
C120 C 0.2394(6) 0.2565(4) 0.3533(2) 0.052 Uani 1 1 d . . . . .
H12C H 0.240771 0.271332 0.374227 0.063 Uiso 1 1 calc R U . . .
C121 C 0.1786(6) 0.2361(4) 0.3397(2) 0.054 Uani 1 1 d . . . . .
C122 C 0.1754(6) 0.2148(5) 0.3078(3) 0.065 Uani 1 1 d . . . . .
H12D H 0.136143 0.200968 0.298447 0.078 Uiso 1 1 calc R U . . .
C123 C 0.2333(5) 0.2149(4) 0.2902(2) 0.053 Uani 1 1 d . . . . .
C124 C 0.2951(6) 0.2342(4) 0.3058(3) 0.058 Uani 1 1 d . . . . .
C125 C 0.1166(7) 0.2359(4) 0.3595(3) 0.064 Uani 1 1 d . . . . .
C126 C 0.1008(7) 0.2837(5) 0.3731(3) 0.083 Uani 1 1 d . . . . .
H12E H 0.139170 0.299881 0.383860 0.125 Uiso 1 1 calc R U . . .
H12F H 0.088336 0.295117 0.356308 0.125 Uiso 1 1 calc R U . . .
H12G H 0.065445 0.284833 0.387466 0.125 Uiso 1 1 calc R U . . .
C127 C 0.1337(7) 0.2182(5) 0.3875(3) 0.068 Uani 1 1 d . . . . .
H12H H 0.170700 0.234864 0.399103 0.103 Uiso 1 1 calc R U . . .
H12I H 0.096590 0.219138 0.400867 0.103 Uiso 1 1 calc R U . . .
H12J H 0.144260 0.189466 0.379890 0.103 Uiso 1 1 calc R U . . .
C128 C 0.0614(6) 0.2099(4) 0.3431(3) 0.064 Uani 1 1 d . . . . .
H12K H 0.024802 0.211334 0.356846 0.096 Uiso 1 1 calc R U . . .
H12L H 0.049719 0.219684 0.325374 0.096 Uiso 1 1 calc R U . . .
H12M H 0.072458 0.181236 0.336250 0.096 Uiso 1 1 calc R U . . .
C129 C 0.2475(7) 0.1979(4) 0.2584(3) 0.063 Uani 1 1 d . . . . .
C130 C 0.2092(6) 0.1782(4) 0.2319(2) 0.059 Uani 1 1 d . . . . .
H13A H 0.164053 0.173688 0.233857 0.071 Uiso 1 1 calc R U . . .
C131 C 0.2365(6) 0.1648(4) 0.2020(2) 0.059 Uani 1 1 d . . . . .
C132 C 0.3054(6) 0.1726(4) 0.1995(3) 0.058 Uani 1 1 d . . . . .
H13B H 0.324041 0.163682 0.179991 0.070 Uiso 1 1 calc R U . . .
C133 C 0.3466(5) 0.1934(4) 0.2255(2) 0.051 Uani 1 1 d . . . . .
C134 C 0.3162(6) 0.2062(4) 0.2553(2) 0.053 Uani 1 1 d . . . . .
C135 C 0.1934(8) 0.1436(5) 0.1738(3) 0.073 Uani 1 1 d . . . . .
C136 C 0.1299(8) 0.1683(7) 0.1723(4) 0.103 Uani 1 1 d . . . . .
H13C H 0.103640 0.154036 0.154041 0.154 Uiso 1 1 calc R U . . .
H13D H 0.104630 0.169240 0.190630 0.154 Uiso 1 1 calc R U . . .
H13E H 0.143314 0.196575 0.171246 0.154 Uiso 1 1 calc R U . . .
C137 C 0.2255(8) 0.1426(7) 0.1430(3) 0.096 Uani 1 1 d . . . . .
H13F H 0.195275 0.128738 0.126149 0.145 Uiso 1 1 calc R U . . .
H13G H 0.237451 0.170974 0.141781 0.145 Uiso 1 1 calc R U . . .
H13H H 0.264171 0.127551 0.141478 0.145 Uiso 1 1 calc R U . . .
C138 C 0.1674(9) 0.0987(5) 0.1751(3) 0.087 Uani 1 1 d . . . . .
H13I H 0.140134 0.085648 0.156942 0.131 Uiso 1 1 calc R U . . .
H13J H 0.203870 0.082144 0.175618 0.131 Uiso 1 1 calc R U . . .
H13K H 0.142208 0.100283 0.193555 0.131 Uiso 1 1 calc R U . . .
C139 C 0.4147(6) 0.2008(3) 0.2228(2) 0.050 Uani 1 1 d . . . . .
C140 C 0.4736(6) 0.2086(4) 0.2211(2) 0.057 Uani 1 1 d . . . . .
C141 C 0.4907(6) 0.2972(3) 0.2824(2) 0.050 Uani 1 1 d . . . . .
C142 C 0.4376(6) 0.3108(4) 0.2812(2) 0.063 Uani 1 1 d . . . . .
C143 C 0.3725(7) 0.3269(4) 0.2765(3) 0.063 Uani 1 1 d . . . . .
C144 C 0.3396(6) 0.3460(4) 0.3016(3) 0.062 Uani 1 1 d . . . . .
H14B H 0.358451 0.350221 0.321445 0.074 Uiso 1 1 calc R U . . .
C145 C 0.2765(7) 0.3600(4) 0.2985(3) 0.071 Uani 1 1 d . . . . .
C146 C 0.2474(7) 0.3491(5) 0.2692(3) 0.069 Uani 1 1 d . . . . .
H14C H 0.205790 0.357181 0.266148 0.082 Uiso 1 1 calc R U . . .
C147 C 0.2809(7) 0.3260(4) 0.2440(3) 0.063 Uani 1 1 d . . . . .
C148 C 0.3440(7) 0.3153(4) 0.2479(3) 0.064 Uani 1 1 d . . . . .
C149 C 0.2392(8) 0.3818(5) 0.3269(3) 0.079 Uani 1 1 d . . . . .
C150 C 0.1710(10) 0.3540(6) 0.3285(4) 0.105 Uani 1 1 d . . . . .
H15B H 0.147338 0.367713 0.346422 0.157 Uiso 1 1 calc R U . . .
H15C H 0.145004 0.351275 0.309890 0.157 Uiso 1 1 calc R U . . .
H15D H 0.180241 0.326505 0.330163 0.157 Uiso 1 1 calc R U . . .
C151 C 0.2237(11) 0.4252(7) 0.3238(3) 0.122 Uani 1 1 d . . . . .
H15E H 0.200136 0.439039 0.341695 0.184 Uiso 1 1 calc R U . . .
H15F H 0.264004 0.441796 0.322529 0.184 Uiso 1 1 calc R U . . .
H15G H 0.197350 0.421923 0.305207 0.184 Uiso 1 1 calc R U . . .
C152 C 0.2788(13) 0.3896(9) 0.3585(4) 0.156 Uani 1 1 d . . . . .
H15H H 0.252502 0.403447 0.375381 0.234 Uiso 1 1 calc R U . . .
H15I H 0.289622 0.363137 0.361561 0.234 Uiso 1 1 calc R U . . .
H15J H 0.318422 0.407182 0.357871 0.234 Uiso 1 1 calc R U . . .
C153 C 0.2623(7) 0.3081(4) 0.2103(3) 0.065 Uani 1 1 d . U . . .
C154 C 0.2053(7) 0.3083(5) 0.1920(3) 0.068 Uani 1 1 d . U . . .
H15K H 0.169627 0.322605 0.200729 0.082 Uiso 1 1 calc R U . . .
C155 C 0.2045(6) 0.2864(4) 0.1606(3) 0.072 Uani 1 1 d D U . . .
C156 C 0.2540(7) 0.2629(5) 0.1483(3) 0.069 Uani 1 1 d . U . . .
H15L H 0.249460 0.247201 0.127565 0.082 Uiso 1 1 calc R U . . .
C157 C 0.3120(7) 0.2608(4) 0.1649(3) 0.065 Uani 1 1 d . U . . .
C158 C 0.3129(6) 0.2861(4) 0.1973(3) 0.063 Uani 1 1 d . U . . .
C159 C 0.3662(7) 0.2398(5) 0.1523(3) 0.069 Uani 1 1 d . . . . .
C160 C 0.4150(6) 0.2205(4) 0.1442(3) 0.065 Uani 1 1 d . . . . .
C161 C 0.1422(6) 0.2868(3) 0.1400(2) 0.077 Uani 0.4154 1 d D U P B 1
C162 C 0.1160(13) 0.2419(5) 0.1238(6) 0.083 Uani 0.4154 1 d D U P B 1
H16C H 0.149888 0.227593 0.111454 0.125 Uiso 0.4154 1 calc R U P B 1
H16D H 0.102398 0.227307 0.139146 0.125 Uiso 0.4154 1 calc R U P B 1
H16E H 0.079092 0.242458 0.110408 0.125 Uiso 0.4154 1 calc R U P B 1
C163 C 0.1629(12) 0.3100(8) 0.1154(5) 0.077 Uani 0.4154 1 d D U P B 1
H16F H 0.197300 0.296079 0.103192 0.115 Uiso 0.4154 1 calc R U P B 1
H16G H 0.125855 0.309858 0.101904 0.115 Uiso 0.4154 1 calc R U P B 1
H16H H 0.178497 0.338590 0.125482 0.115 Uiso 0.4154 1 calc R U P B 1
C164 C 0.0879(10) 0.3087(9) 0.1592(5) 0.079 Uani 0.4154 1 d D U P B 1
H16I H 0.103699 0.337173 0.169589 0.119 Uiso 0.4154 1 calc R U P B 1
H16J H 0.051106 0.308985 0.145693 0.119 Uiso 0.4154 1 calc R U P B 1
H16K H 0.074412 0.293835 0.174430 0.119 Uiso 0.4154 1 calc R U P B 1
C61' C 0.1422(6) 0.2868(3) 0.1400(2) 0.077 Uani 0.5846 1 d D U P B 2
C62' C 0.1431(12) 0.2538(6) 0.1091(3) 0.087 Uani 0.5846 1 d D U P B 2
H62B H 0.146216 0.226555 0.112893 0.130 Uiso 0.5846 1 calc R U P B 2
H62C H 0.103309 0.253398 0.097354 0.130 Uiso 0.5846 1 calc R U P B 2
H62D H 0.180192 0.260381 0.097462 0.130 Uiso 0.5846 1 calc R U P B 2
C63' C 0.1372(13) 0.3301(5) 0.1345(6) 0.098 Uani 0.5846 1 d D U P B 2
H63B H 0.136695 0.350763 0.154265 0.147 Uiso 0.5846 1 calc R U P B 2
H63C H 0.174316 0.337009 0.122966 0.147 Uiso 0.5846 1 calc R U P B 2
H63D H 0.097434 0.330026 0.122857 0.147 Uiso 0.5846 1 calc R U P B 2
C64' C 0.0824(8) 0.2760(8) 0.1581(5) 0.090 Uani 0.5846 1 d D U P B 2
H64C H 0.081410 0.296832 0.177740 0.135 Uiso 0.5846 1 calc R U P B 2
H64D H 0.042986 0.275757 0.146154 0.135 Uiso 0.5846 1 calc R U P B 2
H64E H 0.085372 0.248724 0.161765 0.135 Uiso 0.5846 1 calc R U P B 2
C165 C 0.5911(6) 0.3554(4) 0.3441(2) 0.060 Uani 1 1 d . . . . .
C166 C 0.6101(7) 0.3907(4) 0.3419(2) 0.059 Uani 1 1 d . . . . .
C167 C 0.6359(7) 0.4273(4) 0.3345(3) 0.064 Uani 1 1 d . . . . .
C168 C 0.6527(8) 0.4673(4) 0.3569(3) 0.074 Uani 1 1 d . . . . .
H16L H 0.638724 0.470844 0.377276 0.089 Uiso 1 1 calc R U . . .
C169 C 0.6900(8) 0.5017(4) 0.3491(3) 0.076 Uani 1 1 d . . . . .
C170 C 0.7076(9) 0.4959(4) 0.3189(3) 0.079 Uani 1 1 d . . . . .
H17A H 0.730487 0.518311 0.313257 0.095 Uiso 1 1 calc R U . . .
C171 C 0.6932(7) 0.4576(4) 0.2954(3) 0.067 Uani 1 1 d . . . . .
C172 C 0.6574(8) 0.4243(4) 0.3040(3) 0.067 Uani 1 1 d . . . . .
C173 C 0.7050(10) 0.5420(5) 0.3723(4) 0.098 Uani 1 1 d . . . . .
C174 C 0.7784(15) 0.5535(7) 0.3757(6) 0.165 Uani 1 1 d . . . . .
H17B H 0.787154 0.580024 0.390990 0.247 Uiso 1 1 calc R U . . .
H17C H 0.799348 0.532017 0.382188 0.247 Uiso 1 1 calc R U . . .
H17D H 0.795329 0.555888 0.355934 0.247 Uiso 1 1 calc R U . . .
C175 C 0.6792(14) 0.5402(7) 0.4070(6) 0.176 Uani 1 1 d . . . . .
H17E H 0.689915 0.567166 0.421545 0.264 Uiso 1 1 calc R U . . .
H17F H 0.632487 0.533648 0.406005 0.264 Uiso 1 1 calc R U . . .
H17G H 0.700261 0.518917 0.413700 0.264 Uiso 1 1 calc R U . . .
C176 C 0.6636(15) 0.5743(8) 0.3663(6) 0.157 Uani 1 1 d . . . . .
H17H H 0.673963 0.600584 0.381755 0.235 Uiso 1 1 calc R U . . .
H17I H 0.672092 0.578178 0.345911 0.235 Uiso 1 1 calc R U . . .
H17J H 0.618037 0.565197 0.367513 0.235 Uiso 1 1 calc R U . . .
C177 C 0.7110(7) 0.4421(4) 0.2629(3) 0.064 Uani 1 1 d . . . . .
C178 C 0.7456(7) 0.4572(4) 0.2422(3) 0.066 Uani 1 1 d . . . . .
H17K H 0.764752 0.484746 0.248213 0.079 Uiso 1 1 calc R U . . .
C179 C 0.7543(8) 0.4331(5) 0.2118(3) 0.079 Uani 1 1 d . U . . .
C180 C 0.7252(6) 0.3912(4) 0.2037(3) 0.059 Uani 1 1 d . . . . .
H18A H 0.729224 0.374806 0.183340 0.070 Uiso 1 1 calc R U . . .
C181 C 0.6904(6) 0.3732(4) 0.2249(3) 0.059 Uani 1 1 d . . . . .
C182 C 0.6809(7) 0.3989(4) 0.2552(3) 0.063 Uani 1 1 d . . . . .
C183 C 0.6596(6) 0.3322(4) 0.2178(2) 0.055 Uani 1 1 d . . . . .
C184 C 0.6289(6) 0.2971(4) 0.2135(2) 0.056 Uani 1 1 d . . . . .
C185 C 0.7957(9) 0.4504(5) 0.1888(4) 0.087 Uani 1 1 d . U . . .
C186 C 0.7659(13) 0.4904(7) 0.1856(5) 0.127 Uani 1 1 d . U . . .
H18B H 0.759404 0.508322 0.205982 0.190 Uiso 1 1 calc R U . . .
H18C H 0.795194 0.505124 0.174304 0.190 Uiso 1 1 calc R U . . .
H18D H 0.724435 0.482774 0.174448 0.190 Uiso 1 1 calc R U . . .
C187 C 0.8680(10) 0.4646(7) 0.2046(4) 0.110 Uani 1 1 d . U . . .
H18E H 0.864485 0.484013 0.224684 0.165 Uiso 1 1 calc R U . . .
H18F H 0.888128 0.440248 0.206942 0.165 Uiso 1 1 calc R U . . .
H18G H 0.894448 0.478128 0.191449 0.165 Uiso 1 1 calc R U . . .
C188 C 0.8070(10) 0.4220(6) 0.1593(4) 0.097 Uani 1 1 d . U . . .
H18H H 0.833575 0.436511 0.146880 0.146 Uiso 1 1 calc R U . . .
H18I H 0.829236 0.398806 0.162564 0.146 Uiso 1 1 calc R U . . .
H18J H 0.765635 0.411426 0.148583 0.146 Uiso 1 1 calc R U . . .
C189 C 0.7608(6) 0.3064(4) 0.2732(2) 0.060 Uani 1 1 d . . . . .
C190 C 0.8081(6) 0.3235(4) 0.2620(2) 0.062 Uani 1 1 d . . . . .
C191 C 0.8596(6) 0.3384(4) 0.2446(2) 0.054 Uani 1 1 d . . . . .
C192 C 0.9142(6) 0.3642(4) 0.2594(2) 0.061 Uani 1 1 d . . . . .
H19B H 0.916851 0.372695 0.281079 0.073 Uiso 1 1 calc R U . . .
C193 C 0.9657(6) 0.3778(4) 0.2419(2) 0.054 Uani 1 1 d . . . . .
C194 C 0.9610(6) 0.3636(4) 0.2094(2) 0.056 Uani 1 1 d . . . . .
H19C H 0.995392 0.370877 0.197557 0.067 Uiso 1 1 calc R U . . .
C195 C 0.9059(6) 0.3386(4) 0.1942(2) 0.054 Uani 1 1 d . . . . .
C196 C 0.8553(6) 0.3270(4) 0.2130(2) 0.057 Uani 1 1 d . . . . .
C197 C 1.0224(7) 0.4082(4) 0.2589(3) 0.069 Uani 1 1 d . . . . .
C198 C 1.0310(8) 0.4072(5) 0.2925(3) 0.079 Uani 1 1 d . . . . .
H19D H 0.990234 0.411993 0.302984 0.118 Uiso 1 1 calc R U . . .
H19E H 1.044137 0.380094 0.293254 0.118 Uiso 1 1 calc R U . . .
H19F H 1.064237 0.428788 0.302612 0.118 Uiso 1 1 calc R U . . .
C199 C 1.0865(7) 0.4006(7) 0.2430(3) 0.098 Uani 1 1 d . . . . .
H19G H 1.081723 0.401180 0.221584 0.147 Uiso 1 1 calc R U . . .
H19H H 1.119492 0.422257 0.253347 0.147 Uiso 1 1 calc R U . . .
H19I H 1.099392 0.373563 0.243989 0.147 Uiso 1 1 calc R U . . .
C200 C 1.0049(10) 0.4519(6) 0.2573(4) 0.098 Uani 1 1 d . . . . .
H20B H 0.963899 0.457842 0.267311 0.147 Uiso 1 1 calc R U . . .
H20C H 1.038857 0.472811 0.267726 0.147 Uiso 1 1 calc R U . . .
H20D H 1.001122 0.452596 0.235822 0.147 Uiso 1 1 calc R U . . .
C201 C 0.8859(6) 0.3209(4) 0.1625(2) 0.056 Uani 1 1 d . . . . .
C202 C 0.9134(6) 0.3207(4) 0.1333(2) 0.056 Uani 1 1 d . . . . .
H20E H 0.955221 0.333657 0.132294 0.068 Uiso 1 1 calc R U . . .
C203 C 0.8762(6) 0.3003(4) 0.1052(2) 0.057 Uani 1 1 d . . . . .
C204 C 0.8160(6) 0.2783(4) 0.1074(2) 0.059 Uani 1 1 d . . . . .
H20F H 0.793288 0.264185 0.088982 0.070 Uiso 1 1 calc R U . . .
C205 C 0.7880(6) 0.2761(4) 0.1354(2) 0.054 Uani 1 1 d . . . . .
C206 C 0.8244(6) 0.2985(3) 0.1628(2) 0.051 Uani 1 1 d . . . . .
C207 C 0.9050(7) 0.3029(4) 0.0736(3) 0.068 Uani 1 1 d . . . . .
C208 C 0.9746(7) 0.3206(5) 0.0756(2) 0.074 Uani 1 1 d . . . . .
H20G H 1.001114 0.304115 0.084895 0.111 Uiso 1 1 calc R U . . .
H20H H 0.989676 0.319881 0.054938 0.111 Uiso 1 1 calc R U . . .
H20I H 0.977939 0.349255 0.088098 0.111 Uiso 1 1 calc R U . . .
C209 C 0.9027(7) 0.2576(4) 0.0521(2) 0.071 Uani 1 1 d . . . . .
H20J H 0.858334 0.244996 0.050181 0.107 Uiso 1 1 calc R U . . .
H20K H 0.918079 0.258636 0.031811 0.107 Uiso 1 1 calc R U . . .
H20L H 0.930308 0.241174 0.060911 0.107 Uiso 1 1 calc R U . . .
C210 C 0.8634(8) 0.3283(5) 0.0591(3) 0.077 Uani 1 1 d . . . . .
H21B H 0.818480 0.316635 0.057951 0.116 Uiso 1 1 calc R U . . .
H21C H 0.866528 0.356923 0.071651 0.116 Uiso 1 1 calc R U . . .
H21D H 0.878265 0.327548 0.038491 0.116 Uiso 1 1 calc R U . . .
C211 C 0.7282(7) 0.2537(4) 0.1376(2) 0.059 Uani 1 1 d . . . . .
C212 C 0.6777(6) 0.2355(5) 0.1425(2) 0.065 Uani 1 1 d . . . . .
C213 C 0.6702(6) 0.2510(4) 0.3651(2) 0.059 Uani 1 1 d . . . . .
C214 C 0.7141(6) 0.2313(4) 0.3675(2) 0.055 Uani 1 1 d . . . . .
C215 C 0.7699(6) 0.2066(4) 0.3664(2) 0.063 Uani 1 1 d . . . . .
C216 C 0.7971(6) 0.1959(5) 0.3918(2) 0.065 Uani 1 1 d . . . . .
H21F H 0.777810 0.204457 0.411121 0.078 Uiso 1 1 calc R U . . .
C217 C 0.8524(7) 0.1728(5) 0.3895(2) 0.066 Uani 1 1 d . . . . .
C218 C 0.8805(7) 0.1582(5) 0.3603(3) 0.069 Uani 1 1 d . . . . .
H21G H 0.916894 0.142556 0.358469 0.083 Uiso 1 1 calc R U . . .
C219 C 0.8536(6) 0.1672(4) 0.3343(2) 0.060 Uani 1 1 d . . . . .
C220 C 0.8002(6) 0.1915(4) 0.3375(2) 0.059 Uani 1 1 d . . . . .
C221 C 0.8756(7) 0.1617(5) 0.4195(3) 0.077 Uani 1 1 d . . . . .
C222 C 0.8218(10) 0.1380(7) 0.4319(3) 0.105 Uani 1 1 d . . . . .
H22C H 0.783100 0.153127 0.434056 0.157 Uiso 1 1 calc R U . . .
H22D H 0.812404 0.110610 0.417702 0.157 Uiso 1 1 calc R U . . .
H22E H 0.835000 0.134806 0.451922 0.157 Uiso 1 1 calc R U . . .
C223 C 0.8889(9) 0.2045(8) 0.4459(3) 0.122 Uani 1 1 d . . . . .
H22F H 0.923473 0.221887 0.439688 0.184 Uiso 1 1 calc R U . . .
H22G H 0.849571 0.219016 0.449015 0.184 Uiso 1 1 calc R U . . .
H22H H 0.901611 0.198386 0.465072 0.184 Uiso 1 1 calc R U . . .
C224 C 0.9409(8) 0.1416(8) 0.4147(3) 0.111 Uani 1 1 d . . . . .
H22I H 0.972247 0.159288 0.406709 0.167 Uiso 1 1 calc R U . . .
H22J H 0.957036 0.138550 0.434327 0.167 Uiso 1 1 calc R U . . .
H22K H 0.934440 0.114354 0.400107 0.167 Uiso 1 1 calc R U . . .
C225 C 0.8688(7) 0.1551(5) 0.3012(3) 0.068 Uani 1 1 d . . . . .
C226 C 0.9121(7) 0.1306(6) 0.2841(3) 0.079 Uani 1 1 d . . . . .
H22L H 0.943522 0.119504 0.294175 0.094 Uiso 1 1 calc R U . . .
C227 C 0.9104(8) 0.1210(6) 0.2496(3) 0.094 Uani 1 1 d . U . . .
C228 C 0.8646(6) 0.1401(5) 0.2374(3) 0.072 Uani 1 1 d . . . . .
H22M H 0.863080 0.134512 0.215756 0.086 Uiso 1 1 calc R U . . .
C229 C 0.8195(6) 0.1669(5) 0.2532(2) 0.066 Uani 1 1 d . . . . .
C230 C 0.8216(6) 0.1734(4) 0.2870(2) 0.057 Uani 1 1 d . . . . .
C231 C 0.9560(9) 0.0898(7) 0.2311(4) 0.103 Uani 1 1 d . U . . .
C232 C 0.9606(12) 0.0940(9) 0.1966(4) 0.138 Uani 1 1 d . U . . .
H23B H 0.918198 0.098734 0.189390 0.206 Uiso 1 1 calc R U . . .
H23C H 0.991539 0.117351 0.195927 0.206 Uiso 1 1 calc R U . . .
H23D H 0.974960 0.068504 0.183346 0.206 Uiso 1 1 calc R U . . .
C233 C 0.9077(13) 0.0433(8) 0.2225(6) 0.143 Uani 1 1 d . U . . .
H23E H 0.868545 0.046254 0.211515 0.214 Uiso 1 1 calc R U . . .
H23F H 0.931414 0.021456 0.209650 0.214 Uiso 1 1 calc R U . . .
H23G H 0.896042 0.035905 0.241520 0.214 Uiso 1 1 calc R U . . .
C234 C 1.0121(12) 0.0827(13) 0.2472(7) 0.208 Uani 1 1 d . . . . .
H23H H 1.036936 0.062652 0.233219 0.312 Uiso 1 1 calc R U . . .
H23I H 1.038925 0.108812 0.254668 0.312 Uiso 1 1 calc R U . . .
H23J H 0.998656 0.071893 0.264546 0.312 Uiso 1 1 calc R U . . .
C235 C 0.7714(7) 0.1845(5) 0.2384(2) 0.065 Uani 1 1 d . . . . .
C236 C 0.7337(7) 0.2015(4) 0.2247(2) 0.063 Uani 1 1 d . . . . .
C237 C 0.6226(5) 0.2068(3) 0.2834(2) 0.047 Uani 1 1 d . . . . .
C238 C 0.6352(5) 0.1696(3) 0.2805(2) 0.047 Uani 1 1 d . . . . .
C239 C 0.6472(7) 0.1281(4) 0.2755(2) 0.061 Uani 1 1 d . . . . .
C240 C 0.6716(6) 0.1102(4) 0.2983(2) 0.056 Uani 1 1 d . . . . .
H24A H 0.682762 0.127809 0.317964 0.067 Uiso 1 1 calc R U . . .
C241 C 0.6802(7) 0.0674(4) 0.2929(3) 0.066 Uani 1 1 d . . . . .
C242 C 0.6629(8) 0.0403(4) 0.2639(3) 0.074 Uani 1 1 d . . . . .
H24B H 0.669213 0.011735 0.259894 0.089 Uiso 1 1 calc R U . . .
C243 C 0.6364(7) 0.0559(4) 0.2410(3) 0.067 Uani 1 1 d . . . . .
C244 C 0.6298(6) 0.1001(4) 0.2458(2) 0.056 Uani 1 1 d . . . . .
C245 C 0.7051(10) 0.0489(4) 0.3195(3) 0.088 Uani 1 1 d . . . . .
C246 C 0.7485(17) 0.0135(10) 0.3056(4) 0.213 Uani 1 1 d . . . . .
H24C H 0.725509 -0.006416 0.288379 0.319 Uiso 1 1 calc R U . . .
H24D H 0.788235 0.025150 0.298378 0.319 Uiso 1 1 calc R U . . .
H24E H 0.759069 -0.000437 0.321295 0.319 Uiso 1 1 calc R U . . .
C247 C 0.6392(11) 0.0267(6) 0.3317(4) 0.111 Uani 1 1 d . . . . .
H24F H 0.618923 0.004954 0.314773 0.166 Uiso 1 1 calc R U . . .
H24G H 0.651371 0.014607 0.348271 0.166 Uiso 1 1 calc R U . . .
H24H H 0.608889 0.047583 0.339371 0.166 Uiso 1 1 calc R U . . .
C248 C 0.7351(8) 0.0827(4) 0.3469(3) 0.072 Uani 1 1 d . . . . .
H24I H 0.704382 0.103515 0.354025 0.108 Uiso 1 1 calc R U . . .
H24J H 0.745361 0.070254 0.363484 0.108 Uiso 1 1 calc R U . . .
H24K H 0.774527 0.095841 0.340567 0.108 Uiso 1 1 calc R U . . .
C249 C 0.6103(7) 0.0376(4) 0.2098(2) 0.063 Uani 1 1 d . . . . .
C250 C 0.6070(7) -0.0045(4) 0.1904(3) 0.067 Uani 1 1 d . . . . .
H25B H 0.622899 -0.026042 0.197666 0.081 Uiso 1 1 calc R U . . .
C251 C 0.5787(8) -0.0133(4) 0.1593(3) 0.072 Uani 1 1 d . . . . .
C252 C 0.5628(7) 0.0212(4) 0.1496(2) 0.061 Uani 1 1 d . . . . .
H25C H 0.548110 0.016327 0.128998 0.073 Uiso 1 1 calc R U . . .
C253 C 0.5667(6) 0.0630(3) 0.1679(2) 0.053 Uani 1 1 d . . . . .
C254 C 0.5895(8) 0.0700(4) 0.1983(3) 0.069 Uani 1 1 d . . . . .
C255 C 0.5734(10) -0.0581(4) 0.1395(3) 0.085 Uani 1 1 d . U . . .
C256 C 0.6356(11) -0.0781(6) 0.1401(4) 0.106 Uani 1 1 d . U . . .
H25D H 0.669740 -0.063138 0.131308 0.159 Uiso 1 1 calc R U . . .
H25E H 0.647456 -0.077050 0.161237 0.159 Uiso 1 1 calc R U . . .
H25F H 0.629943 -0.106927 0.127975 0.159 Uiso 1 1 calc R U . . .
C257 C 0.5467(11) -0.0617(5) 0.1061(3) 0.095 Uani 1 1 d . U . . .
H25G H 0.506485 -0.048249 0.107348 0.143 Uiso 1 1 calc R U . . .
H25H H 0.578501 -0.048157 0.095191 0.143 Uiso 1 1 calc R U . . .
H25I H 0.538617 -0.090939 0.095157 0.143 Uiso 1 1 calc R U . . .
C258 C 0.5236(11) -0.0838(5) 0.1536(3) 0.099 Uani 1 1 d . U . . .
H25J H 0.481708 -0.072463 0.153943 0.148 Uiso 1 1 calc R U . . .
H25K H 0.520017 -0.112558 0.141271 0.148 Uiso 1 1 calc R U . . .
H25L H 0.537530 -0.082680 0.174532 0.148 Uiso 1 1 calc R U . . .
C259 C 0.5497(6) 0.0992(3) 0.1576(2) 0.054 Uani 1 1 d . . . . .
C260 C 0.5431(5) 0.1343(4) 0.1555(2) 0.052 Uani 1 1 d . . . . .
C261 C 1.0520(6) 0.3638(4) 0.9678(2) 0.056 Uani 1 1 d . . . . .
C262 C 1.1146(7) 0.3837(4) 0.9662(2) 0.062 Uani 1 1 d . . . . .
H26B H 1.132928 0.381301 0.946696 0.074 Uiso 1 1 calc R U . . .
C263 C 1.1482(9) 0.4055(6) 0.9908(4) 0.094 Uani 1 1 d . . . . .
H26C H 1.190858 0.416606 0.988878 0.112 Uiso 1 1 calc R U . . .
C264 C 1.1207(9) 0.4123(6) 1.0200(3) 0.089 Uani 1 1 d . . . . .
H26D H 1.144319 0.428974 1.037353 0.106 Uiso 1 1 calc R U . . .
C265 C 1.0580(9) 0.3944(5) 1.0237(3) 0.089 Uani 1 1 d . . . . .
H26E H 1.039873 0.398892 1.043383 0.106 Uiso 1 1 calc R U . . .
C266 C 1.0238(7) 0.3703(5) 0.9981(3) 0.071 Uani 1 1 d . . . . .
H26F H 0.982004 0.358042 1.000178 0.085 Uiso 1 1 calc R U . . .
C267 C 0.9448(6) 0.3013(4) 0.9447(2) 0.055 Uani 1 1 d . . . . .
C268 C 0.9580(6) 0.2607(4) 0.9419(3) 0.061 Uani 1 1 d . . . . .
H26G H 0.997170 0.251679 0.932968 0.074 Uiso 1 1 calc R U . . .
C269 C 0.9147(6) 0.2320(4) 0.9519(3) 0.058 Uani 1 1 d . . . . .
H26H H 0.923928 0.204166 0.949668 0.070 Uiso 1 1 calc R U . . .
C270 C 0.8566(7) 0.2473(5) 0.9655(3) 0.070 Uani 1 1 d . . . . .
H27B H 0.826788 0.229322 0.972740 0.085 Uiso 1 1 calc R U . . .
C271 C 0.8435(7) 0.2853(5) 0.9681(3) 0.066 Uani 1 1 d . . . . .
H27C H 0.804989 0.294023 0.977884 0.079 Uiso 1 1 calc R U . . .
C272 C 0.8841(7) 0.3145(5) 0.9571(3) 0.068 Uani 1 1 d . . . . .
H27D H 0.871634 0.341318 0.957951 0.082 Uiso 1 1 calc R U . . .
C273 C 0.9565(6) 0.3773(3) 0.9247(2) 0.052 Uani 1 1 d . . . . .
C274 C 0.9626(7) 0.4200(4) 0.9424(3) 0.065 Uani 1 1 d . . . . .
H27F H 0.993146 0.428955 0.958914 0.078 Uiso 1 1 calc R U . . .
C275 C 0.9225(8) 0.4483(4) 0.9350(3) 0.078 Uani 1 1 d . . . . .
H27G H 0.925897 0.476255 0.946760 0.094 Uiso 1 1 calc R U . . .
C276 C 0.8785(7) 0.4356(4) 0.9109(3) 0.069 Uani 1 1 d . . . . .
H27H H 0.851522 0.454368 0.905678 0.083 Uiso 1 1 calc R U . . .
C277 C 0.8750(6) 0.3925(4) 0.8936(2) 0.055 Uani 1 1 d . . . . .
C278 C 0.7783(7) 0.4142(4) 0.8534(3) 0.067 Uani 1 1 d . . . . .
C279 C 0.7369(7) 0.4367(5) 0.8774(3) 0.080 Uani 1 1 d . . . . .
H27I H 0.731259 0.427910 0.895674 0.097 Uiso 1 1 calc R U . . .
C280 C 0.7057(10) 0.4707(6) 0.8738(4) 0.101 Uani 1 1 d . . . . .
H28B H 0.679738 0.484969 0.889658 0.122 Uiso 1 1 calc R U . . .
C281 C 0.7130(11) 0.4836(7) 0.8468(7) 0.147 Uani 1 1 d . . . . .
H28C H 0.691490 0.506277 0.844072 0.177 Uiso 1 1 calc R U . . .
C282 C 0.7557(10) 0.4608(6) 0.8216(5) 0.098 Uani 1 1 d . . . . .
H28D H 0.761875 0.469256 0.803286 0.118 Uiso 1 1 calc R U . . .
C283 C 0.7847(7) 0.4278(4) 0.8264(3) 0.069 Uani 1 1 d . . . . .
H28F H 0.810605 0.413209 0.810725 0.083 Uiso 1 1 calc R U . . .
C284 C 0.7585(6) 0.3379(4) 0.8724(3) 0.062 Uani 1 1 d . . . . .
C285 C 0.7190(7) 0.3107(4) 0.8493(3) 0.067 Uani 1 1 d . . . . .
H28G H 0.726995 0.308594 0.828342 0.080 Uiso 1 1 calc R U . . .
C286 C 0.6668(7) 0.2866(6) 0.8580(3) 0.080 Uani 1 1 d . . . . .
H28H H 0.637224 0.270820 0.842551 0.096 Uiso 1 1 calc R U . . .
C287 C 0.6575(8) 0.2850(6) 0.8871(4) 0.088 Uani 1 1 d . . . . .
H28L H 0.626113 0.265313 0.891449 0.106 Uiso 1 1 calc R U . . .
C288 C 0.6931(9) 0.3118(6) 0.9104(4) 0.099 Uani 1 1 d . . . . .
H28I H 0.681071 0.314577 0.931071 0.119 Uiso 1 1 calc R U . . .
C289 C 0.7519(8) 0.3371(6) 0.9032(3) 0.093 Uani 1 1 d . . . . .
H28J H 0.782532 0.351655 0.918625 0.111 Uiso 1 1 calc R U . . .
C290 C 1.1236(7) 0.2471(5) 0.9617(3) 0.078 Uani 1 1 d . . . . .
C291 C 1.1234(7) 0.2774(5) 0.9908(3) 0.076 Uani 1 1 d . . . . .
H29B H 1.143606 0.304159 0.992129 0.091 Uiso 1 1 calc R U . . .
C292 C 1.0959(11) 0.2702(7) 1.0173(5) 0.120 Uani 1 1 d . . . . .
H29C H 1.097418 0.290388 1.036374 0.144 Uiso 1 1 calc R U . . .
C293 C 1.0640(11) 0.2280(11) 1.0124(5) 0.150 Uani 1 1 d . . . . .
H29E H 1.043187 0.221293 1.029409 0.180 Uiso 1 1 calc R U . . .
C294 C 1.0620(9) 0.1975(8) 0.9852(5) 0.120 Uani 1 1 d . . . . .
H29F H 1.040049 0.171240 0.984120 0.144 Uiso 1 1 calc R U . . .
C295 C 1.0935(7) 0.2051(5) 0.9578(3) 0.077 Uani 1 1 d . . . . .
H29D H 1.094209 0.184350 0.939061 0.092 Uiso 1 1 calc R U . . .
C296 C 1.2414(6) 0.2848(4) 0.9408(2) 0.064 Uani 1 1 d . . . . .
C297 C 1.2803(8) 0.2693(5) 0.9609(3) 0.079 Uani 1 1 d . . . . .
H29I H 1.262888 0.247768 0.969297 0.094 Uiso 1 1 calc R U . . .
C298 C 1.3449(7) 0.2861(5) 0.9681(3) 0.078 Uani 1 1 d . . . . .
H29J H 1.370964 0.275742 0.981142 0.093 Uiso 1 1 calc R U . . .
C299 C 1.3687(8) 0.3168(6) 0.9562(4) 0.085 Uani 1 1 d . . . . .
H29K H 1.411662 0.327930 0.961757 0.102 Uiso 1 1 calc R U . . .
C300 C 1.3339(8) 0.3339(6) 0.9357(3) 0.084 Uani 1 1 d . . . . .
H30A H 1.352418 0.355306 0.927449 0.101 Uiso 1 1 calc R U . . .
C301 C 1.2677(7) 0.3160(5) 0.9286(3) 0.072 Uani 1 1 d . . . . .
H30B H 1.241985 0.326093 0.915250 0.087 Uiso 1 1 calc R U . . .
C302 C 1.1643(7) 0.2147(4) 0.8980(3) 0.065 Uani 1 1 d . . . . .
C303 C 1.2224(7) 0.1939(5) 0.8908(3) 0.074 Uani 1 1 d . . . . .
H30C H 1.260110 0.202980 0.903349 0.088 Uiso 1 1 calc R U . . .
C304 C 1.2226(8) 0.1594(5) 0.8645(3) 0.078 Uani 1 1 d . . . . .
H30D H 1.260543 0.146108 0.858076 0.093 Uiso 1 1 calc R U . . .
C305 C 1.1627(8) 0.1464(5) 0.8486(3) 0.082 Uani 1 1 d . . . . .
H30F H 1.159142 0.123061 0.831372 0.098 Uiso 1 1 calc R U . . .
C306 C 1.1084(7) 0.1682(4) 0.8584(3) 0.070 Uani 1 1 d . . . . .
C307 C 0.9908(10) 0.1253(6) 0.8681(4) 0.093 Uani 1 1 d . U . . .
C308 C 0.9358(9) 0.1371(6) 0.8846(4) 0.091 Uani 1 1 d . U . . .
H30G H 0.913444 0.158337 0.879959 0.109 Uiso 1 1 calc R U . . .
C309 C 0.9117(11) 0.1192(6) 0.9079(4) 0.103 Uani 1 1 d . U . . .
H30H H 0.876922 0.129629 0.920249 0.124 Uiso 1 1 calc R U . . .
C310 C 0.9435(11) 0.0835(7) 0.9120(5) 0.112 Uani 1 1 d . U . . .
H31B H 0.929022 0.070555 0.927380 0.134 Uiso 1 1 calc R U . . .
C311 C 0.9953(12) 0.0677(7) 0.8935(5) 0.115 Uani 1 1 d . U . . .
H31C H 1.009731 0.041851 0.894088 0.138 Uiso 1 1 calc R U . . .
C312 C 1.0259(12) 0.0904(7) 0.8739(5) 0.113 Uani 1 1 d . U . . .
H31D H 1.066188 0.083934 0.865079 0.136 Uiso 1 1 calc R U . . .
C313 C 1.0359(8) 0.1164(4) 0.8053(4) 0.082 Uani 1 1 d . . . . .
C314 C 1.0672(8) 0.1296(5) 0.7808(3) 0.077 Uani 1 1 d . . . . .
H31F H 1.083804 0.157637 0.784150 0.092 Uiso 1 1 calc R U . . .
C315 C 1.0740(10) 0.1015(4) 0.7514(4) 0.093 Uani 1 1 d . . . . .
H31G H 1.099172 0.110622 0.736529 0.112 Uiso 1 1 calc R U . . .
C316 C 1.0452(11) 0.0616(6) 0.7440(4) 0.107 Uani 1 1 d . . . . .
H31H H 1.047770 0.043765 0.724064 0.128 Uiso 1 1 calc R U . . .
C317 C 1.0144(9) 0.0496(5) 0.7656(4) 0.088 Uani 1 1 d . . . . .
H31I H 0.994365 0.022233 0.759927 0.106 Uiso 1 1 calc R U . . .
C318 C 1.0064(10) 0.0724(5) 0.7971(4) 0.099 Uani 1 1 d . . . . .
H31E H 0.984244 0.060538 0.811457 0.119 Uiso 1 1 calc R U . . .
C319 C 1.1099(7) 0.2394(5) 0.5300(3) 0.077 Uani 1 1 d . . . . .
C320 C 1.0999(8) 0.2098(7) 0.5015(4) 0.095 Uani 1 1 d . . . . .
H32B H 1.111438 0.182673 0.500426 0.114 Uiso 1 1 calc R U . . .
C321 C 1.0754(8) 0.2165(6) 0.4756(3) 0.090 Uani 1 1 d . . . . .
H32C H 1.073765 0.196312 0.456497 0.108 Uiso 1 1 calc R U . . .
C322 C 1.0535(8) 0.2544(7) 0.4791(5) 0.102 Uani 1 1 d . . . . .
H32D H 1.031646 0.259708 0.462182 0.123 Uiso 1 1 calc R U . . .
C323 C 1.0614(9) 0.2862(7) 0.5063(4) 0.104 Uani 1 1 d . . . . .
H32E H 1.047586 0.312707 0.507275 0.125 Uiso 1 1 calc R U . . .
C324 C 1.0893(7) 0.2782(6) 0.5313(4) 0.082 Uani 1 1 d . . . . .
H32F H 1.094672 0.299443 0.549776 0.099 Uiso 1 1 calc R U . . .
C325 C 1.2186(7) 0.2033(4) 0.5515(3) 0.065 Uani 1 1 d . . . . .
C326 C 1.2406(8) 0.1712(5) 0.5638(3) 0.077 Uani 1 1 d . . . . .
H32G H 1.212904 0.159881 0.576782 0.093 Uiso 1 1 calc R U . . .
C327 C 1.3034(8) 0.1555(7) 0.5573(4) 0.097 Uani 1 1 d . . . . .
H32H H 1.318027 0.135555 0.566723 0.116 Uiso 1 1 calc R U . . .
C328 C 1.3420(8) 0.1711(6) 0.5362(3) 0.093 Uani 1 1 d . . . . .
H32I H 1.381411 0.159575 0.529874 0.111 Uiso 1 1 calc R U . . .
C329 C 1.3225(8) 0.2038(7) 0.5244(4) 0.096 Uani 1 1 d . . . . .
H32J H 1.350566 0.215541 0.511835 0.116 Uiso 1 1 calc R U . . .
C330 C 1.2603(8) 0.2191(6) 0.5315(3) 0.083 Uani 1 1 d . . . . .
H33B H 1.246873 0.239945 0.522760 0.100 Uiso 1 1 calc R U . . .
C331 C 1.1624(6) 0.2730(4) 0.5925(3) 0.061 Uani 1 1 d . . . . .
C332 C 1.2231(7) 0.2918(5) 0.6014(3) 0.070 Uani 1 1 d . . . . .
H33C H 1.259900 0.282659 0.590173 0.084 Uiso 1 1 calc R U . . .
C333 C 1.2286(8) 0.3252(4) 0.6282(4) 0.083 Uani 1 1 d . . . . .
H33D H 1.269749 0.338378 0.635390 0.100 Uiso 1 1 calc R U . . .
C334 C 1.1733(7) 0.3387(5) 0.6440(4) 0.080 Uani 1 1 d . . . . .
H33E H 1.176652 0.360894 0.662050 0.096 Uiso 1 1 calc R U . . .
C335 C 1.1128(7) 0.3187(4) 0.6327(4) 0.078 Uani 1 1 d . . . . .
C336 C 1.0056(6) 0.3597(3) 0.6222(2) 0.093 Uani 1 1 d G U . . .
C337 C 0.9449(6) 0.3470(3) 0.6069(3) 0.096 Uani 1 1 d G U . . .
H33F H 0.918345 0.325006 0.611230 0.116 Uiso 1 1 calc R U . . .
C338 C 0.9240(6) 0.3673(4) 0.5851(3) 0.109 Uani 1 1 d G U . . .
H33G H 0.883425 0.358826 0.574903 0.130 Uiso 1 1 calc R U . . .
C339 C 0.9638(7) 0.4002(4) 0.5787(3) 0.117 Uani 1 1 d G U . . .
H33H H 0.949754 0.413774 0.564131 0.140 Uiso 1 1 calc R U . . .
C340 C 1.0244(7) 0.4129(3) 0.5940(3) 0.115 Uani 1 1 d G U . . .
H34B H 1.051004 0.434902 0.589685 0.137 Uiso 1 1 calc R U . . .
C341 C 1.0453(5) 0.3926(4) 0.6158(3) 0.103 Uani 1 1 d G U . . .
H34C H 1.085926 0.401082 0.626012 0.124 Uiso 1 1 calc R U . . .
C342 C 1.0539(7) 0.3692(4) 0.6851(4) 0.072 Uani 1 1 d . . . . .
C343 C 1.0350(8) 0.4118(4) 0.6929(5) 0.089 Uani 1 1 d . . . . .
H34D H 1.012942 0.421774 0.678251 0.107 Uiso 1 1 calc R U . . .
C344 C 1.0502(9) 0.4383(4) 0.7230(4) 0.089 Uani 1 1 d . . . . .
H34E H 1.037942 0.465769 0.727690 0.107 Uiso 1 1 calc R U . . .
C345 C 1.0821(8) 0.4254(5) 0.7454(5) 0.092 Uani 1 1 d . . . . .
H34F H 1.090835 0.443187 0.765293 0.110 Uiso 1 1 calc R U . . .
C346 C 1.1008(8) 0.3847(4) 0.7373(4) 0.079 Uani 1 1 d . . . . .
H34G H 1.123613 0.374980 0.751926 0.095 Uiso 1 1 calc R U . . .
C347 C 1.0870(8) 0.3593(5) 0.7094(4) 0.078 Uani 1 1 d . . . . .
H34H H 1.100706 0.332210 0.705556 0.094 Uiso 1 1 calc R U . . .
C348 C 1.0175(9) 0.1245(4) 0.5291(3) 0.079 Uani 1 1 d . . . . .
C349 C 1.0832(9) 0.1109(5) 0.5353(3) 0.086 Uani 1 1 d . . . . .
H34I H 1.098965 0.115207 0.555670 0.104 Uiso 1 1 calc R U . . .
C350 C 1.1214(10) 0.0916(5) 0.5098(3) 0.092 Uani 1 1 d . . . . .
H35B H 1.164107 0.085478 0.512985 0.110 Uiso 1 1 calc R U . . .
C351 C 1.0933(11) 0.0819(6) 0.4798(4) 0.111 Uani 1 1 d . . . . .
H35C H 1.114729 0.065117 0.463323 0.133 Uiso 1 1 calc R U . . .
C352 C 1.0354(11) 0.0965(6) 0.4741(4) 0.103 Uani 1 1 d . . . . .
H35D H 1.020625 0.093590 0.453693 0.123 Uiso 1 1 calc R U . . .
C353 C 0.9970(9) 0.1167(5) 0.5003(3) 0.085 Uani 1 1 d . . . . .
H35E H 0.955763 0.124549 0.496253 0.102 Uiso 1 1 calc R U . . .
C354 C 0.9181(7) 0.1813(4) 0.5510(2) 0.063 Uani 1 1 d . . . . .
C355 C 0.9394(7) 0.2240(4) 0.5546(3) 0.065 Uani 1 1 d . . . . .
H35F H 0.978831 0.235604 0.565073 0.077 Uiso 1 1 calc R U . . .
C356 C 0.8995(7) 0.2487(5) 0.5419(3) 0.075 Uani 1 1 d . . . . .
H35G H 0.913217 0.276668 0.542947 0.090 Uiso 1 1 calc R U . . .
C357 C 0.8407(7) 0.2310(6) 0.5281(3) 0.083 Uani 1 1 d . . . . .
H35H H 0.814063 0.247303 0.519844 0.100 Uiso 1 1 calc R U . . .
C358 C 0.8211(9) 0.1921(6) 0.5264(3) 0.086 Uani 1 1 d . . . . .
H35I H 0.779674 0.181945 0.517464 0.104 Uiso 1 1 calc R U . . .
C359 C 0.8576(7) 0.1644(5) 0.5368(3) 0.076 Uani 1 1 d . . . . .
H35J H 0.842546 0.136285 0.534414 0.092 Uiso 1 1 calc R U . . .
C360 C 0.9215(10) 0.1068(5) 0.5723(3) 0.088 Uani 1 1 d . U . . .
C361 C 0.9222(12) 0.0651(5) 0.5573(4) 0.110 Uani 1 1 d . U . . .
H36A H 0.953221 0.057507 0.542007 0.132 Uiso 1 1 calc R U . . .
C362 C 0.8830(12) 0.0358(6) 0.5628(4) 0.119 Uani 1 1 d . U . . .
H36B H 0.886290 0.007830 0.552045 0.143 Uiso 1 1 calc R U . . .
C363 C 0.8335(12) 0.0469(5) 0.5861(4) 0.111 Uani 1 1 d . U . . .
H36C H 0.799748 0.027661 0.589009 0.134 Uiso 1 1 calc R U . . .
C364 C 0.8407(10) 0.0883(4) 0.6035(3) 0.087 Uani 1 1 d . U . . .
C365 C 0.7330(8) 0.1422(5) 0.6259(4) 0.084 Uani 1 1 d . . . . .
C366 C 0.7206(9) 0.1397(6) 0.5952(3) 0.088 Uani 1 1 d . . . . .
H36E H 0.741381 0.120898 0.579632 0.106 Uiso 1 1 calc R U . . .
C367 C 0.6764(10) 0.1659(7) 0.5876(5) 0.108 Uani 1 1 d . . . . .
H36F H 0.670851 0.166464 0.566872 0.130 Uiso 1 1 calc R U . . .
C368 C 0.6389(9) 0.1921(6) 0.6115(4) 0.096 Uani 1 1 d . . . . .
H36D H 0.605615 0.207560 0.607203 0.116 Uiso 1 1 calc R U . . .
C369 C 0.6580(11) 0.1918(6) 0.6423(4) 0.106 Uani 1 1 d . . . . .
H36I H 0.637520 0.209884 0.658451 0.127 Uiso 1 1 calc R U . . .
C370 C 0.6987(7) 0.1703(5) 0.6503(3) 0.076 Uani 1 1 d . . . . .
H37B H 0.707013 0.172117 0.671299 0.092 Uiso 1 1 calc R U . . .
C371 C 0.7352(10) 0.0628(5) 0.6412(4) 0.162 Uani 1 1 d G U . . .
C372 C 0.7507(9) 0.0421(5) 0.6636(4) 0.165 Uani 1 1 d G U . . .
H37C H 0.783942 0.053767 0.678418 0.198 Uiso 1 1 calc R U . . .
C373 C 0.7164(10) 0.0039(5) 0.6639(4) 0.169 Uani 1 1 d G U . . .
H37D H 0.726739 -0.009935 0.678865 0.203 Uiso 1 1 calc R U . . .
C374 C 0.6666(10) -0.0136(5) 0.6417(5) 0.180 Uani 1 1 d G U . . .
H37E H 0.643703 -0.039089 0.641895 0.216 Uiso 1 1 calc R U . . .
C375 C 0.6512(9) 0.0071(6) 0.6193(4) 0.181 Uani 1 1 d G U . . .
H37F H 0.617869 -0.004539 0.604479 0.217 Uiso 1 1 calc R U . . .
C376 C 0.6854(10) 0.0453(6) 0.6190(4) 0.177 Uani 1 1 d G U . . .
H37G H 0.675071 0.059164 0.604031 0.212 Uiso 1 1 calc R U . . .
C377 C 1.1547(7) 0.2853(4) 0.8555(2) 0.069 Uani 1 1 d . . . . .
C378 C 1.2028(6) 0.2681(5) 0.8461(2) 0.072 Uani 1 1 d . . . . .
C379 C 1.2609(7) 0.2479(4) 0.8328(3) 0.070 Uani 1 1 d . . . . .
C380 C 1.3180(7) 0.2498(5) 0.8499(3) 0.077 Uani 1 1 d . . . . .
H38B H 1.319316 0.264467 0.870843 0.092 Uiso 1 1 calc R U . . .
C381 C 1.3745(6) 0.2307(5) 0.8373(3) 0.064 Uani 1 1 d . . . . .
C382 C 1.3703(7) 0.2069(5) 0.8042(3) 0.073 Uani 1 1 d . . . . .
H38C H 1.405626 0.192844 0.794845 0.087 Uiso 1 1 calc R U . . .
C383 C 1.3121(6) 0.2059(4) 0.7870(3) 0.064 Uani 1 1 d . . . . .
C384 C 1.2574(7) 0.2258(5) 0.8021(3) 0.070 Uani 1 1 d . . . . .
C385 C 1.4338(7) 0.2307(5) 0.8572(3) 0.076 Uani 1 1 d . . . . .
C386 C 1.4870(8) 0.2039(6) 0.8398(4) 0.092 Uani 1 1 d . . . . .
H38D H 1.498892 0.213045 0.821513 0.138 Uiso 1 1 calc R U . . .
H38E H 1.525057 0.207106 0.853280 0.138 Uiso 1 1 calc R U . . .
H38F H 1.470327 0.174727 0.833730 0.138 Uiso 1 1 calc R U . . .
C387 C 1.4184(8) 0.2158(7) 0.8838(3) 0.098 Uani 1 1 d . . . . .
H38G H 1.457866 0.216455 0.895757 0.147 Uiso 1 1 calc R U . . .
H38H H 1.388320 0.233577 0.896363 0.147 Uiso 1 1 calc R U . . .
H38I H 1.398474 0.187429 0.877210 0.147 Uiso 1 1 calc R U . . .
C388 C 1.4652(10) 0.2769(5) 0.8683(5) 0.107 Uani 1 1 d . . . . .
H38J H 1.475911 0.287364 0.850495 0.160 Uiso 1 1 calc R U . . .
H38K H 1.434544 0.294213 0.880874 0.160 Uiso 1 1 calc R U . . .
H38L H 1.504427 0.277616 0.880531 0.160 Uiso 1 1 calc R U . . .
C389 C 1.2951(6) 0.1887(4) 0.7551(3) 0.063 Uani 1 1 d . . . . .
C390 C 1.3269(7) 0.1684(4) 0.7289(3) 0.065 Uani 1 1 d . . . . .
H39B H 1.370979 0.164021 0.730820 0.077 Uiso 1 1 calc R U . . .
C391 C 1.2949(7) 0.1540(4) 0.6989(3) 0.070 Uani 1 1 d . . . . .
C392 C 1.2300(6) 0.1615(4) 0.6970(3) 0.063 Uani 1 1 d . . . . .
H39C H 1.208325 0.152013 0.677594 0.075 Uiso 1 1 calc R U . . .
C393 C 1.1945(6) 0.1826(4) 0.7225(3) 0.060 Uani 1 1 d . . . . .
C394 C 1.2284(6) 0.1964(4) 0.7513(2) 0.058 Uani 1 1 d . . . . .
C395 C 1.3370(7) 0.1321(5) 0.6711(3) 0.074 Uani 1 1 d . . . . .
C396 C 1.4015(8) 0.1591(6) 0.6703(3) 0.083 Uani 1 1 d . . . . .
H39D H 1.391878 0.186608 0.668758 0.125 Uiso 1 1 calc R U . . .
H39E H 1.426927 0.161778 0.689048 0.125 Uiso 1 1 calc R U . . .
H39F H 1.425945 0.145875 0.652492 0.125 Uiso 1 1 calc R U . . .
C397 C 1.2983(9) 0.1276(6) 0.6393(3) 0.098 Uani 1 1 d . . . . .
H39G H 1.290437 0.155064 0.637168 0.146 Uiso 1 1 calc R U . . .
H39H H 1.323887 0.113596 0.622187 0.146 Uiso 1 1 calc R U . . .
H39I H 1.257062 0.111281 0.639236 0.146 Uiso 1 1 calc R U . . .
C398 C 1.3481(8) 0.0889(5) 0.6735(3) 0.087 Uani 1 1 d . . . . .
H39J H 1.306490 0.073196 0.673925 0.130 Uiso 1 1 calc R U . . .
H39K H 1.371958 0.074818 0.655725 0.130 Uiso 1 1 calc R U . . .
H39L H 1.372940 0.090722 0.692281 0.130 Uiso 1 1 calc R U . . .
C399 C 1.1258(7) 0.1892(4) 0.7187(3) 0.067 Uani 1 1 d . . . . .
C400 C 1.0675(6) 0.1980(4) 0.7179(2) 0.054 Uani 1 1 d . . . . .
C401 C 1.0791(6) 0.2893(4) 0.7782(2) 0.057 Uani 1 1 d . . . . .
C402 C 1.1370(6) 0.3026(4) 0.7752(3) 0.059 Uani 1 1 d . . . . .
C403 C 1.2032(6) 0.3149(5) 0.7728(3) 0.067 Uani 1 1 d . . . . .
C404 C 1.2410(6) 0.3391(5) 0.7974(3) 0.073 Uani 1 1 d . . . . .
H40B H 1.221283 0.347902 0.816624 0.087 Uiso 1 1 calc R U . . .
C405 C 1.3076(8) 0.3512(5) 0.7953(3) 0.096 Uani 1 1 d D U . . .
C406 C 1.3384(8) 0.3392(6) 0.7657(4) 0.091 Uani 1 1 d . . . . .
H40C H 1.382115 0.348100 0.763547 0.109 Uiso 1 1 calc R U . . .
C407 C 1.3021(6) 0.3142(6) 0.7403(3) 0.076 Uani 1 1 d . . . . .
C408 C 1.2320(6) 0.3035(5) 0.7437(3) 0.067 Uani 1 1 d . . . . .
C409 C 1.3438(7) 0.3806(5) 0.8245(3) 0.109 Uani 1 1 d D U . . .
C410 C 1.3155(10) 0.4236(5) 0.8316(4) 0.136 Uani 1 1 d D U . . .
H41B H 1.269096 0.420067 0.834777 0.205 Uiso 1 1 calc R U . . .
H41C H 1.336627 0.441886 0.850083 0.205 Uiso 1 1 calc R U . . .
H41D H 1.322894 0.435868 0.814291 0.205 Uiso 1 1 calc R U . . .
C411 C 1.4169(7) 0.3868(7) 0.8195(4) 0.136 Uani 1 1 d D U . . .
H41E H 1.423888 0.397686 0.801536 0.204 Uiso 1 1 calc R U . . .
H41F H 1.437301 0.406515 0.837610 0.204 Uiso 1 1 calc R U . . .
H41G H 1.435705 0.360314 0.816261 0.204 Uiso 1 1 calc R U . . .
C412 C 1.3308(10) 0.3634(6) 0.8529(3) 0.122 Uani 1 1 d D U . . .
H41H H 1.284294 0.359636 0.855605 0.184 Uiso 1 1 calc R U . . .
H41I H 1.349204 0.336702 0.849824 0.184 Uiso 1 1 calc R U . . .
H41J H 1.350801 0.382902 0.871174 0.184 Uiso 1 1 calc R U . . .
C413 C 1.3152(7) 0.2942(5) 0.7078(3) 0.070 Uani 1 1 d . . . . .
C414 C 1.3711(8) 0.2940(5) 0.6901(4) 0.082 Uani 1 1 d . . . . .
H41K H 1.410134 0.308815 0.699004 0.099 Uiso 1 1 calc R U . . .
C415 C 1.3682(7) 0.2709(5) 0.6583(3) 0.075 Uani 1 1 d . . . . .
C416 C 1.3130(7) 0.2491(5) 0.6456(3) 0.070 Uani 1 1 d . . . . .
H41L H 1.313414 0.233832 0.624782 0.084 Uiso 1 1 calc R U . . .
C417 C 1.2515(7) 0.2474(4) 0.6623(3) 0.065 Uani 1 1 d . . . . .
C418 C 1.2570(6) 0.2710(5) 0.6935(3) 0.066 Uani 1 1 d . . . . .
C419 C 1.4296(9) 0.2752(7) 0.6387(4) 0.098 Uani 1 1 d . . . . .
C420 C 1.4184(12) 0.2492(12) 0.6070(4) 0.195 Uani 1 1 d . . . . .
H42A H 1.408893 0.220259 0.607400 0.293 Uiso 1 1 calc R U . . .
H42B H 1.381833 0.258371 0.597626 0.293 Uiso 1 1 calc R U . . .
H42C H 1.456956 0.251665 0.595091 0.293 Uiso 1 1 calc R U . . .
C421 C 1.4440(13) 0.3193(7) 0.6369(6) 0.147 Uani 1 1 d . . . . .
H42D H 1.451707 0.337474 0.657536 0.221 Uiso 1 1 calc R U . . .
H42E H 1.482332 0.321178 0.624660 0.221 Uiso 1 1 calc R U . . .
H42F H 1.407210 0.327884 0.627196 0.221 Uiso 1 1 calc R U . . .
C422 C 1.4903(9) 0.2678(8) 0.6546(5) 0.129 Uani 1 1 d . . . . .
H42G H 1.494076 0.286226 0.675360 0.194 Uiso 1 1 calc R U . . .
H42H H 1.488021 0.239006 0.655731 0.194 Uiso 1 1 calc R U . . .
H42I H 1.528045 0.273497 0.642985 0.194 Uiso 1 1 calc R U . . .
C423 C 1.1925(6) 0.2261(4) 0.6489(3) 0.064 Uani 1 1 d . . . . .
C424 C 1.1393(7) 0.2092(5) 0.6405(3) 0.072 Uani 1 1 d . . . . .
C425 C 0.9754(6) 0.1291(3) 0.6540(2) 0.054 Uani 1 1 d . . . . .
C426 C 0.9609(7) 0.0940(4) 0.6572(3) 0.062 Uani 1 1 d . . . . .
C427 C 0.9399(8) 0.0574(4) 0.6682(2) 0.066 Uani 1 1 d . . . . .
C428 C 0.9333(7) 0.0153(4) 0.6504(3) 0.065 Uani 1 1 d . . . . .
H42J H 0.949675 0.009422 0.630279 0.079 Uiso 1 1 calc R U . . .
C429 C 0.9048(7) -0.0174(4) 0.6604(2) 0.061 Uani 1 1 d . . . . .
C430 C 0.8802(7) -0.0097(4) 0.6910(3) 0.066 Uani 1 1 d . . . . .
H43B H 0.863222 -0.031763 0.698971 0.079 Uiso 1 1 calc R U . . .
C431 C 0.8826(7) 0.0332(4) 0.7091(3) 0.064 Uani 1 1 d . . . . .
C432 C 0.9128(7) 0.0651(3) 0.6982(2) 0.057 Uani 1 1 d . . . . .
C433 C 0.9051(9) -0.0640(4) 0.6405(3) 0.079 Uani 1 1 d . . . . .
C434 C 0.8323(11) -0.0832(6) 0.6398(4) 0.121 Uani 1 1 d . . . . .
H43C H 0.818370 -0.081074 0.660840 0.181 Uiso 1 1 calc R U . . .
H43D H 0.804503 -0.067996 0.629960 0.181 Uiso 1 1 calc R U . . .
H43E H 0.829280 -0.112341 0.628332 0.181 Uiso 1 1 calc R U . . .
C435 C 0.9525(12) -0.0883(5) 0.6567(3) 0.109 Uani 1 1 d . . . . .
H43F H 0.938123 -0.087183 0.677528 0.163 Uiso 1 1 calc R U . . .
H43G H 0.951566 -0.117191 0.644833 0.163 Uiso 1 1 calc R U . . .
H43H H 0.996516 -0.075234 0.657687 0.163 Uiso 1 1 calc R U . . .
C436 C 0.9296(9) -0.0665(4) 0.6079(3) 0.079 Uani 1 1 d . . . . .
H43I H 0.929112 -0.095577 0.596385 0.119 Uiso 1 1 calc R U . . .
H43J H 0.901514 -0.052175 0.597424 0.119 Uiso 1 1 calc R U . . .
H43K H 0.973634 -0.053426 0.609192 0.119 Uiso 1 1 calc R U . . .
C437 C 0.8634(7) 0.0518(4) 0.7406(3) 0.067 Uani 1 1 d . . . . .
C438 C 0.8297(8) 0.0366(4) 0.7642(3) 0.078 Uani 1 1 d . . . . .
H43L H 0.816460 0.007958 0.760560 0.093 Uiso 1 1 calc R U . . .
C439 C 0.8171(8) 0.0629(5) 0.7914(3) 0.079 Uani 1 1 d . . . . .
C440 C 0.8399(7) 0.1064(4) 0.7976(3) 0.064 Uani 1 1 d . . . . .
H44B H 0.833190 0.124153 0.817215 0.076 Uiso 1 1 calc R U . . .
C441 C 0.8720(8) 0.1229(4) 0.7752(3) 0.068 Uani 1 1 d . . . . .
C442 C 0.8797(7) 0.0955(4) 0.7455(3) 0.066 Uani 1 1 d . . . . .
C443 C 0.7813(11) 0.0461(6) 0.8171(4) 0.105 Uani 1 1 d . . . . .
C444 C 0.8042(18) 0.0107(7) 0.8212(6) 0.197 Uani 1 1 d . . . . .
H44C H 0.808254 -0.008937 0.801256 0.296 Uiso 1 1 calc R U . . .
H44D H 0.846463 0.017423 0.831685 0.296 Uiso 1 1 calc R U . . .
H44E H 0.774201 -0.001676 0.833656 0.296 Uiso 1 1 calc R U . . .
C445 C 0.7029(12) 0.0341(11) 0.8041(5) 0.168 Uani 1 1 d . . . . .
H44F H 0.685200 0.058918 0.800972 0.253 Uiso 1 1 calc R U . . .
H44G H 0.701250 0.012708 0.784695 0.253 Uiso 1 1 calc R U . . .
H44H H 0.677458 0.023936 0.819245 0.253 Uiso 1 1 calc R U . . .
C446 C 0.7731(10) 0.0787(6) 0.8462(3) 0.097 Uani 1 1 d . . . . .
H44I H 0.756669 0.102845 0.841386 0.145 Uiso 1 1 calc R U . . .
H44J H 0.742417 0.067677 0.859125 0.145 Uiso 1 1 calc R U . . .
H44K H 0.814680 0.086776 0.857154 0.145 Uiso 1 1 calc R U . . .
C447 C 0.8976(6) 0.1656(4) 0.7803(2) 0.057 Uani 1 1 d . . . . .
C448 C 0.9223(6) 0.2020(4) 0.7826(2) 0.057 Uani 1 1 d . . . . .
C449 C 0.8347(9) 0.2023(4) 0.6416(3) 0.081 Uani 1 1 d . . . . .
C450 C 0.8282(6) 0.2459(4) 0.6358(2) 0.055 Uani 1 1 d . . . . .
C451 C 0.7722(6) 0.2708(4) 0.6345(2) 0.061 Uani 1 1 d . . . . .
C452 C 0.7474(6) 0.2769(4) 0.6062(2) 0.063 Uani 1 1 d . . . . .
H45C H 0.768562 0.265741 0.587680 0.076 Uiso 1 1 calc R U . . .
C453 C 0.6929(7) 0.2989(4) 0.6050(3) 0.065 Uani 1 1 d . . . . .
C454 C 0.6626(6) 0.3186(4) 0.6324(2) 0.059 Uani 1 1 d . . . . .
H45D H 0.625693 0.333173 0.631630 0.071 Uiso 1 1 calc R U . . .
C455 C 0.6881(6) 0.3161(4) 0.6607(2) 0.054 Uani 1 1 d . . . . .
C456 C 0.7408(6) 0.2908(4) 0.6617(2) 0.054 Uani 1 1 d . . . . .
C457 C 0.6678(8) 0.3015(5) 0.5723(3) 0.074 Uani 1 1 d . . . . .
C458 C 0.6555(7) 0.2586(6) 0.5504(3) 0.084 Uani 1 1 d . . . . .
H45E H 0.694827 0.244165 0.548838 0.126 Uiso 1 1 calc R U . . .
H45F H 0.620854 0.242848 0.558191 0.126 Uiso 1 1 calc R U . . .
H45G H 0.642856 0.261221 0.530147 0.126 Uiso 1 1 calc R U . . .
C459 C 0.7255(9) 0.3256(6) 0.5575(3) 0.092 Uani 1 1 d . . . . .
H45H H 0.735377 0.353524 0.570803 0.137 Uiso 1 1 calc R U . . .
H45I H 0.764064 0.310335 0.555759 0.137 Uiso 1 1 calc R U . . .
H45J H 0.711772 0.327325 0.537194 0.137 Uiso 1 1 calc R U . . .
C460 C 0.6061(8) 0.3241(5) 0.5747(3) 0.084 Uani 1 1 d . . . . .
H46A H 0.613899 0.351658 0.588757 0.126 Uiso 1 1 calc R U . . .
H46B H 0.593483 0.326651 0.554431 0.126 Uiso 1 1 calc R U . . .
H46C H 0.571481 0.308279 0.582474 0.126 Uiso 1 1 calc R U . . .
C461 C 0.6729(7) 0.3335(4) 0.6933(3) 0.066 Uani 1 1 d . . . . .
C462 C 0.6304(7) 0.3607(5) 0.7084(3) 0.070 Uani 1 1 d . . . . .
H46D H 0.600438 0.370329 0.696578 0.084 Uiso 1 1 calc R U . . .
C463 C 0.6291(7) 0.3750(6) 0.7410(3) 0.083 Uani 1 1 d . . . . .
C464 C 0.6719(7) 0.3621(5) 0.7568(3) 0.081 Uani 1 1 d . . . . .
H46E H 0.671874 0.372626 0.778447 0.097 Uiso 1 1 calc R U . . .
C465 C 0.7220(6) 0.3317(5) 0.7440(3) 0.073 Uani 1 1 d . . . . .
C466 C 0.7191(6) 0.3205(5) 0.7111(2) 0.064 Uani 1 1 d . . . . .
C467 C 0.7654(6) 0.3170(5) 0.7611(3) 0.066 Uani 1 1 d . . . . .
C468 C 0.8076(6) 0.2994(4) 0.7706(3) 0.065 Uani 1 1 d . . . . .
C469 C 0.5811(10) 0.4078(9) 0.7564(4) 0.127 Uani 1 1 d . . . . .
C470 C 0.5076(9) 0.3885(8) 0.7430(5) 0.130 Uani 1 1 d . . . . .
H47A H 0.476311 0.408087 0.752127 0.196 Uiso 1 1 calc R U . . .
H47B H 0.505984 0.383633 0.720726 0.196 Uiso 1 1 calc R U . . .
H47C H 0.497077 0.362270 0.748416 0.196 Uiso 1 1 calc R U . . .
C471 C 0.6026(12) 0.4508(6) 0.7497(5) 0.125 Uani 1 1 d . . . . .
H47D H 0.572709 0.471092 0.759232 0.188 Uiso 1 1 calc R U . . .
H47E H 0.646160 0.460262 0.758199 0.188 Uiso 1 1 calc R U . . .
H47F H 0.602342 0.447582 0.727541 0.188 Uiso 1 1 calc R U . . .
C472 C 0.5788(10) 0.4122(8) 0.7921(4) 0.122 Uani 1 1 d . . . . .
H47G H 0.548767 0.432603 0.801376 0.182 Uiso 1 1 calc R U . . .
H47H H 0.564323 0.385409 0.795794 0.182 Uiso 1 1 calc R U . . .
H47I H 0.621878 0.421286 0.801354 0.182 Uiso 1 1 calc R U . . .
C473 C 0.8042(7) 0.1928(5) 0.7232(3) 0.073 Uani 1 1 d . . . . .
C474 C 0.7597(8) 0.1773(5) 0.7363(3) 0.079 Uani 1 1 d . . . . .
C475 C 0.7103(8) 0.1619(6) 0.7545(3) 0.091 Uani 1 1 d . . . . .
C476 C 0.6581(8) 0.1344(7) 0.7382(3) 0.094 Uani 1 1 d . . . . .
H47J H 0.657070 0.127604 0.716464 0.112 Uiso 1 1 calc R U . . .
C477 C 0.6080(7) 0.1169(6) 0.7533(3) 0.100 Uani 1 1 d D U . . .
C478 C 0.6094(8) 0.1286(6) 0.7864(3) 0.091 Uani 1 1 d . . . . .
H47K H 0.575127 0.118701 0.797109 0.109 Uiso 1 1 calc R U . . .
C479 C 0.6619(7) 0.1549(5) 0.8033(3) 0.069 Uani 1 1 d . . . . .
C480 C 0.7127(7) 0.1718(5) 0.7872(3) 0.072 Uani 1 1 d . . . . .
C481 C 0.5553(7) 0.0857(5) 0.7341(3) 0.114 Uani 1 1 d D U . . .
C482 C 0.5256(10) 0.1032(7) 0.7088(4) 0.145 Uani 1 1 d D U . . .
H48B H 0.492468 0.082856 0.697006 0.218 Uiso 1 1 calc R U . . .
H48C H 0.506153 0.128836 0.718436 0.218 Uiso 1 1 calc R U . . .
H48D H 0.559448 0.108876 0.695109 0.218 Uiso 1 1 calc R U . . .
C483 C 0.5837(10) 0.0448(5) 0.7164(4) 0.136 Uani 1 1 d D U . . .
H48E H 0.549175 0.025737 0.704500 0.203 Uiso 1 1 calc R U . . .
H48F H 0.616833 0.051019 0.702585 0.203 Uiso 1 1 calc R U . . .
H48G H 0.602738 0.031896 0.731102 0.203 Uiso 1 1 calc R U . . .
C484 C 0.5000(8) 0.0735(6) 0.7537(4) 0.122 Uani 1 1 d D U . . .
H48H H 0.468168 0.053798 0.740484 0.183 Uiso 1 1 calc R U . . .
H48I H 0.517592 0.060766 0.768876 0.183 Uiso 1 1 calc R U . . .
H48J H 0.479414 0.098285 0.764321 0.183 Uiso 1 1 calc R U . . .
C485 C 0.6789(6) 0.1698(4) 0.8364(2) 0.058 Uani 1 1 d . . . . .
C486 C 0.6546(8) 0.1633(4) 0.8639(3) 0.071 Uani 1 1 d . . . . .
H48K H 0.614692 0.147352 0.863494 0.085 Uiso 1 1 calc R U . . .
C487 C 0.6875(7) 0.1798(5) 0.8916(3) 0.074 Uani 1 1 d . . . . .
C488 C 0.7480(7) 0.2018(4) 0.8917(3) 0.069 Uani 1 1 d . . . . .
H48L H 0.770973 0.212120 0.910639 0.083 Uiso 1 1 calc R U . . .
C489 C 0.7756(6) 0.2091(4) 0.8660(3) 0.059 Uani 1 1 d . . . . .
C490 C 0.7390(6) 0.1930(4) 0.8371(3) 0.065 Uani 1 1 d . . . . .
C491 C 0.8369(8) 0.2321(4) 0.8647(3) 0.072 Uani 1 1 d . . . . .
C492 C 0.8827(8) 0.2479(5) 0.8582(4) 0.097 Uani 1 1 d . . . . .
C493 C 0.6594(9) 0.1726(6) 0.9231(3) 0.094 Uani 1 1 d . . . . .
C494 C 0.7096(8) 0.1466(6) 0.9354(3) 0.091 Uani 1 1 d . . . . .
H49B H 0.752375 0.161659 0.937847 0.137 Uiso 1 1 calc R U . . .
H49C H 0.695742 0.142493 0.955135 0.137 Uiso 1 1 calc R U . . .
H49D H 0.711426 0.119636 0.920602 0.137 Uiso 1 1 calc R U . . .
C495 C 0.6593(8) 0.2159(6) 0.9472(3) 0.089 Uani 1 1 d . . . . .
H49E H 0.703003 0.229682 0.949848 0.133 Uiso 1 1 calc R U . . .
H49F H 0.630314 0.233064 0.939889 0.133 Uiso 1 1 calc R U . . .
H49G H 0.644503 0.211883 0.966861 0.133 Uiso 1 1 calc R U . . .
C496 C 0.5898(10) 0.1502(7) 0.9186(4) 0.110 Uani 1 1 d . . . . .
H49H H 0.590399 0.123338 0.903609 0.165 Uiso 1 1 calc R U . . .
H49I H 0.574850 0.145997 0.938201 0.165 Uiso 1 1 calc R U . . .
H49J H 0.560661 0.167178 0.911229 0.165 Uiso 1 1 calc R U . . .
C497 C 0.9389(7) 0.2873(4) 0.7112(2) 0.062 Uani 1 1 d . . . . .
C498 C 0.9170(6) 0.3210(3) 0.7131(2) 0.050 Uani 1 1 d . . . . .
C499 C 0.8958(6) 0.3629(4) 0.7187(2) 0.056 Uani 1 1 d . . . . .
C500 C 0.8674(5) 0.3789(3) 0.6964(2) 0.049 Uani 1 1 d . . . . .
H50B H 0.859132 0.361416 0.676452 0.059 Uiso 1 1 calc R U . . .
C501 C 0.8508(6) 0.4205(4) 0.7028(3) 0.061 Uani 1 1 d . . . . .
C502 C 0.8646(6) 0.4475(4) 0.7323(3) 0.059 Uani 1 1 d . . . . .
H50C H 0.853032 0.475130 0.736879 0.071 Uiso 1 1 calc R U . . .
C503 C 0.8961(6) 0.4326(4) 0.7549(2) 0.055 Uani 1 1 d . . . . .
C504 C 0.9116(6) 0.3900(3) 0.7488(2) 0.055 Uani 1 1 d . . . . .
C505 C 0.8194(7) 0.4380(4) 0.6779(3) 0.066 Uani 1 1 d . . . . .
C506 C 0.7998(10) 0.4049(5) 0.6487(4) 0.092 Uani 1 1 d . . . . .
H50D H 0.771126 0.383035 0.653634 0.138 Uiso 1 1 calc R U . . .
H50E H 0.777320 0.417212 0.634612 0.138 Uiso 1 1 calc R U . . .
H50F H 0.838293 0.393031 0.638909 0.138 Uiso 1 1 calc R U . . .
C507 C 0.8645(10) 0.4722(5) 0.6699(4) 0.103 Uani 1 1 d . . . . .
H50G H 0.877248 0.493619 0.688704 0.154 Uiso 1 1 calc R U . . .
H50H H 0.902966 0.460356 0.660158 0.154 Uiso 1 1 calc R U . . .
H50I H 0.841994 0.484537 0.655861 0.154 Uiso 1 1 calc R U . . .
C508 C 0.7504(13) 0.4553(9) 0.6907(5) 0.158 Uani 1 1 d . . . . .
H50J H 0.758154 0.477139 0.709753 0.237 Uiso 1 1 calc R U . . .
H50K H 0.730079 0.466578 0.675371 0.237 Uiso 1 1 calc R U . . .
H50L H 0.721937 0.432629 0.694544 0.237 Uiso 1 1 calc R U . . .
C509 C 0.9208(6) 0.4515(4) 0.7867(2) 0.056 Uani 1 1 d . . . . .
C510 C 0.9221(7) 0.4917(4) 0.8081(3) 0.066 Uani 1 1 d . . . . .
H51B H 0.906025 0.513986 0.801877 0.079 Uiso 1 1 calc R U . . .
C511 C 0.9465(8) 0.4982(4) 0.8379(3) 0.073 Uani 1 1 d . . . . .
C512 C 0.9711(7) 0.4655(4) 0.8465(2) 0.068 Uani 1 1 d . . . . .
H51C H 0.988875 0.470641 0.866644 0.082 Uiso 1 1 calc R U . . .
C513 C 0.9713(7) 0.4248(4) 0.8272(2) 0.061 Uani 1 1 d . . . . .
C514 C 0.9482(6) 0.4192(3) 0.7968(3) 0.058 Uani 1 1 d . . . . .
C515 C 0.9895(6) 0.3896(4) 0.8365(2) 0.051 Uani 1 1 d . . . . .
C516 C 1.0008(6) 0.3563(3) 0.8399(2) 0.051 Uani 1 1 d . . . . .
C517 C 0.9471(9) 0.5428(4) 0.8613(3) 0.080 Uani 1 1 d . . . . .
C518 C 0.953(2) 0.5750(6) 0.8476(4) 0.212 Uani 1 1 d . . . . .
H51D H 0.989565 0.571978 0.834042 0.318 Uiso 1 1 calc R U . . .
H51E H 0.913330 0.574798 0.835676 0.318 Uiso 1 1 calc R U . . .
H51F H 0.959349 0.601249 0.863414 0.318 Uiso 1 1 calc R U . . .
C519 C 0.8953(17) 0.5414(8) 0.8824(9) 0.281 Uani 1 1 d . . . . .
H51G H 0.897085 0.516973 0.890323 0.421 Uiso 1 1 calc R U . . .
H51H H 0.899836 0.566390 0.899442 0.421 Uiso 1 1 calc R U . . .
H51I H 0.853818 0.539939 0.871703 0.421 Uiso 1 1 calc R U . . .
C520 C 1.0159(14) 0.5530(8) 0.8837(10) 0.218 Uani 1 1 d . . . . .
H52B H 1.018137 0.531912 0.895064 0.327 Uiso 1 1 calc R U . . .
H52C H 1.053536 0.552770 0.870766 0.327 Uiso 1 1 calc R U . . .
H52D H 1.015491 0.580300 0.898235 0.327 Uiso 1 1 calc R U . . .

loop_
_atom_site_aniso_label
_atom_site_aniso_U_11
_atom_site_aniso_U_22
_atom_site_aniso_U_33
_atom_site_aniso_U_23
_atom_site_aniso_U_13
_atom_site_aniso_U_12
Ag1 0.050 0.074 0.044 0.023 0.000 0.003
Ag2 0.053 0.060 0.039 0.010 0.002 0.003
Ag3 0.054 0.069 0.043 0.020 0.003 0.005
Ag4 0.053 0.064 0.040 0.014 0.002 0.003
Ag5 0.068 0.073 0.044 0.003 0.008 0.002
Ag6 0.064 0.064 0.055 0.022 0.000 0.002
Ag7 0.055 0.062 0.039 0.018 0.004 0.011
Ag8 0.056 0.062 0.041 0.013 0.004 0.003
Ag9 0.060 0.067 0.047 0.015 0.001 0.006
Ag10 0.056 0.068 0.039 0.019 0.001 0.007
Ag11 0.058 0.061 0.048 0.018 0.004 0.010
Ag12 0.061 0.069 0.038 0.013 -0.001 0.005
Ag13 0.081 0.074 0.045 0.013 -0.001 0.023
Ag14 0.055 0.059 0.036 0.013 0.001 0.007
Ag15 0.054 0.073 0.043 0.023 0.004 0.013
Ag16 0.067 0.076 0.035 0.018 0.005 0.022
Ag17 0.059 0.074 0.036 0.018 0.008 0.019
Ag18 0.057 0.083 0.042 0.024 0.007 0.019
Ag19 0.057 0.063 0.039 0.009 0.005 0.004
Ag20 0.059 0.072 0.044 0.015 0.002 0.009
Ag21 0.062 0.081 0.044 -0.001 0.002 -0.005
Ag22 0.056 0.061 0.053 0.016 0.005 0.010
Ag23 0.050 0.079 0.045 0.028 0.002 0.002
Ag24 0.056 0.065 0.050 0.014 0.001 0.007
Ag4' 0.051 0.042 0.060 0.018 -0.002 0.007
Ag25 0.066 0.060 0.052 0.018 0.000 0.005
Ag26 0.061 0.070 0.043 0.024 0.011 0.016
Ag27 0.059 0.064 0.057 0.015 0.003 0.005
Ag7' 0.053 0.040 0.054 0.023 0.002 0.000
Ag28 0.063 0.077 0.045 0.008 0.005 0.004
Ag29 0.061 0.065 0.051 0.011 0.010 -0.004
Ag30 0.059 0.060 0.042 0.011 0.007 0.003
Ag31 0.062 0.069 0.044 0.022 0.006 0.003
Ag32 0.061 0.077 0.040 0.023 0.006 0.008
P1 0.054 0.073 0.036 0.015 0.005 0.008
P2 0.060 0.077 0.044 0.005 0.007 -0.010
P3 0.052 0.073 0.035 0.017 0.002 -0.002
P4 0.055 0.066 0.045 0.015 0.002 -0.001
P5 0.074 0.077 0.049 0.016 -0.001 0.022
P6 0.060 0.085 0.042 0.023 0.000 0.018
P7 0.067 0.072 0.042 0.015 0.002 0.021
P8 0.060 0.066 0.033 0.012 0.002 0.014
P9 0.053 0.068 0.034 0.012 0.005 0.010
P10 0.057 0.074 0.041 0.008 0.000 0.010
P11 0.059 0.081 0.047 0.025 -0.003 0.015
P12 0.071 0.072 0.074 0.024 -0.013 0.003
P13 0.063 0.082 0.045 0.026 0.008 0.005
P14 0.058 0.061 0.071 0.016 0.017 0.002
P15 0.073 0.068 0.038 0.012 0.006 0.008
P16 0.079 0.077 0.047 0.012 -0.001 -0.013
N1 0.051 0.057 0.039 0.006 -0.005 -0.004
N2 0.052 0.069 0.052 0.017 -0.001 -0.001
N3 0.079 0.080 0.046 0.015 -0.008 0.018
N4 0.056 0.072 0.030 0.008 -0.006 0.008
N5 0.059 0.063 0.045 0.017 0.001 0.001
N6 0.063 0.087 0.045 0.025 0.015 0.026
N7 0.053 0.061 0.057 0.017 -0.005 -0.004
N8 0.058 0.066 0.040 0.014 0.002 -0.002
N9 0.048 0.091 0.032 0.017 -0.006 0.002
N10 0.052 0.048 0.041 0.010 -0.006 0.001
N11 0.052 0.064 0.032 0.011 0.005 0.007
N12 0.058 0.072 0.083 0.032 -0.007 -0.004
N13 0.062 0.061 0.064 0.020 0.004 0.007
N14 0.132 0.068 0.041 0.011 0.010 -0.004
N15 0.060 0.092 0.045 0.013 0.000 0.023
N16 0.036 0.094 0.055 0.027 0.001 0.002
N17 0.059 0.060 0.041 0.011 -0.003 -0.005
N18 0.045 0.070 0.047 0.018 -0.004 0.003
N19 0.081 0.087 0.035 0.017 0.004 0.018
N20 0.050 0.053 0.042 0.008 -0.003 0.006
C1 0.057 0.102 0.030 0.008 0.003 0.009
C2 0.061 0.095 0.044 0.014 -0.014 -0.003
C3 0.055 0.110 0.043 0.020 -0.004 0.018
C4 0.092 0.100 0.045 0.021 0.019 0.030
C5 0.068 0.075 0.050 0.011 -0.003 0.017
C6 0.051 0.071 0.042 0.013 0.005 0.011
C7 0.081 0.073 0.040 0.015 -0.003 0.006
C8 0.069 0.099 0.071 0.028 0.020 0.019
C9 0.172 0.108 0.093 0.047 0.067 0.066
C10 0.157 0.141 0.067 0.024 0.033 0.039
C11 0.154 0.151 0.048 0.035 0.038 0.067
C12 0.120 0.129 0.033 0.020 0.014 0.059
C13 0.078 0.062 0.041 0.008 -0.002 -0.001
C14 0.083 0.085 0.043 0.011 0.007 -0.006
C15 0.102 0.093 0.060 0.010 0.021 0.006
C16 0.091 0.092 0.060 -0.001 0.031 -0.014
C17 0.071 0.100 0.033 0.007 0.010 0.005
C18 0.074 0.078 0.054 0.005 0.006 0.002
C19 0.097 0.070 0.083 0.015 0.035 0.003
C20 0.101 0.072 0.087 0.028 0.020 0.017
C21 0.116 0.128 0.122 -0.012 0.053 -0.040
C22 0.197 0.120 0.074 0.014 0.005 -0.067
C23 0.099 0.146 0.081 0.014 0.011 -0.055
C24 0.052 0.112 0.049 0.016 0.006 -0.002
C25 0.099 0.114 0.053 0.025 0.026 0.030
C26 0.050 0.177 0.097 0.066 0.012 0.020
C27 0.067 0.136 0.101 0.041 0.023 0.030
C28 0.051 0.107 0.074 0.015 0.001 0.020
C29 0.082 0.128 0.053 -0.006 0.010 0.000
C30 0.061 0.058 0.033 0.002 0.001 -0.005
C31 0.059 0.076 0.052 0.023 0.008 0.014
C32 0.088 0.087 0.069 0.027 -0.008 0.011
C33 0.063 0.091 0.044 0.008 0.006 0.007
C34 0.061 0.096 0.038 0.014 0.010 0.003
C35 0.053 0.074 0.051 0.012 0.005 0.000
C36 0.065 0.080 0.039 0.016 0.012 0.002
C37 0.069 0.087 0.042 0.015 -0.007 -0.006
C38 0.071 0.143 0.044 0.033 -0.003 -0.006
C39 0.079 0.110 0.062 0.043 -0.011 -0.012
C40 0.087 0.101 0.055 0.037 0.000 0.009
C41 0.080 0.088 0.045 0.023 -0.008 0.022
C42 0.053 0.083 0.034 0.019 0.004 0.004
C43 0.062 0.088 0.035 0.023 0.013 0.008
C44 0.070 0.061 0.055 0.012 0.008 -0.013
C45 0.051 0.068 0.048 0.004 -0.009 -0.014
C46 0.065 0.062 0.032 0.002 0.010 0.006
C47 0.048 0.064 0.065 0.023 0.010 -0.001
C48 0.074 0.063 0.040 0.007 0.006 0.000
C49 0.074 0.080 0.052 0.022 0.006 -0.017
C50 0.085 0.072 0.053 -0.003 0.001 -0.004
C51 0.112 0.079 0.065 0.006 -0.001 0.014
C52 0.075 0.066 0.071 0.018 -0.004 -0.001
C53 0.071 0.083 0.074 0.036 -0.011 -0.004
C54 0.073 0.083 0.068 0.033 -0.012 0.007
C55 0.084 0.092 0.077 0.040 -0.015 0.003
C56 0.096 0.102 0.094 0.054 -0.013 0.000
C57 0.095 0.106 0.104 0.060 -0.012 -0.008
C58 0.086 0.102 0.096 0.051 -0.015 -0.009
C59 0.093 0.087 0.059 0.028 0.003 0.019
C60 0.087 0.093 0.062 0.009 0.003 0.018
C61 0.108 0.111 0.079 0.024 0.025 0.019
C62 0.081 0.156 0.078 0.033 0.010 0.001
C63 0.191 0.247 0.168 0.136 0.009 -0.039
C64 0.084 0.197 0.181 0.141 0.026 0.031
C65 0.101 0.085 0.066 0.016 -0.001 0.024
C66 0.098 0.084 0.069 0.015 0.005 0.029
C67 0.110 0.087 0.075 0.011 0.007 0.028
C68 0.123 0.093 0.092 0.006 0.011 0.021
C69 0.126 0.092 0.097 0.007 0.012 0.012
C70 0.116 0.093 0.087 0.010 0.009 0.010
C71 0.087 0.087 0.051 0.019 -0.002 0.038
C72 0.082 0.108 0.076 0.010 -0.019 0.022
C73 0.087 0.101 0.089 0.035 0.000 0.035
C74 0.067 0.097 0.086 0.015 -0.006 0.041
C75 0.083 0.080 0.048 0.024 -0.005 0.027
C76 0.075 0.064 0.049 0.016 0.005 0.008
C77 0.063 0.115 0.042 0.025 -0.007 0.015
C78 0.090 0.098 0.069 0.033 -0.005 0.010
C79 0.055 0.132 0.075 0.031 -0.021 -0.032
C80 0.069 0.133 0.066 0.051 -0.018 0.010
C81 0.053 0.121 0.059 0.039 -0.005 -0.008
C82 0.086 0.129 0.052 0.050 0.001 0.036
C83 0.090 0.133 0.063 0.052 0.007 0.027
C84 0.090 0.143 0.071 0.055 0.010 0.028
C85 0.098 0.144 0.076 0.047 0.025 0.031
C86 0.107 0.139 0.063 0.045 0.026 0.034
C87 0.102 0.135 0.051 0.045 0.011 0.038
C88 0.073 0.096 0.080 0.024 0.007 0.034
C89 0.102 0.123 0.068 0.031 0.005 0.060
C90 0.209 0.129 0.164 0.050 0.068 0.127
C91 0.177 0.149 0.217 0.119 0.085 0.107
C92 0.135 0.222 0.220 0.156 0.059 0.112
C93 0.075 0.129 0.141 0.079 -0.001 0.026
C94 0.054 0.067 0.055 0.013 0.006 0.016
C95 0.109 0.077 0.048 0.018 0.005 0.028
C96 0.088 0.105 0.054 0.026 0.019 0.016
C97 0.080 0.104 0.063 0.028 0.005 0.005
C98 0.048 0.094 0.060 0.023 -0.005 -0.001
C99 0.070 0.089 0.035 0.014 0.003 0.024
C100 0.106 0.063 0.051 0.005 -0.006 0.042
C101 0.102 0.089 0.061 -0.003 -0.009 0.036
C102 0.158 0.083 0.065 -0.021 -0.052 0.046
C103 0.099 0.079 0.054 0.010 -0.024 0.003
C104 0.069 0.087 0.028 0.011 -0.010 0.015
C105 0.054 0.062 0.048 0.020 -0.001 0.006
C106 0.088 0.103 0.047 0.012 -0.014 0.017
C107 0.071 0.100 0.080 0.049 -0.032 -0.027
C108 0.103 0.092 0.049 0.011 -0.017 0.014
C109 0.097 0.074 0.037 0.012 -0.007 0.010
C110 0.068 0.082 0.039 0.015 -0.009 -0.002
C111 0.076 0.101 0.028 0.018 0.000 0.008
C112 0.070 0.074 0.043 0.019 -0.003 0.001
C113 0.089 0.075 0.055 0.017 -0.011 -0.016
C114 0.095 0.124 0.047 0.037 0.004 0.004
C115 0.081 0.095 0.058 0.019 0.003 0.018
C116 0.060 0.112 0.041 0.021 0.009 0.019
C117 0.044 0.082 0.034 0.009 -0.007 -0.002
C118 0.054 0.100 0.041 0.029 0.000 0.011
C119 0.053 0.065 0.041 0.021 0.006 -0.005
C120 0.057 0.064 0.036 0.012 0.004 0.008
C121 0.042 0.065 0.050 0.010 -0.010 -0.005
C122 0.050 0.093 0.059 0.028 0.013 0.024
C123 0.044 0.077 0.039 0.016 -0.004 0.001
C124 0.059 0.076 0.050 0.032 0.011 0.009
C125 0.067 0.072 0.056 0.020 0.006 0.012
C126 0.060 0.117 0.067 0.008 0.020 0.024
C127 0.058 0.096 0.057 0.034 0.006 -0.009
C128 0.059 0.071 0.057 0.013 0.011 -0.003
C129 0.068 0.076 0.044 0.016 0.002 -0.001
C130 0.052 0.080 0.045 0.019 0.005 -0.002
C131 0.060 0.071 0.045 0.015 -0.001 0.004
C132 0.058 0.075 0.045 0.021 0.002 0.009
C133 0.045 0.067 0.040 0.016 0.002 -0.001
C134 0.051 0.064 0.045 0.019 -0.004 0.006
C135 0.077 0.083 0.058 0.019 -0.002 -0.007
C136 0.062 0.151 0.098 0.040 -0.006 0.000
C137 0.063 0.165 0.049 0.020 -0.018 -0.036
C138 0.107 0.092 0.060 0.015 -0.016 0.008
C139 0.058 0.064 0.034 0.018 0.000 0.014
C140 0.069 0.063 0.037 0.008 0.005 0.004
C141 0.067 0.053 0.034 0.018 0.008 -0.009
C142 0.058 0.096 0.039 0.024 0.009 0.012
C143 0.063 0.073 0.054 0.021 0.000 0.004
C144 0.060 0.075 0.051 0.018 -0.006 0.005
C145 0.081 0.080 0.055 0.020 0.018 0.018
C146 0.068 0.090 0.055 0.026 -0.005 0.025
C147 0.066 0.073 0.055 0.024 0.002 0.009
C148 0.083 0.074 0.046 0.024 0.019 0.046
C149 0.089 0.092 0.059 0.012 0.014 0.050
C150 0.120 0.126 0.078 0.041 0.037 0.022
C151 0.162 0.177 0.048 0.033 0.020 0.116
C152 0.192 0.244 0.053 0.033 0.036 0.156
C153 0.065 0.086 0.048 0.022 -0.002 0.020
C154 0.067 0.088 0.051 0.016 -0.004 0.022
C155 0.073 0.091 0.052 0.015 -0.008 0.022
C156 0.072 0.090 0.046 0.017 -0.006 0.020
C157 0.069 0.086 0.046 0.021 -0.003 0.018
C158 0.064 0.085 0.045 0.024 0.002 0.017
C159 0.075 0.087 0.043 0.011 0.014 0.017
C160 0.065 0.093 0.041 0.016 0.017 0.024
C161 0.075 0.095 0.058 0.010 -0.011 0.025
C162 0.080 0.098 0.066 0.006 -0.013 0.023
C163 0.076 0.100 0.056 0.014 -0.012 0.035
C164 0.071 0.100 0.062 0.006 -0.010 0.022
C61' 0.075 0.095 0.058 0.010 -0.011 0.025
C62' 0.093 0.109 0.056 0.010 -0.024 0.028
C63' 0.108 0.103 0.088 0.025 -0.015 0.039
C64' 0.083 0.108 0.076 0.010 -0.006 0.026
C165 0.059 0.078 0.038 0.011 -0.002 -0.011
C166 0.083 0.060 0.035 0.013 0.013 0.006
C167 0.086 0.050 0.049 0.002 0.006 -0.008
C168 0.101 0.055 0.058 0.001 0.009 -0.002
C169 0.106 0.065 0.053 0.014 0.014 -0.011
C170 0.115 0.057 0.059 0.008 0.009 -0.007
C171 0.086 0.062 0.053 0.018 0.011 0.002
C172 0.104 0.052 0.045 0.011 0.014 0.011
C173 0.133 0.057 0.088 -0.002 0.045 -0.018
C174 0.219 0.094 0.148 -0.016 0.089 -0.039
C175 0.166 0.132 0.159 -0.068 0.090 -0.069
C176 0.181 0.125 0.119 -0.042 0.007 -0.010
C177 0.062 0.063 0.065 0.020 -0.002 -0.004
C178 0.075 0.070 0.057 0.024 0.009 0.009
C179 0.096 0.082 0.060 0.021 0.018 0.009
C180 0.063 0.066 0.049 0.021 0.005 -0.004
C181 0.063 0.059 0.056 0.020 0.001 0.003
C182 0.065 0.065 0.059 0.016 0.004 0.004
C183 0.063 0.061 0.043 0.017 0.006 0.003
C184 0.052 0.074 0.043 0.015 0.003 0.019
C185 0.105 0.088 0.071 0.029 0.025 0.006
C186 0.170 0.115 0.117 0.060 0.052 0.038
C187 0.105 0.129 0.084 0.013 0.030 -0.011
C188 0.115 0.100 0.070 0.016 0.029 -0.013
C189 0.058 0.083 0.032 0.010 0.002 -0.010
C190 0.061 0.095 0.023 0.008 -0.003 -0.011
C191 0.046 0.082 0.033 0.011 0.000 0.004
C192 0.066 0.080 0.034 0.012 0.001 0.008
C193 0.064 0.060 0.040 0.017 0.002 0.005
C194 0.049 0.072 0.041 0.008 0.002 -0.008
C195 0.050 0.071 0.041 0.012 0.006 0.005
C196 0.063 0.068 0.038 0.011 -0.003 -0.003
C197 0.065 0.082 0.047 0.001 0.000 -0.012
C198 0.091 0.092 0.045 0.009 0.002 -0.013
C199 0.041 0.158 0.067 -0.016 -0.007 -0.012
C200 0.101 0.103 0.099 0.042 -0.013 0.012
C201 0.053 0.066 0.044 0.006 0.004 0.002
C202 0.052 0.079 0.039 0.016 0.004 0.011
C203 0.056 0.078 0.033 0.009 0.000 -0.008
C204 0.063 0.074 0.041 0.016 0.005 0.006
C205 0.058 0.061 0.043 0.013 0.001 0.009
C206 0.062 0.056 0.035 0.009 0.010 0.015
C207 0.073 0.082 0.050 0.018 0.017 0.002
C208 0.082 0.100 0.028 0.002 0.015 -0.014
C209 0.086 0.096 0.029 0.015 0.007 -0.012
C210 0.092 0.096 0.055 0.034 0.021 0.021
C211 0.075 0.072 0.034 0.019 0.005 0.019
C212 0.059 0.104 0.031 0.017 0.007 0.005
C213 0.071 0.079 0.029 0.018 0.005 0.009
C214 0.062 0.072 0.030 0.013 0.003 0.006
C215 0.050 0.096 0.040 0.014 0.002 0.007
C216 0.059 0.106 0.028 0.012 -0.006 0.007
C217 0.066 0.098 0.037 0.020 -0.001 0.011
C218 0.062 0.102 0.046 0.023 -0.009 0.014
C219 0.060 0.084 0.044 0.025 -0.001 0.022
C220 0.067 0.084 0.027 0.011 -0.002 0.020
C221 0.072 0.127 0.044 0.030 0.002 0.044
C222 0.124 0.147 0.055 0.050 -0.022 0.007
C223 0.097 0.231 0.029 0.007 -0.027 0.040
C224 0.085 0.208 0.049 0.030 0.006 0.068
C225 0.063 0.094 0.045 0.010 0.007 0.019
C226 0.055 0.134 0.052 0.025 0.006 0.038
C227 0.088 0.145 0.056 0.025 0.017 0.054
C228 0.057 0.115 0.048 0.027 0.014 0.015
C229 0.051 0.108 0.037 0.014 -0.005 0.008
C230 0.057 0.083 0.028 0.008 -0.002 0.003
C231 0.096 0.157 0.062 0.021 0.016 0.061
C232 0.128 0.223 0.062 0.021 0.025 0.070
C233 0.136 0.152 0.132 0.011 -0.016 0.053
C234 0.079 0.344 0.149 -0.046 0.002 0.075
C235 0.061 0.096 0.033 0.012 -0.006 -0.002
C236 0.088 0.066 0.033 0.010 -0.007 0.014
C237 0.048 0.059 0.034 0.020 0.001 -0.019
C238 0.045 0.056 0.037 0.009 -0.009 0.002
C239 0.072 0.077 0.035 0.018 0.008 0.009
C240 0.068 0.060 0.039 0.009 0.000 0.013
C241 0.089 0.065 0.046 0.016 -0.018 0.017
C242 0.103 0.071 0.052 0.017 -0.004 0.023
C243 0.082 0.058 0.063 0.021 -0.010 0.008
C244 0.076 0.056 0.036 0.007 -0.005 0.020
C245 0.150 0.059 0.054 0.008 -0.026 0.029
C246 0.317 0.302 0.057 0.047 0.013 0.249
C247 0.153 0.093 0.086 0.038 -0.032 -0.034
C248 0.102 0.070 0.048 0.019 -0.015 0.007
C249 0.090 0.058 0.042 0.012 -0.003 0.018
C250 0.087 0.065 0.055 0.020 -0.013 0.015
C251 0.109 0.067 0.041 0.014 -0.006 0.005
C252 0.082 0.059 0.042 0.012 -0.005 0.017
C253 0.059 0.057 0.041 0.012 -0.013 -0.004
C254 0.122 0.049 0.042 0.017 0.000 0.025
C255 0.132 0.065 0.055 0.010 -0.014 0.015
C256 0.133 0.084 0.088 -0.004 -0.011 0.021
C257 0.154 0.070 0.059 0.012 -0.009 0.008
C258 0.140 0.090 0.059 0.012 -0.009 -0.008
C259 0.068 0.053 0.043 0.016 -0.002 0.016
C260 0.043 0.068 0.042 0.015 -0.005 -0.012
C261 0.068 0.068 0.033 0.014 0.008 0.010
C262 0.077 0.073 0.035 0.013 0.004 0.004
C263 0.074 0.115 0.103 0.051 0.003 0.000
C264 0.110 0.107 0.048 0.024 -0.006 -0.004
C265 0.100 0.119 0.035 0.009 0.011 -0.024
C266 0.058 0.102 0.044 0.010 0.005 -0.014
C267 0.073 0.059 0.033 0.011 0.005 0.009
C268 0.058 0.080 0.046 0.019 -0.003 -0.001
C269 0.052 0.068 0.054 0.016 -0.001 -0.001
C270 0.064 0.107 0.040 0.024 0.002 -0.015
C271 0.054 0.091 0.045 0.010 0.003 -0.009
C272 0.063 0.086 0.054 0.018 0.007 -0.013
C273 0.063 0.060 0.029 0.004 0.000 0.019
C274 0.083 0.055 0.053 0.002 -0.014 0.024
C275 0.092 0.056 0.073 -0.009 -0.020 0.013
C276 0.076 0.071 0.058 0.009 -0.027 0.014
C277 0.046 0.069 0.044 -0.001 0.007 0.008
C278 0.061 0.079 0.051 -0.002 -0.008 0.015
C279 0.061 0.100 0.072 0.000 -0.013 0.029
C280 0.103 0.100 0.093 0.004 -0.032 0.041
C281 0.090 0.095 0.254 0.039 -0.079 0.014
C282 0.099 0.089 0.121 0.052 -0.018 0.008
C283 0.048 0.079 0.079 0.021 -0.012 0.000
C284 0.043 0.074 0.067 0.014 0.017 0.009
C285 0.054 0.080 0.057 0.007 -0.018 -0.004
C286 0.060 0.130 0.046 0.017 0.002 0.007
C287 0.054 0.137 0.075 0.031 0.004 0.002
C288 0.094 0.131 0.064 0.022 0.011 -0.033
C289 0.072 0.149 0.054 0.023 0.017 0.000
C290 0.074 0.123 0.057 0.057 0.002 0.023
C291 0.079 0.098 0.068 0.042 0.020 0.037
C292 0.138 0.149 0.111 0.085 0.067 0.070
C293 0.099 0.296 0.093 0.094 0.053 0.089
C294 0.087 0.172 0.147 0.118 0.019 0.029
C295 0.061 0.112 0.073 0.047 0.005 0.018
C296 0.061 0.091 0.038 0.011 -0.012 0.018
C297 0.098 0.091 0.056 0.034 -0.008 0.013
C298 0.052 0.111 0.073 0.029 -0.010 0.001
C299 0.072 0.114 0.080 0.041 0.007 0.020
C300 0.080 0.112 0.064 0.032 0.007 0.007
C301 0.074 0.096 0.049 0.018 -0.004 0.018
C302 0.073 0.076 0.054 0.031 -0.003 0.017
C303 0.062 0.097 0.060 0.009 -0.001 0.032
C304 0.088 0.083 0.065 0.018 0.000 0.025
C305 0.093 0.087 0.063 0.009 -0.021 0.024
C306 0.067 0.077 0.069 0.021 -0.008 0.025
C307 0.107 0.108 0.077 0.046 0.002 0.008
C308 0.106 0.100 0.073 0.037 -0.003 0.004
C309 0.118 0.111 0.088 0.041 0.009 -0.003
C310 0.133 0.126 0.093 0.058 0.009 0.010
C311 0.133 0.122 0.109 0.061 0.008 0.016
C312 0.125 0.121 0.109 0.053 0.013 0.021
C313 0.088 0.061 0.094 0.009 -0.016 0.031
C314 0.084 0.081 0.066 0.021 -0.008 -0.001
C315 0.125 0.057 0.102 0.020 0.003 0.038
C316 0.127 0.093 0.092 -0.003 0.006 0.049
C317 0.114 0.065 0.084 0.014 0.001 0.017
C318 0.128 0.065 0.103 0.028 -0.022 -0.018
C319 0.063 0.125 0.053 0.040 0.018 0.017
C320 0.078 0.140 0.075 0.058 -0.015 -0.031
C321 0.082 0.134 0.058 0.042 -0.010 -0.018
C322 0.048 0.155 0.121 0.074 -0.014 -0.021
C323 0.089 0.161 0.092 0.083 0.015 0.016
C324 0.063 0.115 0.082 0.046 0.003 0.015
C325 0.074 0.082 0.040 0.017 0.009 0.015
C326 0.079 0.089 0.072 0.033 0.037 0.018
C327 0.080 0.147 0.087 0.063 0.026 0.047
C328 0.085 0.145 0.062 0.045 0.034 0.035
C329 0.067 0.164 0.079 0.067 0.026 0.017
C330 0.074 0.118 0.067 0.038 0.021 0.019
C331 0.053 0.080 0.058 0.031 0.014 0.011
C332 0.055 0.086 0.076 0.032 0.023 0.010
C333 0.072 0.061 0.117 0.028 0.025 0.001
C334 0.056 0.068 0.104 0.004 0.013 -0.004
C335 0.064 0.074 0.089 0.016 0.028 -0.013
C336 0.116 0.081 0.089 0.032 0.020 0.017
C337 0.122 0.083 0.088 0.027 0.019 0.012
C338 0.136 0.097 0.097 0.034 0.008 0.005
C339 0.155 0.092 0.112 0.043 0.004 0.006
C340 0.148 0.089 0.114 0.042 0.011 0.001
C341 0.128 0.082 0.108 0.038 0.017 0.007
C342 0.059 0.066 0.090 0.022 0.020 0.002
C343 0.071 0.041 0.160 0.034 0.044 0.008
C344 0.084 0.050 0.121 0.001 0.011 0.000
C345 0.057 0.079 0.123 0.003 -0.001 -0.019
C346 0.072 0.062 0.096 0.015 0.018 -0.016
C347 0.069 0.075 0.085 0.010 0.004 0.010
C348 0.124 0.070 0.042 0.009 0.022 0.012
C349 0.107 0.101 0.054 0.015 0.029 0.042
C350 0.110 0.101 0.069 0.023 -0.006 0.034
C351 0.162 0.126 0.061 0.032 0.063 0.075
C352 0.159 0.093 0.059 0.022 0.004 0.017
C353 0.126 0.072 0.058 0.009 0.015 0.039
C354 0.089 0.071 0.025 0.006 0.007 0.011
C355 0.054 0.083 0.052 0.011 0.002 0.002
C356 0.075 0.099 0.057 0.023 0.011 0.022
C357 0.062 0.147 0.040 0.013 -0.002 0.043
C358 0.103 0.107 0.055 0.031 -0.009 0.009
C359 0.070 0.107 0.040 -0.001 -0.007 0.002
C360 0.138 0.072 0.049 0.009 0.019 0.003
C361 0.161 0.081 0.074 0.001 0.033 -0.004
C362 0.171 0.083 0.083 -0.009 0.039 -0.015
C363 0.163 0.076 0.076 -0.006 0.032 -0.018
C364 0.141 0.061 0.053 0.007 0.017 -0.011
C365 0.078 0.092 0.092 0.045 -0.012 -0.013
C366 0.097 0.117 0.047 0.011 -0.004 0.015
C367 0.095 0.132 0.098 0.046 -0.030 -0.046
C368 0.073 0.116 0.096 0.024 -0.009 -0.010
C369 0.131 0.126 0.063 0.042 -0.005 -0.035
C370 0.064 0.102 0.066 0.028 -0.001 0.000
C371 0.171 0.145 0.191 0.112 -0.081 -0.087
C372 0.167 0.152 0.197 0.116 -0.073 -0.085
C373 0.169 0.154 0.206 0.120 -0.068 -0.089
C374 0.179 0.162 0.215 0.112 -0.075 -0.093
C375 0.182 0.163 0.212 0.109 -0.086 -0.097
C376 0.181 0.158 0.206 0.105 -0.086 -0.093
C377 0.082 0.090 0.033 0.009 0.012 0.023
C378 0.054 0.128 0.033 0.020 -0.003 0.007
C379 0.084 0.084 0.048 0.018 0.021 0.045
C380 0.074 0.118 0.048 0.027 0.010 0.041
C381 0.044 0.091 0.059 0.020 0.002 0.006
C382 0.075 0.099 0.047 0.022 0.007 0.018
C383 0.050 0.089 0.059 0.030 0.003 0.009
C384 0.077 0.099 0.045 0.033 0.001 0.020
C385 0.048 0.110 0.070 0.023 -0.007 0.006
C386 0.064 0.134 0.073 0.012 -0.005 0.030
C387 0.076 0.170 0.056 0.035 0.008 0.049
C388 0.094 0.077 0.137 0.004 0.011 0.014
C389 0.057 0.091 0.044 0.020 0.008 0.024
C390 0.067 0.084 0.055 0.033 0.016 0.022
C391 0.073 0.081 0.060 0.020 0.021 0.033
C392 0.066 0.080 0.041 0.013 -0.004 0.012
C393 0.053 0.076 0.059 0.027 0.002 0.014
C394 0.051 0.082 0.047 0.022 0.006 0.025
C395 0.080 0.100 0.049 0.025 0.016 0.022
C396 0.078 0.113 0.066 0.032 0.014 0.013
C397 0.099 0.153 0.058 0.039 0.021 0.077
C398 0.091 0.106 0.069 0.021 0.022 0.043
C399 0.075 0.088 0.044 0.028 -0.004 0.013
C400 0.064 0.062 0.040 0.017 0.011 0.009
C401 0.061 0.070 0.042 0.018 0.015 0.015
C402 0.052 0.085 0.048 0.030 0.009 0.007
C403 0.050 0.095 0.059 0.031 -0.003 -0.008
C404 0.037 0.120 0.052 0.012 0.004 -0.017
C405 0.080 0.142 0.058 0.021 -0.002 -0.023
C406 0.060 0.142 0.079 0.041 0.023 0.011
C407 0.029 0.132 0.060 0.019 0.001 -0.008
C408 0.048 0.105 0.048 0.020 0.012 0.003
C409 0.094 0.146 0.069 0.012 -0.003 -0.036
C410 0.129 0.151 0.106 0.003 -0.012 -0.028
C411 0.104 0.174 0.096 -0.003 -0.007 -0.055
C412 0.113 0.175 0.060 0.009 -0.021 -0.033
C413 0.053 0.101 0.059 0.026 0.010 0.008
C414 0.063 0.098 0.086 0.026 0.017 0.000
C415 0.057 0.115 0.056 0.033 -0.002 -0.009
C416 0.068 0.097 0.051 0.028 0.007 0.010
C417 0.068 0.084 0.053 0.031 0.013 0.011
C418 0.054 0.097 0.045 0.017 0.000 0.003
C419 0.081 0.141 0.062 0.020 0.014 -0.026
C420 0.101 0.365 0.064 -0.017 0.028 -0.075
C421 0.170 0.133 0.141 0.045 0.095 -0.003
C422 0.050 0.192 0.123 0.014 0.015 -0.031
C423 0.055 0.092 0.045 0.024 0.004 -0.012
C424 0.069 0.117 0.040 0.040 0.011 0.011
C425 0.079 0.056 0.031 0.017 0.016 0.019
C426 0.067 0.074 0.043 0.014 0.010 0.007
C427 0.101 0.061 0.039 0.015 0.016 0.005
C428 0.073 0.063 0.057 0.011 0.015 0.006
C429 0.087 0.054 0.038 0.011 0.007 -0.008
C430 0.085 0.054 0.054 0.010 0.020 -0.002
C431 0.080 0.056 0.054 0.012 0.013 -0.006
C432 0.088 0.050 0.035 0.011 0.017 0.014
C433 0.105 0.060 0.069 0.013 0.017 0.003
C434 0.132 0.104 0.087 -0.030 0.036 -0.041
C435 0.190 0.086 0.057 0.012 0.023 0.071
C436 0.111 0.063 0.058 0.006 0.006 0.005
C437 0.093 0.061 0.050 0.020 0.020 -0.001
C438 0.102 0.070 0.056 0.015 0.011 -0.019
C439 0.109 0.081 0.057 0.036 0.032 0.016
C440 0.071 0.071 0.044 0.006 0.012 0.005
C441 0.102 0.063 0.044 0.017 0.010 0.023
C442 0.095 0.056 0.041 0.007 0.007 -0.006
C443 0.159 0.096 0.066 0.030 0.052 0.003
C444 0.374 0.110 0.143 0.077 0.181 0.073
C445 0.089 0.287 0.098 0.011 -0.005 -0.042
C446 0.124 0.112 0.050 0.017 0.022 -0.007
C447 0.063 0.066 0.042 0.012 0.014 0.012
C448 0.060 0.072 0.033 0.006 -0.008 -0.003
C449 0.116 0.044 0.075 0.011 -0.013 -0.032
C450 0.052 0.067 0.039 0.006 -0.017 -0.009
C451 0.059 0.081 0.041 0.008 -0.005 0.015
C452 0.065 0.090 0.037 0.017 0.001 0.024
C453 0.066 0.085 0.043 0.018 0.001 0.003
C454 0.052 0.081 0.044 0.016 0.004 0.004
C455 0.054 0.071 0.035 0.011 -0.002 0.003
C456 0.058 0.071 0.034 0.014 0.001 0.002
C457 0.082 0.105 0.037 0.019 -0.006 0.011
C458 0.057 0.144 0.045 0.016 -0.009 -0.002
C459 0.118 0.110 0.054 0.030 -0.003 0.024
C460 0.097 0.099 0.056 0.018 -0.006 0.017
C461 0.060 0.090 0.042 0.012 0.005 -0.006
C462 0.068 0.086 0.048 0.003 -0.004 0.009
C463 0.049 0.135 0.050 0.007 -0.005 -0.015
C464 0.064 0.116 0.046 -0.006 0.020 -0.001
C465 0.047 0.124 0.045 0.022 -0.007 -0.009
C466 0.054 0.105 0.032 0.014 0.005 0.012
C467 0.047 0.103 0.045 0.020 0.008 -0.006
C468 0.052 0.090 0.045 0.009 -0.008 -0.015
C469 0.095 0.211 0.060 -0.007 0.011 0.061
C470 0.060 0.194 0.099 -0.035 0.001 0.020
C471 0.146 0.095 0.141 0.030 0.065 0.048
C472 0.085 0.181 0.073 -0.015 0.023 0.018
C473 0.075 0.093 0.046 0.006 -0.003 0.018
C474 0.091 0.122 0.037 0.031 0.021 0.045
C475 0.080 0.155 0.046 0.031 0.019 0.042
C476 0.063 0.167 0.043 0.013 -0.008 0.007
C477 0.075 0.153 0.062 0.017 -0.013 -0.011
C478 0.065 0.148 0.053 0.013 -0.002 0.017
C479 0.062 0.104 0.037 0.013 -0.004 0.013
C480 0.068 0.107 0.045 0.022 0.009 0.021
C481 0.094 0.157 0.076 0.012 -0.017 -0.016
C482 0.127 0.186 0.112 0.034 -0.056 -0.033
C483 0.118 0.156 0.108 -0.001 0.011 -0.019
C484 0.090 0.154 0.103 0.009 -0.008 -0.018
C485 0.059 0.078 0.038 0.014 -0.002 0.001
C486 0.084 0.081 0.048 0.020 0.010 0.003
C487 0.061 0.108 0.052 0.028 -0.002 -0.017
C488 0.071 0.091 0.039 0.006 0.013 0.010
C489 0.046 0.077 0.051 0.012 0.002 0.005
C490 0.059 0.088 0.045 0.021 0.007 -0.019
C491 0.094 0.060 0.057 0.004 0.017 0.011
C492 0.091 0.108 0.136 0.088 0.088 0.078
C493 0.093 0.144 0.038 0.025 -0.005 -0.041
C494 0.078 0.146 0.055 0.045 -0.014 -0.023
C495 0.067 0.145 0.045 0.012 0.013 -0.013
C496 0.105 0.159 0.071 0.044 0.037 -0.010
C497 0.085 0.063 0.042 0.019 0.016 0.012
C498 0.065 0.053 0.030 0.007 -0.004 0.012
C499 0.059 0.064 0.048 0.020 -0.005 0.003
C500 0.043 0.057 0.048 0.018 0.001 0.001
C501 0.052 0.079 0.058 0.026 -0.003 0.009
C502 0.069 0.059 0.049 0.017 0.013 -0.002
C503 0.055 0.064 0.047 0.015 0.005 0.012
C504 0.068 0.050 0.046 0.012 0.010 0.007
C505 0.079 0.065 0.065 0.035 0.006 0.018
C506 0.117 0.088 0.079 0.036 -0.031 0.014
C507 0.132 0.076 0.108 0.046 -0.036 -0.012
C508 0.185 0.234 0.095 0.073 0.035 0.153
C509 0.065 0.067 0.043 0.026 0.004 0.001
C510 0.088 0.056 0.055 0.016 0.006 0.011
C511 0.101 0.061 0.055 0.009 0.022 0.006
C512 0.094 0.072 0.032 0.006 0.007 -0.001
C513 0.071 0.070 0.042 0.014 0.006 0.001
C514 0.068 0.051 0.051 0.008 0.007 -0.001
C515 0.058 0.063 0.033 0.010 0.004 0.013
C516 0.059 0.052 0.046 0.021 0.018 0.002
C517 0.110 0.065 0.060 -0.001 0.010 0.024
C518 0.497 0.069 0.068 0.010 -0.050 0.036
C519 0.251 0.125 0.336 -0.143 0.217 -0.098
C520 0.107 0.098 0.384 -0.049 -0.024 -0.006

loop_
_atom_type_symbol
_atom_type_description
_atom_type_scat_dispersion_real
_atom_type_scat_dispersion_imag
_atom_type_scat_source
C C 0.0033 0.0016 'International Tables Vol C Tables 4.2.6.8 and 6.1.1.4'
H H 0.0000 0.0000 'International Tables Vol C Tables 4.2.6.8 and 6.1.1.4'
N N 0.0061 0.0033 'International Tables Vol C Tables 4.2.6.8 and 6.1.1.4'
O O 0.0106 0.0060 'International Tables Vol C Tables 4.2.6.8 and 6.1.1.4'
P P 0.1023 0.0942 'International Tables Vol C Tables 4.2.6.8 and 6.1.1.4'
Cl Cl 0.1484 0.1585 'International Tables Vol C Tables 4.2.6.8 and 6.1.1.4'
Ag Ag -0.8971 1.1015 'International Tables Vol C Tables 4.2.6.8 and 6.1.1.4'

loop_
_geom_angle_atom_site_label_1
_geom_angle_atom_site_label_2
_geom_angle_atom_site_label_3
_geom_angle
C117 Ag1 P1 157.2(3)
C117 Ag1 P3 92.2(3)
P1 Ag1 P3 108.92(10)
C117 Ag1 Ag3 48.8(3)
P1 Ag1 Ag3 110.37(8)
P3 Ag1 Ag3 140.69(8)
C117 Ag1 Ag2 97.6(3)
P1 Ag1 Ag2 68.42(7)
P3 Ag1 Ag2 149.63(8)
Ag3 Ag1 Ag2 53.27(3)
C213 Ag2 C165 163.8(4)
C213 Ag2 N1 104.1(4)
C165 Ag2 N1 84.7(4)
C213 Ag2 Ag3 134.2(4)
C165 Ag2 Ag3 48.8(3)
N1 Ag2 Ag3 113.7(2)
C213 Ag2 Ag5 103.8(3)
C165 Ag2 Ag5 62.1(3)
N1 Ag2 Ag5 90.5(2)
Ag3 Ag2 Ag5 100.89(4)
C213 Ag2 Ag4 47.4(4)
C165 Ag2 Ag4 127.9(3)
N1 Ag2 Ag4 145.8(2)
Ag3 Ag2 Ag4 87.46(5)
Ag5 Ag2 Ag4 112.42(4)
C213 Ag2 Ag1 103.8(3)
C165 Ag2 Ag1 89.2(3)
N1 Ag2 Ag1 91.8(2)
Ag3 Ag2 Ag1 52.02(3)
Ag5 Ag2 Ag1 150.86(4)
Ag4 Ag2 Ag1 80.27(4)
C117 Ag3 C165 161.1(4)
C117 Ag3 C141 106.3(4)
C165 Ag3 C141 92.6(4)
C117 Ag3 Ag1 54.1(3)
C165 Ag3 Ag1 108.4(3)
C141 Ag3 Ag1 151.5(2)
C117 Ag3 Ag2 121.9(3)
C165 Ag3 Ag2 49.6(4)
C141 Ag3 Ag2 107.4(3)
Ag1 Ag3 Ag2 74.70(4)
C117 Ag3 Ag7 110.1(3)
C165 Ag3 Ag7 84.3(3)
C141 Ag3 Ag7 40.9(3)
Ag1 Ag3 Ag7 120.60(4)
Ag2 Ag3 Ag7 71.64(4)
C213 Ag4 P4 142.9(3)
C213 Ag4 C237 99.1(3)
P4 Ag4 C237 108.9(2)
C213 Ag4 Ag2 45.3(3)
P4 Ag4 Ag2 149.22(8)
C237 Ag4 Ag2 94.2(2)
C213 Ag4 Ag7 104.8(3)
P4 Ag4 Ag7 112.31(8)
C237 Ag4 Ag7 43.1(3)
Ag2 Ag4 Ag7 71.24(4)
C189 Ag5 P2 115.8(3)
C189 Ag5 Ag8 46.6(3)
P2 Ag5 Ag8 135.96(10)
C189 Ag5 Ag2 136.1(3)
P2 Ag5 Ag2 79.81(8)
Ag8 Ag5 Ag2 92.72(5)
C189 Ag5 Ag6 91.7(3)
P2 Ag5 Ag6 148.53(9)
Ag8 Ag5 Ag6 73.97(5)
Ag2 Ag5 Ag6 91.00(4)
N7 Ag6 C141 158.7(4)
N7 Ag6 Ag7 144.3(3)
C141 Ag6 Ag7 46.6(3)
N7 Ag6 Ag5 64.5(3)
C141 Ag6 Ag5 117.9(3)
Ag7 Ag6 Ag5 80.08(4)
N7 Ag6 Ag10 131.2(3)
C141 Ag6 Ag10 68.7(3)
Ag7 Ag6 Ag10 59.74(3)
Ag5 Ag6 Ag10 114.81(5)
C141 Ag7 C237 170.3(4)
C141 Ag7 Ag6 50.5(3)
C237 Ag7 Ag6 129.0(2)
C141 Ag7 Ag8 127.9(3)
C237 Ag7 Ag8 50.7(2)
Ag6 Ag7 Ag8 78.32(4)
C141 Ag7 Ag10 73.5(2)
C237 Ag7 Ag10 97.4(2)
Ag6 Ag7 Ag10 65.36(4)
Ag8 Ag7 Ag10 77.33(4)
C141 Ag7 Ag4 131.7(2)
C237 Ag7 Ag4 56.4(2)
Ag6 Ag7 Ag4 138.15(4)
Ag8 Ag7 Ag4 91.11(4)
Ag10 Ag7 Ag4 151.55(4)
C141 Ag7 Ag3 55.6(3)
C237 Ag7 Ag3 133.9(2)
Ag6 Ag7 Ag3 74.10(4)
Ag8 Ag7 Ag3 125.08(5)
Ag10 Ag7 Ag3 128.07(4)
Ag4 Ag7 Ag3 79.81(3)
C189 Ag8 C237 163.0(4)
C189 Ag8 C236 100.8(4)
C237 Ag8 C236 92.5(4)
C189 Ag8 Ag7 128.9(4)
C237 Ag8 Ag7 47.3(3)
C236 Ag8 Ag7 122.5(3)
C189 Ag8 Ag5 50.3(3)
C237 Ag8 Ag5 115.4(3)
C236 Ag8 Ag5 151.0(3)
Ag7 Ag8 Ag5 84.67(5)
C189 Ag8 Ag9 92.5(3)
C237 Ag8 Ag9 104.5(2)
C236 Ag8 Ag9 43.4(3)
Ag7 Ag8 Ag9 100.82(5)
Ag5 Ag8 Ag9 128.36(4)
C236 Ag9 C184 133.9(4)
C236 Ag9 C212 132.2(4)
C184 Ag9 C212 91.7(4)
C236 Ag9 Ag10 117.5(4)
C184 Ag9 Ag10 47.4(3)
C212 Ag9 Ag10 103.7(3)
C236 Ag9 Ag12 52.6(3)
C184 Ag9 Ag12 151.0(3)
C212 Ag9 Ag12 96.5(3)
Ag10 Ag9 Ag12 103.59(5)
C236 Ag9 Ag14 115.2(3)
C184 Ag9 Ag14 106.2(3)
C212 Ag9 Ag14 44.7(3)
Ag10 Ag9 Ag14 83.22(4)
Ag12 Ag9 Ag14 63.20(4)
C236 Ag9 Ag8 54.8(3)
C184 Ag9 Ag8 79.5(3)
C212 Ag9 Ag8 167.6(3)
Ag10 Ag9 Ag8 76.80(4)
Ag12 Ag9 Ag8 95.41(5)
Ag14 Ag9 Ag8 146.35(4)
C236 Ag9 Ag13 172.3(3)
C184 Ag9 Ag13 51.9(3)
C212 Ag9 Ag13 45.1(3)
Ag10 Ag9 Ag13 61.50(4)
Ag12 Ag9 Ag13 119.75(5)
Ag14 Ag9 Ag13 57.40(3)
Ag8 Ag9 Ag13 129.65(4)
C140 Ag10 C184 176.2(4)
C140 Ag10 Ag9 126.3(3)
C184 Ag10 Ag9 53.5(3)
C140 Ag10 Ag11 48.2(3)
C184 Ag10 Ag11 132.8(3)
Ag9 Ag10 Ag11 80.55(4)
C140 Ag10 Ag7 79.1(3)
C184 Ag10 Ag7 104.7(3)
Ag9 Ag10 Ag7 102.78(4)
Ag11 Ag10 Ag7 72.68(4)
C140 Ag10 Ag13 122.1(3)
C184 Ag10 Ag13 54.1(3)
Ag9 Ag10 Ag13 64.41(4)
Ag11 Ag10 Ag13 118.71(5)
Ag7 Ag10 Ag13 158.77(5)
C140 Ag10 Ag6 120.5(3)
C184 Ag10 Ag6 62.5(3)
Ag9 Ag10 Ag6 101.21(5)
Ag11 Ag10 Ag6 126.82(4)
Ag7 Ag10 Ag6 54.90(3)
Ag13 Ag10 Ag6 108.97(4)
C140 Ag10 Ag15 53.6(3)
C184 Ag10 Ag15 122.8(3)
Ag9 Ag10 Ag15 94.90(4)
Ag11 Ag10 Ag15 64.90(4)
Ag7 Ag10 Ag15 130.26(4)
Ag13 Ag10 Ag15 69.76(4)
Ag6 Ag10 Ag15 161.36(4)
N10 Ag11 C140 166.3(4)
N10 Ag11 Ag10 146.9(2)
C140 Ag11 Ag10 45.0(3)
N10 Ag11 Ag12 52.5(2)
C140 Ag11 Ag12 134.3(3)
Ag10 Ag11 Ag12 96.26(4)
N10 Ag11 Ag15 122.3(2)
C140 Ag11 Ag15 51.6(3)
Ag10 Ag11 Ag15 61.82(4)
Ag12 Ag11 Ag15 92.41(4)
C236 Ag12 P7 120.1(3)
C236 Ag12 N10 106.4(4)
P7 Ag12 N10 126.6(2)
C236 Ag12 Ag9 46.6(3)
P7 Ag12 Ag9 111.74(9)
N10 Ag12 Ag9 119.1(2)
C236 Ag12 Ag11 90.7(3)
P7 Ag12 Ag11 145.67(9)
N10 Ag12 Ag11 45.1(2)
Ag9 Ag12 Ag11 77.52(4)
C236 Ag12 Ag14 106.1(3)
P7 Ag12 Ag14 76.77(7)
N10 Ag12 Ag14 115.4(2)
Ag9 Ag12 Ag14 60.04(4)
Ag11 Ag12 Ag14 80.61(4)
C212 Ag13 P5 137.1(3)
C212 Ag13 C184 93.8(4)
P5 Ag13 C184 104.6(3)
C212 Ag13 Ag14 46.2(4)
P5 Ag13 Ag14 152.07(9)
C184 Ag13 Ag14 102.4(3)
C212 Ag13 Ag10 103.9(3)
P5 Ag13 Ag10 116.18(9)
C184 Ag13 Ag10 43.3(3)
Ag14 Ag13 Ag10 79.92(4)
C212 Ag13 Ag9 52.8(3)
P5 Ag13 Ag9 149.21(10)
C184 Ag13 Ag9 46.6(3)
Ag14 Ag13 Ag9 58.69(4)
Ag10 Ag13 Ag9 54.09(3)
C212 Ag14 C260 163.3(4)
C212 Ag14 N4 107.8(4)
C260 Ag14 N4 85.4(4)
C212 Ag14 Ag15 127.0(3)
C260 Ag14 Ag15 48.8(3)
N4 Ag14 Ag15 118.2(2)
C212 Ag14 Ag13 49.3(3)
C260 Ag14 Ag13 124.3(3)
N4 Ag14 Ag13 142.1(2)
Ag15 Ag14 Ag13 77.81(5)
C212 Ag14 Ag9 56.1(3)
C260 Ag14 Ag9 107.4(3)
N4 Ag14 Ag9 134.6(2)
Ag15 Ag14 Ag9 101.39(4)
Ag13 Ag14 Ag9 63.91(4)
C212 Ag14 Ag12 100.1(3)
C260 Ag14 Ag12 68.9(3)
N4 Ag14 Ag12 91.0(2)
Ag15 Ag14 Ag12 103.80(4)
Ag13 Ag14 Ag12 119.81(4)
Ag9 Ag14 Ag12 56.76(3)
C160 Ag15 C260 155.4(4)
C160 Ag15 C140 104.3(4)
C260 Ag15 C140 100.1(4)
C160 Ag15 Ag16 52.9(3)
C260 Ag15 Ag16 104.7(3)
C140 Ag15 Ag16 151.2(3)
C160 Ag15 Ag14 120.6(3)
C260 Ag15 Ag14 51.1(3)
C140 Ag15 Ag14 110.4(3)
Ag16 Ag15 Ag14 75.41(4)
C160 Ag15 Ag10 101.1(4)
C260 Ag15 Ag10 99.5(3)
C140 Ag15 Ag10 40.0(3)
Ag16 Ag15 Ag10 119.89(4)
Ag14 Ag15 Ag10 79.10(4)
C160 Ag15 Ag11 145.5(3)
C260 Ag15 Ag11 59.0(3)
C140 Ag15 Ag11 41.3(3)
Ag16 Ag15 Ag11 155.87(4)
Ag14 Ag15 Ag11 80.47(4)
Ag10 Ag15 Ag11 53.28(3)
C160 Ag16 P8 157.5(3)
C160 Ag16 P6 98.2(3)
P8 Ag16 P6 101.49(10)
C160 Ag16 Ag15 48.0(3)
P8 Ag16 Ag15 110.45(7)
P6 Ag16 Ag15 145.17(8)
C377 Ag17 P9 157.6(3)
C377 Ag17 P11 92.8(3)
P9 Ag17 P11 107.75(10)
C377 Ag17 Ag18 49.1(3)
P9 Ag17 Ag18 110.30(7)
P11 Ag17 Ag18 141.82(8)
C377 Ag18 C516 159.2(4)
C377 Ag18 C401 105.6(4)
C516 Ag18 C401 95.0(4)
C377 Ag18 Ag17 53.5(3)
C516 Ag18 Ag17 108.2(3)
C401 Ag18 Ag17 150.8(3)
C377 Ag18 Ag19 122.1(4)
C516 Ag18 Ag19 51.5(3)
C401 Ag18 Ag19 107.9(3)
Ag17 Ag18 Ag19 75.45(4)
C377 Ag18 Ag23 108.6(4)
C516 Ag18 Ag23 88.9(3)
C401 Ag18 Ag23 40.9(3)
Ag17 Ag18 Ag23 120.23(5)
Ag19 Ag18 Ag23 72.53(4)
C492 Ag19 C516 161.3(6)
C492 Ag19 N11 107.4(4)
C516 Ag19 N11 84.3(3)
C492 Ag19 Ag18 131.5(3)
C516 Ag19 Ag18 49.2(3)
N11 Ag19 Ag18 114.7(2)
C492 Ag19 Ag21 100.0(4)
C516 Ag19 Ag21 64.5(3)
N11 Ag19 Ag21 91.0(2)
Ag18 Ag19 Ag21 102.22(4)
C492 Ag19 Ag20 45.4(3)
C516 Ag19 Ag20 129.4(3)
N11 Ag19 Ag20 143.4(2)
Ag18 Ag19 Ag20 86.12(5)
Ag21 Ag19 Ag20 114.66(5)
C492 Ag19 Ag4' 59.5(5)
C516 Ag19 Ag4' 101.8(3)
N11 Ag19 Ag4' 130.0(2)
Ag18 Ag19 Ag4' 105.43(12)
Ag21 Ag19 Ag4' 51.16(10)
Ag20 Ag19 Ag4' 64.02(10)
C492 Ag20 P12 145.0(3)
C492 Ag20 C448 93.0(6)
P12 Ag20 C448 108.4(3)
C492 Ag20 Ag19 48.0(5)
P12 Ag20 Ag19 150.33(10)
C448 Ag20 Ag19 93.8(3)
C492 Ag20 Ag23 102.2(3)
P12 Ag20 Ag23 112.33(10)
C448 Ag20 Ag23 42.3(3)
Ag19 Ag20 Ag23 71.44(4)
C492 Ag20 Ag4' 57.5(4)
P12 Ag20 Ag4' 146.50(14)
C448 Ag20 Ag4' 38.5(3)
Ag19 Ag20 Ag4' 59.77(11)
Ag23 Ag20 Ag4' 51.18(11)
C468 Ag21 P10 116.6(3)
C468 Ag21 Ag4' 63.4(4)
P10 Ag21 Ag4' 116.36(16)
C468 Ag21 Ag24 44.8(4)
P10 Ag21 Ag24 134.90(10)
C468 Ag21 Ag19 130.0(4)
P10 Ag21 Ag19 79.13(8)
Ag4' Ag21 Ag19 67.16(13)
Ag24 Ag21 Ag19 89.26(5)
C468 Ag21 Ag22 94.1(3)
P10 Ag21 Ag22 147.93(9)
Ag4' Ag21 Ag22 84.45(14)
Ag24 Ag21 Ag22 73.43(5)
Ag19 Ag21 Ag22 88.16(4)
N20 Ag22 C401 161.4(4)
N20 Ag22 Ag23 143.8(2)
C401 Ag22 Ag23 46.6(3)
N20 Ag22 Ag21 60.3(2)
C401 Ag22 Ag21 121.8(3)
Ag23 Ag22 Ag21 84.13(5)
N20 Ag22 Ag26 129.0(2)
C401 Ag22 Ag26 68.2(3)
Ag23 Ag22 Ag26 59.30(3)
Ag21 Ag22 Ag26 116.87(5)
C401 Ag23 C448 172.5(4)
C401 Ag23 Ag4' 136.7(3)
C448 Ag23 Ag4' 47.2(4)
C401 Ag23 Ag22 51.2(3)
C448 Ag23 Ag22 129.3(3)
Ag4' Ag23 Ag22 87.58(11)
C401 Ag23 Ag24 128.3(3)
C448 Ag23 Ag24 51.5(3)
Ag22 Ag23 Ag24 77.77(5)
C401 Ag23 Ag26 74.4(3)
C448 Ag23 Ag26 98.8(3)
Ag4' Ag23 Ag26 103.92(13)
Ag22 Ag23 Ag26 66.89(4)
Ag24 Ag23 Ag26 79.09(4)
C401 Ag23 Ag20 130.0(3)
C448 Ag23 Ag20 56.1(3)
Ag4' Ag23 Ag20 67.59(12)
Ag22 Ag23 Ag20 135.05(5)
Ag24 Ag23 Ag20 89.97(4)
Ag26 Ag23 Ag20 152.98(5)
C401 Ag23 Ag18 54.8(3)
C448 Ag23 Ag18 132.5(3)
Ag4' Ag23 Ag18 105.58(13)
Ag22 Ag23 Ag18 72.62(4)
Ag24 Ag23 Ag18 122.59(5)
Ag26 Ag23 Ag18 127.99(4)
Ag20 Ag23 Ag18 78.66(4)
C468 Ag24 C448 164.8(4)
C468 Ag24 C473 99.3(5)
C448 Ag24 C473 91.0(4)
C468 Ag24 Ag23 132.9(4)
C448 Ag24 Ag23 46.5(3)
C473 Ag24 Ag23 120.0(3)
C468 Ag24 Ag21 50.4(3)
C448 Ag24 Ag21 118.7(3)
C473 Ag24 Ag21 149.7(3)
Ag23 Ag24 Ag21 87.60(5)
C468 Ag24 Ag27 91.8(3)
C448 Ag24 Ag27 103.4(3)
C473 Ag24 Ag27 44.4(3)
Ag23 Ag24 Ag27 98.60(5)
Ag21 Ag24 Ag27 125.00(5)
C448 Ag4' C468 135.7(5)
C448 Ag4' Ag21 145.1(5)
C468 Ag4' Ag21 50.8(3)
C448 Ag4' Ag23 49.5(4)
C468 Ag4' Ag23 115.9(4)
Ag21 Ag4' Ag23 95.68(19)
C448 Ag4' Ag7' 75.8(3)
C468 Ag4' Ag7' 60.0(3)
Ag21 Ag4' Ag7' 99.30(19)
Ag23 Ag4' Ag7' 80.31(18)
C448 Ag4' Ag19 103.2(4)
C468 Ag4' Ag19 112.1(3)
Ag21 Ag4' Ag19 61.68(13)
Ag23 Ag4' Ag19 74.29(15)
Ag7' Ag4' Ag19 145.8(2)
C448 Ag4' Ag20 52.7(3)
C468 Ag4' Ag20 168.1(4)
Ag21 Ag4' Ag20 117.3(2)
Ag23 Ag4' Ag20 61.23(11)
Ag7' Ag4' Ag20 127.8(2)
Ag19 Ag4' Ag20 56.20(10)
C400 Ag25 N17 163.8(4)
C400 Ag25 Ag26 45.9(3)
N17 Ag25 Ag26 146.3(3)
C400 Ag25 Ag28 131.1(3)
N17 Ag25 Ag28 54.0(3)
Ag26 Ag25 Ag28 93.44(5)
C400 Ag26 C497 179.5(4)
C400 Ag26 Ag27 127.5(4)
C497 Ag26 Ag27 52.4(4)
C400 Ag26 Ag25 47.5(3)
C497 Ag26 Ag25 132.3(4)
Ag27 Ag26 Ag25 82.05(5)
C400 Ag26 Ag7' 122.8(3)
C497 Ag26 Ag7' 56.9(4)
Ag25 Ag26 Ag7' 75.69(9)
C400 Ag26 Ag23 78.5(3)
C497 Ag26 Ag23 101.1(3)
Ag27 Ag26 Ag23 100.44(5)
Ag25 Ag26 Ag23 70.95(4)
Ag7' Ag26 Ag23 77.17(10)
C400 Ag26 Ag29 128.9(3)
C497 Ag26 Ag29 51.5(3)
Ag27 Ag26 Ag29 65.69(4)
Ag25 Ag26 Ag29 126.36(5)
Ag7' Ag26 Ag29 86.54(10)
Ag23 Ag26 Ag29 152.56(4)
C400 Ag26 Ag31 53.8(3)
C497 Ag26 Ag31 126.6(3)
Ag27 Ag26 Ag31 100.03(5)
Ag25 Ag26 Ag31 68.34(4)
Ag7' Ag26 Ag31 116.82(11)
Ag23 Ag26 Ag31 130.85(4)
Ag29 Ag26 Ag31 76.25(3)
C400 Ag26 Ag22 119.8(3)
C497 Ag26 Ag22 59.9(3)
Ag27 Ag26 Ag22 98.14(5)
Ag25 Ag26 Ag22 123.99(4)
Ag7' Ag26 Ag22 83.38(11)
Ag23 Ag26 Ag22 53.81(3)
Ag29 Ag26 Ag22 102.92(4)
Ag31 Ag26 Ag22 159.47(4)
C473 Ag27 C497 137.7(4)
C473 Ag27 C449 105.2(5)
C497 Ag27 C449 115.6(4)
C473 Ag27 Ag26 120.3(4)
C497 Ag27 Ag26 47.5(3)
C449 Ag27 Ag26 118.5(4)
C473 Ag27 Ag28 52.2(4)
C497 Ag27 Ag28 149.6(3)
C449 Ag27 Ag28 74.2(3)
Ag26 Ag27 Ag28 102.18(5)
C473 Ag27 Ag30 115.1(4)
C497 Ag27 Ag30 102.2(3)
C449 Ag27 Ag30 44.0(4)
Ag26 Ag27 Ag30 78.52(5)
Ag28 Ag27 Ag30 63.62(4)
C473 Ag27 Ag24 58.0(3)
C497 Ag27 Ag24 79.9(3)
C449 Ag27 Ag24 161.0(4)
Ag26 Ag27 Ag24 79.87(5)
Ag28 Ag27 Ag24 98.27(5)
Ag30 Ag27 Ag24 147.71(5)
C473 Ag27 Ag29 172.0(3)
C497 Ag27 Ag29 50.3(3)
C449 Ag27 Ag29 67.2(3)
Ag26 Ag27 Ag29 63.72(4)
Ag28 Ag27 Ag29 121.27(5)
Ag30 Ag27 Ag29 57.78(4)
Ag24 Ag27 Ag29 129.90(5)
C473 Ag7' C497 161.9(6)
C473 Ag7' Ag26 136.8(5)
C497 Ag7' Ag26 43.4(3)
C473 Ag7' Ag28 46.8(5)
C497 Ag7' Ag28 121.5(3)
Ag26 Ag7' Ag28 92.58(15)
C473 Ag7' Ag4' 93.4(5)
C497 Ag7' Ag4' 104.7(3)
Ag26 Ag7' Ag4' 97.08(19)
Ag28 Ag7' Ag4' 119.90(17)
C473 Ag28 P16 119.9(4)
C473 Ag28 N17 103.6(4)
P16 Ag28 N17 127.5(2)
C473 Ag28 Ag27 49.2(4)
P16 Ag28 Ag27 112.80(10)
N17 Ag28 Ag27 117.8(2)
C473 Ag28 Ag7' 31.6(4)
P16 Ag28 Ag7' 129.71(14)
N17 Ag28 Ag7' 102.8(2)
C473 Ag28 Ag30 110.0(4)
P16 Ag28 Ag30 77.18(9)
N17 Ag28 Ag30 115.6(2)
Ag27 Ag28 Ag30 61.38(4)
Ag7' Ag28 Ag30 82.74(10)
C473 Ag28 Ag25 91.8(4)
P16 Ag28 Ag25 146.19(10)
N17 Ag28 Ag25 43.9(2)
Ag27 Ag28 Ag25 77.98(5)
Ag7' Ag28 Ag25 71.84(11)
Ag30 Ag28 Ag25 81.28(4)
P14 Ag29 C497 104.7(3)
P14 Ag29 Ag30 150.64(9)
C497 Ag29 Ag30 94.7(3)
P14 Ag29 Ag26 110.17(10)
C497 Ag29 Ag26 40.1(3)
Ag30 Ag29 Ag26 71.58(4)
P14 Ag29 Ag27 147.42(9)
C497 Ag29 Ag27 42.9(3)
Ag30 Ag29 Ag27 56.81(4)
Ag26 Ag29 Ag27 50.59(3)
C449 Ag30 C425 140.4(5)
C449 Ag30 N14 87.2(5)
C425 Ag30 N14 84.2(4)
C449 Ag30 Ag31 157.7(3)
C425 Ag30 Ag31 49.4(3)
N14 Ag30 Ag31 115.1(3)
C449 Ag30 Ag27 55.9(4)
C425 Ag30 Ag27 105.7(2)
N14 Ag30 Ag27 133.3(3)
Ag31 Ag30 Ag27 104.73(5)
C449 Ag30 Ag29 76.2(3)
C425 Ag30 Ag29 131.9(3)
N14 Ag30 Ag29 137.9(3)
Ag31 Ag30 Ag29 85.67(5)
Ag27 Ag30 Ag29 65.41(4)
C449 Ag30 Ag28 74.3(4)
C425 Ag30 Ag28 67.3(3)
N14 Ag30 Ag28 90.8(3)
Ag31 Ag30 Ag28 104.74(4)
Ag27 Ag30 Ag28 55.00(4)
Ag29 Ag30 Ag28 120.29(4)
C425 Ag31 C424 157.8(4)
C425 Ag31 C400 96.0(4)
C424 Ag31 C400 106.2(4)
C425 Ag31 Ag32 105.7(3)
C424 Ag31 Ag32 53.4(3)
C400 Ag31 Ag32 151.0(3)
C425 Ag31 Ag30 48.8(3)
C424 Ag31 Ag30 121.8(3)
C400 Ag31 Ag30 106.1(3)
Ag32 Ag31 Ag30 75.99(4)
C425 Ag31 Ag26 93.4(3)
C424 Ag31 Ag26 103.3(4)
C400 Ag31 Ag26 39.9(3)
Ag32 Ag31 Ag26 118.28(4)
Ag30 Ag31 Ag26 74.66(4)
C424 Ag32 P15 158.7(4)
C424 Ag32 P13 94.8(3)
P15 Ag32 P13 104.01(11)
C424 Ag32 Ag31 49.8(3)
P15 Ag32 Ag31 110.29(8)
P13 Ag32 Ag31 144.37(9)
C1 P1 C7 106.0(5)
C1 P1 C13 102.1(6)
C7 P1 C13 102.6(6)
C1 P1 Ag1 114.2(5)
C7 P1 Ag1 103.6(5)
C13 P1 Ag1 126.4(4)
C24 P2 C18 101.5(7)
C24 P2 C17 105.1(6)
C18 P2 C17 106.7(6)
C24 P2 Ag5 113.0(5)
C18 P2 Ag5 113.6(4)
C17 P2 Ag5 115.7(5)
C42 P3 C36 102.2(5)
C42 P3 C30 104.3(5)
C36 P3 C30 107.0(5)
C42 P3 Ag1 98.9(4)
C36 P3 Ag1 121.4(4)
C30 P3 Ag1 119.6(4)
C53 P4 C47 107.8(6)
C53 P4 C46 100.8(6)
C47 P4 C46 103.2(5)
C53 P4 Ag4 111.8(5)
C47 P4 Ag4 117.7(4)
C46 P4 Ag4 114.0(4)
C65 P5 C71 105.3(7)
C65 P5 C59 106.4(8)
C71 P5 C59 102.0(7)
C65 P5 Ag13 113.5(5)
C71 P5 Ag13 117.8(5)
C59 P5 Ag13 110.6(5)
C76 P6 C75 106.3(6)
C76 P6 C82 106.2(6)
C75 P6 C82 101.7(6)
C76 P6 Ag16 123.4(4)
C75 P6 Ag16 92.6(4)
C82 P6 Ag16 121.7(4)
C94 P7 C88 105.5(7)
C94 P7 C100 104.8(6)
C88 P7 C100 104.5(7)
C94 P7 Ag12 113.9(4)
C88 P7 Ag12 111.4(5)
C100 P7 Ag12 115.8(5)
C105 P8 C104 101.4(5)
C105 P8 C111 106.0(5)
C104 P8 C111 103.5(6)
C105 P8 Ag16 104.4(4)
C104 P8 Ag16 126.0(4)
C111 P8 Ag16 113.5(5)
C267 P9 C273 103.8(6)
C267 P9 C261 104.3(5)
C273 P9 C261 103.3(5)
C267 P9 Ag17 113.6(4)
C273 P9 Ag17 125.7(3)
C261 P9 Ag17 103.9(4)
C278 P10 C284 104.1(6)
C278 P10 C277 106.4(6)
C284 P10 C277 103.1(6)
C278 P10 Ag21 110.9(4)
C284 P10 Ag21 114.4(4)
C277 P10 Ag21 116.8(3)
C290 P11 C296 105.9(6)
C290 P11 C302 105.2(7)
C296 P11 C302 105.7(6)
C290 P11 Ag17 120.5(5)
C296 P11 Ag17 120.4(4)
C302 P11 Ag17 96.5(4)
C307 P12 C313 108.6(9)
C307 P12 C306 100.4(8)
C313 P12 C306 103.7(7)
C307 P12 Ag20 112.5(6)
C313 P12 Ag20 115.8(5)
C306 P12 Ag20 114.4(4)
C325 P13 C319 105.7(6)
C325 P13 C331 104.2(6)
C319 P13 C331 102.6(7)
C325 P13 Ag32 121.8(4)
C319 P13 Ag32 123.2(5)
C331 P13 Ag32 94.6(4)
C342 P14 C335 104.6(7)
C342 P14 C336 107.7(6)
C335 P14 C336 100.8(7)
C342 P14 Ag29 113.2(4)
C335 P14 Ag29 114.8(5)
C336 P14 Ag29 114.5(4)
C354 P15 C348 104.0(6)
C354 P15 C360 102.2(8)
C348 P15 C360 103.0(7)
C354 P15 Ag32 116.0(4)
C348 P15 Ag32 103.7(6)
C360 P15 Ag32 125.4(5)
C371 P16 C365 103.7(8)
C371 P16 C364 106.1(9)
C365 P16 C364 106.3(8)
C371 P16 Ag28 110.0(5)
C365 P16 Ag28 113.6(6)
C364 P16 Ag28 116.1(6)
C17 N1 C13 116.5(10)
C17 N1 Ag2 121.8(7)
C13 N1 Ag2 116.6(8)
C46 N2 C42 115.0(11)
C75 N3 C71 122.5(12)
C100 N4 C104 117.3(10)
C100 N4 Ag14 118.0(7)
C104 N4 Ag14 115.3(7)
C134 N5 C124 108.5(10)
C158 N6 C148 106.7(9)
C182 N7 C172 106.3(10)
C182 N7 Ag6 123.8(8)
C172 N7 Ag6 127.0(8)
C206 N8 C196 108.1(9)
C230 N9 C220 105.2(9)
C244 N10 C254 104.8(8)
C244 N10 Ag11 122.6(6)
C254 N10 Ag11 124.6(8)
C244 N10 Ag12 117.8(8)
C254 N10 Ag12 100.7(7)
Ag11 N10 Ag12 82.5(3)
C277 N11 C273 119.9(9)
C277 N11 Ag19 119.4(6)
C273 N11 Ag19 114.3(6)
C302 N12 C306 115.6(12)
C335 N13 C331 118.6(13)
C360 N14 C364 119.9(12)
C360 N14 Ag30 115.0(11)
C364 N14 Ag30 115.9(8)
C394 N15 C384 108.0(10)
C408 N16 C418 109.2(10)
C442 N17 C432 104.6(9)
C442 N17 Ag25 124.6(7)
C432 N17 Ag25 125.5(8)
C442 N17 Ag28 115.6(8)
C432 N17 Ag28 97.8(7)
Ag25 N17 Ag28 82.2(3)
C456 N18 C466 108.8(9)
C480 N19 C490 106.9(11)
C504 N20 C514 105.3(9)
C504 N20 Ag22 124.7(7)
C514 N20 Ag22 124.8(8)
C6 C1 C2 117.0(12)
C6 C1 P1 118.5(10)
C2 C1 P1 124.4(11)
C3 C2 C1 121.5(14)
C2 C3 C4 118.6(13)
C5 C4 C3 122.4(14)
C4 C5 C6 120.0(14)
C1 C6 C5 120.4(12)
C8 C7 C12 117.1(12)
C8 C7 P1 120.6(10)
C12 C7 P1 122.3(11)
C7 C8 C9 122.8(16)
C10 C9 C8 115.9(19)
C11 C10 C9 126.7(17)
C10 C11 C12 115.6(17)
C11 C12 C7 122.0(15)
N1 C13 C14 123.2(12)
N1 C13 P1 113.2(8)
C14 C13 P1 123.6(10)
C15 C14 C13 118.6(13)
C14 C15 C16 119.2(15)
C17 C16 C15 117.6(14)
N1 C17 C16 124.8(11)
N1 C17 P2 112.5(9)
C16 C17 P2 122.7(11)
C23 C18 C19 118.0(15)
C23 C18 P2 125.3(12)
C19 C18 P2 116.4(11)
C20 C19 C18 118.8(17)
C19 C20 C21 123.2(17)
C20 C21 C22 118.7(17)
C23 C22 C21 115(2)
C18 C23 C22 126(2)
C25 C24 C29 115.3(14)
C25 C24 P2 125.7(11)
C29 C24 P2 118.9(11)
C26 C25 C24 122.2(14)
C25 C26 C27 118.6(16)
C28 C27 C26 123.9(16)
C27 C28 C29 118.8(14)
C28 C29 C24 121.1(14)
C31 C30 C35 123.2(12)
C31 C30 P3 118.1(9)
C35 C30 P3 118.6(9)
C30 C31 C32 120.6(12)
C33 C32 C31 119.2(13)
C32 C33 C34 120.2(12)
C35 C34 C33 118.1(12)
C30 C35 C34 118.7(12)
C41 C36 C37 122.0(12)
C41 C36 P3 123.5(9)
C37 C36 P3 113.6(10)
C38 C37 C36 114.9(14)
C39 C38 C37 122.9(14)
C38 C39 C40 121.7(13)
C39 C40 C41 116.1(14)
C36 C41 C40 122.2(13)
C43 C42 N2 122.4(11)
C43 C42 P3 128.2(9)
N2 C42 P3 109.2(9)
C42 C43 C44 120.4(11)
C43 C44 C45 119.1(13)
C46 C45 C44 116.8(11)
N2 C46 C45 126.3(11)
N2 C46 P4 107.9(9)
C45 C46 P4 125.5(8)
C48 C47 C52 118.5(12)
C48 C47 P4 117.9(9)
C52 C47 P4 123.3(10)
C47 C48 C49 120.6(12)
C50 C49 C48 121.6(13)
C49 C50 C51 118.8(12)
C52 C51 C50 120.9(14)
C51 C52 C47 119.5(13)
C54 C53 C58 117.3(13)
C54 C53 P4 121.7(11)
C58 C53 P4 120.2(11)
C53 C54 C55 122.9(14)
C56 C55 C54 118.4(15)
C55 C56 C57 121.3(14)
C58 C57 C56 118.1(16)
C57 C58 C53 121.4(16)
C60 C59 C64 121.3(15)
C60 C59 P5 119.1(11)
C64 C59 P5 119.5(13)
C59 C60 C61 121.0(16)
C62 C61 C60 118.3(18)
C61 C62 C63 124.9(19)
C64 C63 C62 115(3)
C63 C64 C59 120(2)
C70 C65 C66 114.8(15)
C70 C65 P5 127.3(13)
C66 C65 P5 117.9(13)
C67 C66 C65 121.2(17)
C68 C67 C66 120.6(17)
C67 C68 C69 118.2(17)
C70 C69 C68 119(2)
C65 C70 C69 125.2(19)
N3 C71 C72 117.9(14)
N3 C71 P5 113.1(9)
C72 C71 P5 128.7(12)
C73 C72 C71 119.5(15)
C74 C73 C72 120.5(15)
C73 C74 C75 117.5(15)
N3 C75 C74 121.6(13)
N3 C75 P6 111.3(9)
C74 C75 P6 126.9(12)
C81 C76 C77 117.9(13)
C81 C76 P6 124.3(10)
C77 C76 P6 117.8(10)
C78 C77 C76 122.3(12)
C77 C78 C79 119.6(14)
C80 C79 C78 117.1(15)
C79 C80 C81 122.0(13)
C76 C81 C80 121.0(13)
C83 C82 C87 120.1(9)
C83 C82 P6 124.0(8)
C87 C82 P6 115.8(8)
C82 C83 C84 120.6(10)
C85 C84 C83 119.2(10)
C86 C85 C84 120.4(10)
C85 C86 C87 121.0(10)
C86 C87 C82 118.3(10)
C93 C88 C89 117.9(15)
C93 C88 P7 119.9(12)
C89 C88 P7 122.1(12)
C90 C89 C88 122.2(18)
C89 C90 C91 120.1(18)
C92 C91 C90 113.2(17)
C91 C92 C93 127(2)
C92 C93 C88 117.6(19)
C95 C94 C99 118.0(12)
C95 C94 P7 122.9(11)
C99 C94 P7 118.9(9)
C96 C95 C94 118.7(14)
C95 C96 C97 121.6(12)
C98 C97 C96 117.5(14)
C99 C98 C97 121.6(13)
C98 C99 C94 122.5(11)
N4 C100 C101 121.8(12)
N4 C100 P7 114.7(9)
C101 C100 P7 123.4(10)
C102 C101 C100 118.8(14)
C101 C102 C103 119.9(14)
C104 C103 C102 119.4(13)
N4 C104 C103 122.6(11)
N4 C104 P8 113.5(9)
C103 C104 P8 123.9(9)
C110 C105 C106 120.3(11)
C110 C105 P8 122.5(9)
C106 C105 P8 117.3(8)
C107 C106 C105 117.5(13)
C108 C107 C106 124.3(15)
C107 C108 C109 116.9(13)
C108 C109 C110 122.8(12)
C109 C110 C105 118.3(13)
C116 C111 C112 122.9(14)
C116 C111 P8 120.7(12)
C112 C111 P8 116.4(10)
C113 C112 C111 120.3(13)
C112 C113 C114 119.1(14)
C115 C114 C113 121.2(15)
C114 C115 C116 118.2(14)
C111 C116 C115 118.2(14)
C118 C117 Ag3 139.6(9)
C118 C117 Ag1 143.2(9)
Ag3 C117 Ag1 77.1(4)
C117 C118 C119 174.3(14)
C124 C119 C120 118.8(11)
C124 C119 C118 117.9(10)
C120 C119 C118 123.3(10)
C119 C120 C121 122.8(10)
C122 C121 C120 119.1(11)
C122 C121 C125 119.8(11)
C120 C121 C125 121.0(10)
C121 C122 C123 118.8(12)
C129 C123 C122 133.9(12)
C129 C123 C124 106.4(10)
C122 C123 C124 119.7(10)
C119 C124 N5 131.3(12)
C119 C124 C123 120.7(10)
N5 C124 C123 108.0(10)
C128 C125 C121 114.0(10)
C128 C125 C127 107.0(11)
C121 C125 C127 107.8(10)
C128 C125 C126 112.4(11)
C121 C125 C126 107.6(11)
C127 C125 C126 107.7(11)
C130 C129 C123 133.8(12)
C130 C129 C134 119.1(10)
C123 C129 C134 107.1(10)
C129 C130 C131 122.3(11)
C130 C131 C132 118.0(11)
C130 C131 C135 120.9(11)
C132 C131 C135 121.2(10)
C133 C132 C131 122.2(10)
C139 C133 C132 121.8(9)
C139 C133 C134 120.8(10)
C132 C133 C134 117.4(10)
N5 C134 C129 109.9(10)
N5 C134 C133 129.0(11)
C129 C134 C133 121.1(10)
C131 C135 C137 114.2(12)
C131 C135 C138 110.6(11)
C137 C135 C138 110.7(13)
C131 C135 C136 111.6(12)
C137 C135 C136 103.3(13)
C138 C135 C136 106.0(14)
C140 C139 C133 177.8(13)
C139 C140 Ag10 148.1(10)
C139 C140 Ag11 125.1(9)
Ag10 C140 Ag11 86.8(5)
C139 C140 Ag15 96.9(7)
Ag10 C140 Ag15 86.4(4)
Ag11 C140 Ag15 87.1(4)
C142 C141 Ag7 157.7(10)
C142 C141 Ag6 119.3(9)
Ag7 C141 Ag6 83.0(4)
C142 C141 Ag3 94.4(7)
Ag7 C141 Ag3 83.5(3)
Ag6 C141 Ag3 96.8(4)
C141 C142 C143 174.8(11)
C148 C143 C144 121.4(12)
C148 C143 C142 118.7(11)
C144 C143 C142 119.0(11)
C143 C144 C145 121.2(11)
C146 C145 C144 117.4(11)
C146 C145 C149 120.8(13)
C144 C145 C149 121.4(12)
C145 C146 C147 119.4(12)
C148 C147 C146 120.9(11)
C148 C147 C153 106.7(10)
C146 C147 C153 132.4(12)
C143 C148 C147 119.2(11)
C143 C148 N6 131.9(11)
C147 C148 N6 108.7(11)
C145 C149 C151 109.2(12)
C145 C149 C152 113.7(12)
C151 C149 C152 106.2(15)
C145 C149 C150 109.3(13)
C151 C149 C150 108.8(14)
C152 C149 C150 109.4(16)
C158 C153 C154 120.1(11)
C158 C153 C147 106.0(11)
C154 C153 C147 133.8(11)
C155 C154 C153 117.8(11)
C156 C155 C154 121.4(10)
C156 C155 C61' 119.9(10)
C154 C155 C61' 118.5(10)
C156 C155 C161 119.9(10)
C154 C155 C161 118.5(10)
C155 C156 C157 124.0(11)
C159 C157 C156 125.5(11)
C159 C157 C158 121.4(12)
C156 C157 C158 113.0(11)
C153 C158 N6 111.8(10)
C153 C158 C157 123.4(12)
N6 C158 C157 124.8(11)
C160 C159 C157 173.4(13)
C159 C160 Ag15 140.5(10)
C159 C160 Ag16 140.1(10)
Ag15 C160 Ag16 79.1(4)
C164 C161 C162 108.5(12)
C164 C161 C163 109.6(11)
C162 C161 C163 109.2(11)
C164 C161 C155 111.9(10)
C162 C161 C155 110.0(10)
C163 C161 C155 107.7(10)
C62' C61' C63' 110.4(11)
C62' C61' C64' 108.8(11)
C63' C61' C64' 109.0(11)
C62' C61' C155 110.8(9)
C63' C61' C155 111.0(10)
C64' C61' C155 106.8(9)
C166 C165 Ag3 137.0(12)
C166 C165 Ag2 139.7(11)
Ag3 C165 Ag2 81.6(4)
C165 C166 C167 170.0(11)
C166 C167 C172 118.5(10)
C166 C167 C168 125.1(11)
C172 C167 C168 115.7(11)
C169 C168 C167 122.9(12)
C170 C169 C168 117.0(12)
C170 C169 C173 121.8(12)
C168 C169 C173 121.2(11)
C169 C170 C171 123.8(13)
C172 C171 C170 117.7(11)
C172 C171 C177 107.6(11)
C170 C171 C177 134.5(12)
N7 C172 C171 111.0(10)
N7 C172 C167 126.0(11)
C171 C172 C167 122.9(11)
C169 C173 C176 110.4(18)
C169 C173 C174 110.8(15)
C176 C173 C174 116.9(18)
C169 C173 C175 111.9(12)
C176 C173 C175 99.5(18)
C174 C173 C175 106.7(19)
C178 C177 C171 136.7(13)
C178 C177 C182 121.6(12)
C171 C177 C182 101.6(10)
C177 C178 C179 122.5(14)
C178 C179 C180 117.1(12)
C178 C179 C185 121.8(14)
C180 C179 C185 121.1(12)
C181 C180 C179 122.7(11)
C183 C181 C180 124.8(11)
C183 C181 C182 116.5(10)
C180 C181 C182 118.5(11)
N7 C182 C181 129.0(12)
N7 C182 C177 113.5(11)
C181 C182 C177 117.4(11)
C184 C183 C181 174.6(12)
C183 C184 Ag10 156.6(9)
C183 C184 Ag9 122.3(9)
Ag10 C184 Ag9 79.1(4)
C183 C184 Ag13 108.2(8)
Ag10 C184 Ag13 82.6(4)
Ag9 C184 Ag13 81.5(3)
C188 C185 C179 117.4(14)
C188 C185 C186 112.9(15)
C179 C185 C186 107.0(14)
C188 C185 C187 104.5(15)
C179 C185 C187 107.1(13)
C186 C185 C187 107.3(17)
C190 C189 Ag8 150.1(10)
C190 C189 Ag5 126.7(10)
Ag8 C189 Ag5 83.1(4)
C189 C190 C191 171.0(11)
C196 C191 C192 119.1(11)
C196 C191 C190 119.2(11)
C192 C191 C190 121.7(9)
C191 C192 C193 121.2(10)
C194 C193 C192 117.9(11)
C194 C193 C197 122.6(10)
C192 C193 C197 119.5(10)
C193 C194 C195 121.5(10)
C194 C195 C196 117.8(10)
C194 C195 C201 134.7(10)
C196 C195 C201 107.5(11)
C191 C196 N8 129.7(11)
C191 C196 C195 122.4(11)
N8 C196 C195 107.8(9)
C199 C197 C198 108.5(13)
C199 C197 C193 112.7(11)
C198 C197 C193 113.1(11)
C199 C197 C200 107.3(14)
C198 C197 C200 110.1(12)
C193 C197 C200 105.0(12)
C206 C201 C202 118.2(10)
C206 C201 C195 106.5(9)
C202 C201 C195 135.3(12)
C201 C202 C203 119.3(11)
C204 C203 C202 118.9(10)
C204 C203 C207 122.5(10)
C202 C203 C207 118.6(11)
C205 C204 C203 123.9(11)
C204 C205 C211 124.0(11)
C204 C205 C206 115.7(11)
C211 C205 C206 120.3(9)
N8 C206 C201 110.1(10)
N8 C206 C205 126.2(11)
C201 C206 C205 123.7(9)
C208 C207 C210 110.0(12)
C208 C207 C203 114.4(11)
C210 C207 C203 109.0(11)
C208 C207 C209 106.8(11)
C210 C207 C209 108.7(12)
C203 C207 C209 107.9(10)
C212 C211 C205 173.8(11)
C211 C212 Ag14 156.5(11)
C211 C212 Ag13 118.5(11)
Ag14 C212 Ag13 84.5(4)
C211 C212 Ag9 107.4(8)
Ag14 C212 Ag9 79.2(4)
Ag13 C212 Ag9 82.1(3)
C214 C213 Ag2 155.6(12)
C214 C213 Ag4 114.1(10)
Ag2 C213 Ag4 87.3(5)
C213 C214 C215 172.9(10)
C216 C215 C220 115.8(11)
C216 C215 C214 125.2(10)
C220 C215 C214 119.0(10)
C215 C216 C217 122.8(10)
C218 C217 C216 119.4(10)
C218 C217 C221 123.4(11)
C216 C217 C221 117.0(10)
C219 C218 C217 119.4(12)
C218 C219 C220 119.9(10)
C218 C219 C225 132.8(11)
C220 C219 C225 107.3(9)
C219 C220 N9 110.7(9)
C219 C220 C215 122.6(10)
N9 C220 C215 126.7(11)
C222 C221 C224 115.9(15)
C222 C221 C217 110.8(12)
C224 C221 C217 111.2(10)
C222 C221 C223 104.1(13)
C224 C221 C223 106.4(14)
C217 C221 C223 107.8(13)
C226 C225 C230 121.3(11)
C226 C225 C219 134.5(12)
C230 C225 C219 104.1(10)
C225 C226 C227 121.2(12)
C228 C227 C226 114.6(12)
C228 C227 C231 126.0(13)
C226 C227 C231 119.3(13)
C227 C228 C229 128.3(12)
C228 C229 C235 124.7(10)
C228 C229 C230 114.1(11)
C235 C229 C230 121.0(11)
N9 C230 C225 112.7(9)
N9 C230 C229 126.9(11)
C225 C230 C229 120.4(10)
C234 C231 C227 117.0(17)
C234 C231 C232 120.7(19)
C227 C231 C232 110.2(14)
C234 C231 C233 106(2)
C227 C231 C233 102.8(16)
C232 C231 C233 96.2(17)
C236 C235 C229 174.8(15)
C235 C236 Ag9 172.4(13)
C235 C236 Ag12 103.4(10)
Ag9 C236 Ag12 80.8(4)
C235 C236 Ag8 99.7(8)
Ag9 C236 Ag8 81.8(4)
Ag12 C236 Ag8 130.4(6)
C238 C237 Ag7 153.1(8)
C238 C237 Ag8 123.2(8)
Ag7 C237 Ag8 82.0(3)
C238 C237 Ag4 91.5(6)
Ag7 C237 Ag4 80.5(3)
Ag8 C237 Ag4 122.5(4)
C237 C238 C239 176.5(11)
C238 C239 C240 124.8(10)
C238 C239 C244 118.3(10)
C240 C239 C244 116.8(11)
C241 C240 C239 123.3(10)
C242 C241 C240 119.6(10)
C242 C241 C245 119.1(11)
C240 C241 C245 121.2(10)
C243 C242 C241 119.5(12)
C242 C243 C244 121.4(12)
C242 C243 C249 134.7(12)
C244 C243 C249 103.8(9)
N10 C244 C239 128.5(10)
N10 C244 C243 112.2(9)
C239 C244 C243 119.3(10)
C248 C245 C246 115.3(18)
C248 C245 C241 112.3(11)
C246 C245 C241 109.3(12)
C248 C245 C247 107.4(13)
C246 C245 C247 106.5(19)
C241 C245 C247 105.4(13)
C254 C249 C250 120.3(10)
C254 C249 C243 107.7(10)
C250 C249 C243 131.8(10)
C249 C250 C251 119.0(11)
C252 C251 C250 116.0(11)
C252 C251 C255 125.4(11)
C250 C251 C255 118.4(11)
C251 C252 C253 126.1(10)
C254 C253 C252 116.6(10)
C254 C253 C259 117.4(10)
C252 C253 C259 126.0(9)
C253 C254 C249 121.7(10)
C253 C254 N10 126.5(10)
C249 C254 N10 111.3(10)
C256 C255 C258 105.1(15)
C256 C255 C251 111.6(15)
C258 C255 C251 108.5(13)
C256 C255 C257 113.5(14)
C258 C255 C257 105.6(15)
C251 C255 C257 112.0(11)
C260 C259 C253 164.7(11)
C259 C260 Ag15 147.0(10)
C259 C260 Ag14 132.9(10)
Ag15 C260 Ag14 80.1(4)
C262 C261 C266 117.0(11)
C262 C261 P9 120.7(7)
C266 C261 P9 121.8(10)
C263 C262 C261 122.7(12)
C262 C263 C264 120.1(16)
C263 C264 C265 121.0(15)
C266 C265 C264 118.9(12)
C265 C266 C261 120.2(13)
C268 C267 C272 118.8(12)
C268 C267 P9 119.1(9)
C272 C267 P9 122.0(9)
C267 C268 C269 122.3(12)
C268 C269 C270 116.5(12)
C271 C270 C269 121.7(13)
C270 C271 C272 123.6(13)
C271 C272 C267 116.8(13)
N11 C273 C274 120.0(10)
N11 C273 P9 116.0(8)
C274 C273 P9 124.1(8)
C275 C274 C273 119.3(11)
C276 C275 C274 120.6(12)
C275 C276 C277 117.6(12)
N11 C277 C276 122.5(11)
N11 C277 P10 114.5(8)
C276 C277 P10 122.8(9)
C283 C278 C279 117.7(13)
C283 C278 P10 121.3(10)
C279 C278 P10 121.0(11)
C280 C279 C278 121.4(16)
C279 C280 C281 119.7(18)
C280 C281 C282 119.7(16)
C283 C282 C281 117.8(17)
C282 C283 C278 123.6(15)
C289 C284 C285 120.5(13)
C289 C284 P10 123.8(12)
C285 C284 P10 115.5(10)
C284 C285 C286 118.8(12)
C287 C286 C285 123.0(14)
C286 C287 C288 120.1(17)
C287 C288 C289 119.7(14)
C284 C289 C288 116.3(15)
C291 C290 C295 120.9(12)
C291 C290 P11 118.0(12)
C295 C290 P11 121.0(11)
C292 C291 C290 124.9(18)
C291 C292 C293 113(2)
C294 C293 C292 125.1(18)
C293 C294 C295 121(2)
C290 C295 C294 114.9(17)
C301 C296 C297 119.1(14)
C301 C296 P11 117.5(9)
C297 C296 P11 123.3(12)
C298 C297 C296 120.1(14)
C299 C298 C297 119.3(14)
C298 C299 C300 124.7(17)
C299 C300 C301 114.9(15)
C296 C301 C300 121.9(13)
N12 C302 C303 124.2(13)
N12 C302 P11 110.7(10)
C303 C302 P11 125.1(11)
C304 C303 C302 119.3(14)
C305 C304 C303 115.9(14)
C306 C305 C304 119.8(14)
N12 C306 C305 125.1(14)
N12 C306 P12 109.4(10)
C305 C306 P12 125.4(11)
C308 C307 C312 119.7(15)
C308 C307 P12 121.4(13)
C312 C307 P12 118.8(14)
C307 C308 C309 123.6(17)
C308 C309 C310 116.2(19)
C311 C310 C309 121.9(17)
C310 C311 C312 121(2)
C311 C312 C307 117(2)
C314 C313 C318 115.5(14)
C314 C313 P12 120.6(12)
C318 C313 P12 123.4(14)
C313 C314 C315 121.5(15)
C316 C315 C314 122.1(18)
C317 C316 C315 117.0(17)
C316 C317 C318 128.8(18)
C317 C318 C313 114.9(16)
C324 C319 C320 115.4(14)
C324 C319 P13 125.9(12)
C320 C319 P13 118.4(13)
C321 C320 C319 126(2)
C320 C321 C322 114.8(19)
C321 C322 C323 123.4(17)
C324 C323 C322 119(2)
C323 C324 C319 121.1(18)
C330 C325 C326 117.5(12)
C330 C325 P13 123.8(11)
C326 C325 P13 118.6(9)
C325 C326 C327 122.7(12)
C328 C327 C326 117.3(14)
C329 C328 C327 121.0(14)
C328 C329 C330 120.2(13)
C325 C330 C329 121.0(14)
C332 C331 N13 123.6(13)
C332 C331 P13 127.1(10)
N13 C331 P13 108.5(10)
C331 C332 C333 117.4(12)
C334 C333 C332 120.3(16)
C333 C334 C335 118.6(15)
N13 C335 C334 121.4(13)
N13 C335 P14 112.2(11)
C334 C335 P14 126.4(11)
C337 C336 C341 120.0
C337 C336 P14 120.1(7)
C341 C336 P14 119.8(7)
C338 C337 C336 120.0
C337 C338 C339 120.0
C340 C339 C338 120.0
C339 C340 C341 120.0
C340 C341 C336 120.0
C347 C342 C343 113.3(15)
C347 C342 P14 122.6(11)
C343 C342 P14 124.1(13)
C344 C343 C342 119.4(17)
C345 C344 C343 122.9(14)
C344 C345 C346 116.9(16)
C347 C346 C345 121.4(18)
C346 C347 C342 126.1(15)
C353 C348 C349 117.8(13)
C353 C348 P15 128.4(14)
C349 C348 P15 113.7(10)
C350 C349 C348 119.5(13)
C351 C350 C349 118.4(16)
C352 C351 C350 121.6(14)
C351 C352 C353 118.9(15)
C348 C353 C352 123.1(17)
C359 C354 C355 120.9(13)
C359 C354 P15 123.5(11)
C355 C354 P15 115.6(10)
C354 C355 C356 118.3(14)
C357 C356 C355 119.1(16)
C358 C357 C356 121.3(15)
C357 C358 C359 124.5(17)
C358 C359 C354 115.9(16)
N14 C360 C361 118.9(15)
N14 C360 P15 115.3(11)
C361 C360 P15 125.8(13)
C362 C361 C360 124.3(18)
C361 C362 C363 118.9(17)
C364 C363 C362 114.2(17)
N14 C364 C363 122.6(14)
N14 C364 P16 115.6(10)
C363 C364 P16 121.7(13)
C366 C365 C370 120.8(15)
C366 C365 P16 121.2(14)
C370 C365 P16 117.9(11)
C365 C366 C367 118.9(16)
C366 C367 C368 120.8(16)
C369 C368 C367 113.3(19)
C370 C369 C368 128(2)
C369 C370 C365 117.9(15)
C372 C371 C376 120.0
C372 C371 P16 118.6(8)
C376 C371 P16 120.6(8)
C373 C372 C371 120.0
C372 C373 C374 120.0
C375 C374 C373 120.0
C374 C375 C376 120.0
C375 C376 C371 120.0
C378 C377 Ag18 139.5(9)
C378 C377 Ag17 142.9(10)
Ag18 C377 Ag17 77.4(4)
C377 C378 C379 176.2(13)
C384 C379 C380 119.3(11)
C384 C379 C378 117.8(13)
C380 C379 C378 122.9(11)
C379 C380 C381 123.6(12)
C380 C381 C382 116.7(12)
C380 C381 C385 121.9(12)
C382 C381 C385 121.1(12)
C383 C382 C381 118.9(12)
C382 C383 C389 132.0(12)
C382 C383 C384 119.6(12)
C389 C383 C384 108.4(11)
C379 C384 N15 130.7(12)
C379 C384 C383 121.7(13)
N15 C384 C383 107.6(11)
C387 C385 C381 112.5(13)
C387 C385 C386 106.9(13)
C381 C385 C386 113.6(12)
C387 C385 C388 108.6(15)
C381 C385 C388 107.8(14)
C386 C385 C388 107.0(14)
C390 C389 C383 135.9(12)
C390 C389 C394 117.5(11)
C383 C389 C394 106.6(10)
C389 C390 C391 122.5(12)
C392 C391 C390 117.1(10)
C392 C391 C395 125.6(12)
C390 C391 C395 117.3(12)
C391 C392 C393 123.7(11)
C394 C393 C392 116.8(11)
C394 C393 C399 122.5(11)
C392 C393 C399 120.7(11)
N15 C394 C393 128.5(10)
N15 C394 C389 109.1(10)
C393 C394 C389 122.4(10)
C398 C395 C396 112.5(13)
C398 C395 C391 109.4(11)
C396 C395 C391 110.4(13)
C398 C395 C397 107.7(13)
C396 C395 C397 107.3(12)
C391 C395 C397 109.5(11)
C400 C399 C393 174.0(14)
C399 C400 Ag26 147.3(11)
C399 C400 Ag25 126.0(10)
Ag26 C400 Ag25 86.7(5)
C399 C400 Ag31 92.6(7)
Ag26 C400 Ag31 86.3(4)
Ag25 C400 Ag31 92.7(4)
C402 C401 Ag23 159.2(10)
C402 C401 Ag22 118.3(9)
Ag23 C401 Ag22 82.2(4)
C402 C401 Ag18 97.0(8)
Ag23 C401 Ag18 84.3(3)
Ag22 C401 Ag18 94.8(4)
C401 C402 C403 175.3(13)
C404 C403 C402 123.1(12)
C404 C403 C408 118.1(12)
C402 C403 C408 118.8(12)
C403 C404 C405 123.5(11)
C404 C405 C406 119.2(12)
C404 C405 C409 118.3(11)
C406 C405 C409 122.3(13)
C407 C406 C405 119.1(13)
C406 C407 C413 135.8(12)
C406 C407 C408 119.2(12)
C413 C407 C408 105.0(11)
C403 C408 N16 130.3(12)
C403 C408 C407 120.7(12)
N16 C408 C407 108.5(10)
C411 C409 C412 110.9(11)
C411 C409 C410 108.6(12)
C412 C409 C410 106.5(11)
C411 C409 C405 111.7(10)
C412 C409 C405 110.2(10)
C410 C409 C405 108.7(11)
C414 C413 C418 118.7(13)
C414 C413 C407 132.8(14)
C418 C413 C407 108.5(11)
C413 C414 C415 119.4(15)
C416 C415 C414 120.6(13)
C416 C415 C419 121.9(13)
C414 C415 C419 117.3(14)
C415 C416 C417 124.1(13)
C423 C417 C418 122.4(11)
C423 C417 C416 124.7(12)
C418 C417 C416 112.9(13)
C417 C418 N16 126.9(13)
C417 C418 C413 124.4(12)
N16 C418 C413 108.7(11)
C420 C419 C421 107(2)
C420 C419 C422 115(2)
C421 C419 C422 102.0(19)
C420 C419 C415 109.9(16)
C421 C419 C415 111.1(16)
C422 C419 C415 111.5(14)
C424 C423 C417 173.1(13)
C423 C424 Ag31 139.4(9)
C423 C424 Ag32 143.7(9)
Ag31 C424 Ag32 76.8(5)
C426 C425 Ag30 138.1(11)
C426 C425 Ag31 140.1(11)
Ag30 C425 Ag31 81.8(4)
C425 C426 C427 167.0(11)
C428 C427 C432 115.6(11)
C428 C427 C426 126.7(10)
C432 C427 C426 116.7(10)
C429 C428 C427 124.7(11)
C428 C429 C430 119.3(10)
C428 C429 C433 121.8(10)
C430 C429 C433 118.5(10)
C429 C430 C431 117.5(10)
C432 C431 C430 120.8(10)
C432 C431 C437 107.1(10)
C430 C431 C437 131.8(11)
C431 C432 N17 111.9(9)
C431 C432 C427 121.9(10)
N17 C432 C427 126.3(10)
C436 C433 C429 111.8(11)
C436 C433 C434 111.7(14)
C429 C433 C434 105.3(12)
C436 C433 C435 107.6(13)
C429 C433 C435 109.6(13)
C434 C433 C435 110.9(15)
C442 C437 C438 119.4(11)
C442 C437 C431 105.0(9)
C438 C437 C431 135.3(12)
C439 C438 C437 120.6(13)
C438 C439 C440 120.0(11)
C438 C439 C443 120.3(14)
C440 C439 C443 119.6(12)
C441 C440 C439 121.6(11)
C440 C441 C442 117.9(12)
C440 C441 C447 124.2(10)
C442 C441 C447 117.8(11)
N17 C442 C441 128.2(11)
N17 C442 C437 111.1(10)
C441 C442 C437 119.8(11)
C444 C443 C446 114.4(18)
C444 C443 C439 113.5(15)
C446 C443 C439 114.1(14)
C444 C443 C445 108(2)
C446 C443 C445 100.8(17)
C439 C443 C445 104.9(16)
C448 C447 C441 175.1(11)
C447 C448 Ag4' 121.9(10)
C447 C448 Ag23 154.4(11)
Ag4' C448 Ag23 83.3(5)
C447 C448 Ag24 121.3(10)
Ag23 C448 Ag24 82.0(4)
C447 C448 Ag20 93.6(8)
Ag4' C448 Ag20 88.8(4)
Ag23 C448 Ag20 81.6(4)
Ag24 C448 Ag20 120.2(5)
C450 C449 Ag30 120.7(10)
C450 C449 Ag27 96.6(7)
Ag30 C449 Ag27 80.1(5)
C451 C450 C449 133.6(12)
C456 C451 C452 115.8(11)
C456 C451 C450 121.2(10)
C452 C451 C450 123.0(10)
C453 C452 C451 122.4(10)
C452 C453 C454 120.6(11)
C452 C453 C457 117.8(11)
C454 C453 C457 121.6(12)
C455 C454 C453 118.9(11)
C454 C455 C456 120.5(10)
C454 C455 C461 135.0(12)
C456 C455 C461 104.5(9)
N18 C456 C451 128.1(11)
N18 C456 C455 110.1(9)
C451 C456 C455 121.5(9)
C458 C457 C460 109.3(13)
C458 C457 C453 111.3(12)
C460 C457 C453 111.6(11)
C458 C457 C459 106.2(11)
C460 C457 C459 110.9(13)
C453 C457 C459 107.5(12)
C462 C461 C466 117.9(11)
C462 C461 C455 134.9(13)
C466 C461 C455 106.9(11)
C461 C462 C463 123.3(14)
C464 C463 C462 117.3(14)
C464 C463 C469 122.8(13)
C462 C463 C469 119.8(14)
C463 C464 C465 126.5(12)
C467 C465 C466 123.6(13)
C467 C465 C464 125.8(12)
C466 C465 C464 110.6(12)
N18 C466 C461 109.4(9)
N18 C466 C465 126.2(12)
C461 C466 C465 124.3(12)
C468 C467 C465 167.1(13)
C467 C468 Ag24 155.3(11)
C467 C468 Ag21 119.6(11)
Ag24 C468 Ag21 84.8(5)
C467 C468 Ag4' 164.2(11)
Ag21 C468 Ag4' 65.8(4)
C463 C469 C471 109.5(17)
C463 C469 C472 110.3(17)
C471 C469 C472 110.7(19)
C463 C469 C470 107.3(17)
C471 C469 C470 114(2)
C472 C469 C470 105.0(17)
C474 C473 Ag7' 146.4(12)
C474 C473 Ag27 169.1(12)
C474 C473 Ag28 108.8(12)
Ag7' C473 Ag28 101.6(7)
Ag27 C473 Ag28 78.6(4)
C474 C473 Ag24 102.6(10)
Ag27 C473 Ag24 77.5(5)
Ag28 C473 Ag24 128.8(6)
C473 C474 C475 174.4(17)
C480 C475 C476 119.1(15)
C480 C475 C474 123.4(17)
C476 C475 C474 117.5(13)
C477 C476 C475 122.6(12)
C476 C477 C478 117.8(13)
C476 C477 C481 119.4(12)
C478 C477 C481 122.8(14)
C479 C478 C477 120.8(15)
C478 C479 C480 120.0(11)
C478 C479 C485 133.3(13)
C480 C479 C485 106.7(12)
N19 C480 C475 130.1(14)
N19 C480 C479 110.2(10)
C475 C480 C479 119.6(15)
C477 C481 C484 112.9(11)
C477 C481 C482 111.2(11)
C484 C481 C482 108.5(12)
C477 C481 C483 111.5(11)
C484 C481 C483 107.1(11)
C482 C481 C483 105.3(11)
C486 C485 C490 119.0(11)
C486 C485 C479 137.0(13)
C490 C485 C479 103.7(10)
C487 C486 C485 121.5(14)
C486 C487 C488 118.5(12)
C486 C487 C493 121.5(13)
C488 C487 C493 119.9(12)
C489 C488 C487 123.8(12)
C488 C489 C491 126.3(12)
C488 C489 C490 116.9(12)
C491 C489 C490 116.8(11)
N19 C490 C485 112.3(11)
N19 C490 C489 127.3(11)
C485 C490 C489 120.2(10)
C492 C491 C489 167.7(17)
C491 C492 Ag20 120.8(12)
C491 C492 Ag19 152.2(11)
Ag20 C492 Ag19 86.6(5)
C496 C493 C495 110.1(15)
C496 C493 C494 112.1(15)
C495 C493 C494 107.5(13)
C496 C493 C487 112.1(11)
C495 C493 C487 108.6(13)
C494 C493 C487 106.2(13)
C498 C497 Ag26 161.1(12)
C498 C497 Ag27 118.5(11)
Ag26 C497 Ag27 80.1(4)
C498 C497 Ag29 95.6(7)
Ag26 C497 Ag29 88.3(4)
Ag27 C497 Ag29 86.8(4)
C498 C497 Ag7' 115.0(10)
Ag26 C497 Ag7' 79.7(4)
Ag29 C497 Ag7' 114.4(5)
C497 C498 C499 173.3(12)
C500 C499 C504 119.1(11)
C500 C499 C498 124.9(10)
C504 C499 C498 115.7(9)
C499 C500 C501 122.4(11)
C502 C501 C500 119.7(10)
C502 C501 C505 118.5(11)
C500 C501 C505 121.8(11)
C501 C502 C503 119.3(11)
C502 C503 C504 121.3(11)
C502 C503 C509 134.7(11)
C504 C503 C509 104.1(9)
N20 C504 C499 128.2(10)
N20 C504 C503 113.5(10)
C499 C504 C503 118.2(10)
C506 C505 C507 109.3(13)
C506 C505 C501 113.2(11)
C507 C505 C501 111.3(12)
C506 C505 C508 103.3(16)
C507 C505 C508 111.2(15)
C501 C505 C508 108.3(11)
C514 C509 C510 117.4(10)
C514 C509 C503 106.4(10)
C510 C509 C503 136.2(11)
C511 C510 C509 120.8(11)
C512 C511 C510 119.0(11)
C512 C511 C517 121.1(12)
C510 C511 C517 119.9(12)
C511 C512 C513 124.3(12)
C514 C513 C512 115.8(11)
C514 C513 C515 118.8(11)
C512 C513 C515 125.3(11)
C513 C514 C509 122.5(10)
C513 C514 N20 126.4(11)
C509 C514 N20 110.6(10)
C516 C515 C513 169.5(12)
C515 C516 Ag18 143.6(9)
C515 C516 Ag19 136.8(9)
Ag18 C516 Ag19 79.3(3)
C518 C517 C519 118(3)
C518 C517 C511 114.2(13)
C519 C517 C511 107.8(14)
C518 C517 C520 101(2)
C519 C517 C520 105(2)
C511 C517 C520 110.1(14)

loop_
_geom_bond_atom_site_label_1
_geom_bond_atom_site_label_2
_geom_bond_distance
Ag1 C117 2.292(10)
Ag1 P1 2.476(3)
Ag1 P3 2.547(3)
Ag1 Ag3 2.7587(12)
Ag1 Ag2 3.3758(15)
Ag2 C213 2.107(12)
Ag2 C165 2.159(13)
Ag2 N1 2.505(8)
Ag2 Ag3 2.8050(14)
Ag2 Ag5 2.9455(15)
Ag2 Ag4 2.9610(15)
Ag3 C117 2.129(12)
Ag3 C165 2.132(12)
Ag3 C141 2.626(9)
Ag3 Ag7 3.1612(16)
Ag4 C213 2.184(13)
Ag4 P4 2.391(3)
Ag4 C237 2.578(9)
Ag4 Ag7 3.0529(13)
Ag5 C189 2.210(11)
Ag5 P2 2.493(3)
Ag5 Ag8 2.8521(16)
Ag5 Ag6 3.1114(17)
Ag6 N7 2.143(10)
Ag6 C141 2.211(11)
Ag6 Ag7 2.8448(14)
Ag6 Ag10 3.1605(18)
Ag7 C141 2.081(12)
Ag7 C237 2.113(12)
Ag7 Ag8 2.8459(14)
Ag7 Ag10 3.0035(12)
Ag8 C189 2.086(12)
Ag8 C237 2.223(9)
Ag8 C236 2.525(11)
Ag8 Ag9 3.0587(13)
Ag9 C236 2.123(11)
Ag9 C184 2.308(11)
Ag9 C212 2.526(10)
Ag9 Ag10 2.8206(15)
Ag9 Ag12 2.8844(14)
Ag9 Ag14 2.9881(17)
Ag9 Ag13 3.1410(15)
Ag10 C140 2.089(13)
Ag10 C184 2.115(13)
Ag10 Ag11 2.9487(13)
Ag10 Ag13 3.0605(14)
Ag10 Ag15 3.2425(18)
Ag11 N10 2.193(8)
Ag11 C140 2.202(12)
Ag11 Ag12 3.0706(15)
Ag11 Ag15 3.3311(14)
Ag12 C236 2.320(12)
Ag12 P7 2.446(3)
Ag12 N10 2.456(9)
Ag12 Ag14 3.0785(14)
Ag13 C212 2.245(13)
Ag13 P5 2.407(3)
Ag13 C184 2.501(11)
Ag13 Ag14 2.9466(14)
Ag14 C212 2.138(14)
Ag14 C260 2.208(11)
Ag14 N4 2.423(9)
Ag14 Ag15 2.7939(14)
Ag15 C160 2.093(13)
Ag15 C260 2.134(12)
Ag15 C140 2.615(10)
Ag15 Ag16 2.7651(12)
Ag16 C160 2.245(10)
Ag16 P8 2.464(3)
Ag16 P6 2.621(3)
Ag17 C377 2.279(11)
Ag17 P9 2.472(3)
Ag17 P11 2.560(3)
Ag17 Ag18 2.7661(12)
Ag18 C377 2.142(14)
Ag18 C516 2.153(11)
Ag18 C401 2.601(10)
Ag18 Ag19 2.7939(14)
Ag18 Ag23 3.1668(19)
Ag19 C492 2.227(17)
Ag19 C516 2.226(10)
Ag19 N11 2.512(8)
Ag19 Ag21 2.9711(16)
Ag19 Ag20 2.9917(15)
Ag19 Ag4' 3.111(6)
Ag20 C492 2.133(10)
Ag20 P12 2.427(4)
Ag20 C448 2.574(10)
Ag20 Ag23 3.0685(14)
Ag20 Ag4' 3.236(5)
Ag21 C468 2.233(12)
Ag21 P10 2.479(3)
Ag21 Ag4' 2.629(5)
Ag21 Ag24 2.8865(17)
Ag21 Ag22 3.0819(16)
Ag22 N20 2.170(9)
Ag22 C401 2.233(12)
Ag22 Ag23 2.8388(14)
Ag22 Ag26 3.2351(17)
Ag23 C401 2.084(13)
Ag23 C448 2.087(13)
Ag23 Ag4' 2.727(6)
Ag23 Ag24 2.8506(15)
Ag23 Ag26 3.0245(12)
Ag24 C468 2.042(15)
Ag24 C448 2.254(12)
Ag24 C473 2.640(14)
Ag24 Ag27 3.0387(16)
Ag4' C448 2.015(13)
Ag4' C468 2.577(15)
Ag4' Ag7' 3.068(8)
Ag25 C400 2.135(12)
Ag25 N17 2.164(10)
Ag25 Ag26 2.8930(14)
Ag25 Ag28 3.0942(17)
Ag26 C400 2.080(11)
Ag26 C497 2.083(13)
Ag26 Ag27 2.7840(17)
Ag26 Ag7' 2.982(5)
Ag26 Ag29 3.2308(14)
Ag26 Ag31 3.2331(17)
Ag27 C473 2.178(16)
Ag27 C497 2.239(14)
Ag27 C449 2.541(14)
Ag27 Ag28 2.8202(16)
Ag27 Ag30 3.0223(17)
Ag27 Ag29 3.2838(17)
Ag7' C473 1.630(17)
Ag7' C497 2.540(13)
Ag7' Ag28 3.051(5)
Ag28 C473 2.272(13)
Ag28 P16 2.444(4)
Ag28 N17 2.526(9)
Ag28 Ag30 3.0842(15)
Ag29 P14 2.403(4)
Ag29 C497 2.531(10)
Ag29 Ag30 3.0551(15)
Ag30 C449 2.133(19)
Ag30 C425 2.136(10)
Ag30 N14 2.514(11)
Ag30 Ag31 2.8086(15)
Ag31 C425 2.153(13)
Ag31 C424 2.158(14)
Ag31 C400 2.614(10)
Ag31 Ag32 2.7490(12)
Ag32 C424 2.268(14)
Ag32 P15 2.473(4)
Ag32 P13 2.573(3)
P1 C1 1.786(14)
P1 C7 1.812(12)
P1 C13 1.858(13)
P2 C24 1.794(16)
P2 C18 1.828(15)
P2 C17 1.865(11)
P3 C42 1.822(12)
P3 C36 1.843(12)
P3 C30 1.868(12)
P4 C53 1.784(13)
P4 C47 1.808(13)
P4 C46 1.868(12)
P5 C65 1.774(15)
P5 C71 1.781(15)
P5 C59 1.832(15)
P6 C76 1.798(14)
P6 C75 1.813(14)
P6 C82 1.834(10)
P7 C94 1.796(13)
P7 C88 1.820(14)
P7 C100 1.833(14)
P8 C105 1.820(12)
P8 C104 1.832(12)
P8 C111 1.848(14)
P9 C267 1.805(12)
P9 C273 1.825(11)
P9 C261 1.828(12)
P10 C278 1.795(13)
P10 C284 1.818(13)
P10 C277 1.835(12)
P11 C290 1.795(12)
P11 C296 1.814(14)
P11 C302 1.850(14)
P12 C307 1.771(16)
P12 C313 1.784(15)
P12 C306 1.842(15)
P13 C325 1.774(13)
P13 C319 1.826(13)
P13 C331 1.849(14)
P14 C342 1.777(16)
P14 C335 1.788(14)
P14 C336 1.794(9)
P15 C354 1.816(13)
P15 C348 1.827(12)
P15 C360 1.844(17)
P16 C371 1.812(10)
P16 C365 1.836(16)
P16 C364 1.855(15)
N1 C17 1.335(17)
N1 C13 1.351(14)
N2 C46 1.339(14)
N2 C42 1.372(14)
N3 C75 1.302(17)
N3 C71 1.352(17)
N4 C100 1.366(14)
N4 C104 1.372(14)
N5 C134 1.373(14)
N5 C124 1.394(14)
N6 C158 1.391(16)
N6 C148 1.432(14)
N7 C182 1.338(15)
N7 C172 1.384(15)
N8 C206 1.371(12)
N8 C196 1.405(15)
N9 C230 1.384(14)
N9 C220 1.402(12)
N10 C244 1.385(13)
N10 C254 1.401(14)
N11 C277 1.337(15)
N11 C273 1.343(14)
N12 C302 1.312(17)
N12 C306 1.340(18)
N13 C335 1.338(18)
N13 C331 1.349(15)
N14 C360 1.305(19)
N14 C364 1.350(19)
N15 C394 1.395(14)
N15 C384 1.406(16)
N16 C408 1.403(17)
N16 C418 1.403(15)
N17 C442 1.396(14)
N17 C432 1.397(13)
N18 C456 1.355(13)
N18 C466 1.372(15)
N19 C480 1.341(18)
N19 C490 1.385(14)
N20 C504 1.349(14)
N20 C514 1.413(14)
C1 C6 1.404(18)
C1 C2 1.428(18)
C2 C3 1.356(19)
C3 C4 1.41(2)
C4 C5 1.31(2)
C5 C6 1.412(16)
C7 C8 1.373(19)
C7 C12 1.441(17)
C8 C9 1.39(2)
C9 C10 1.37(3)
C10 C11 1.36(3)
C11 C12 1.381(18)
C13 C14 1.384(18)
C14 C15 1.36(2)
C15 C16 1.417(18)
C16 C17 1.35(2)
C18 C23 1.38(2)
C18 C19 1.47(2)
C19 C20 1.36(2)
C20 C21 1.42(3)
C21 C22 1.51(3)
C22 C23 1.40(3)
C24 C25 1.407(18)
C24 C29 1.467(19)
C25 C26 1.33(2)
C26 C27 1.39(2)
C27 C28 1.32(2)
C28 C29 1.35(2)
C30 C31 1.343(16)
C30 C35 1.396(16)
C31 C32 1.41(2)
C32 C33 1.38(2)
C33 C34 1.47(2)
C34 C35 1.405(17)
C36 C41 1.328(18)
C36 C37 1.437(17)
C37 C38 1.431(19)
C38 C39 1.36(2)
C39 C40 1.39(2)
C40 C41 1.458(17)
C42 C43 1.368(18)
C43 C44 1.374(17)
C44 C45 1.384(18)
C45 C46 1.377(17)
C47 C48 1.388(17)
C47 C52 1.400(18)
C48 C49 1.418(17)
C49 C50 1.311(19)
C50 C51 1.43(2)
C51 C52 1.386(19)
C53 C54 1.36(2)
C53 C58 1.42(2)
C54 C55 1.413(17)
C55 C56 1.37(2)
C56 C57 1.41(2)
C57 C58 1.40(2)
C59 C60 1.33(2)
C59 C64 1.45(2)
C60 C61 1.39(2)
C61 C62 1.35(3)
C62 C63 1.44(4)
C63 C64 1.40(3)
C65 C70 1.37(2)
C65 C66 1.43(2)
C66 C67 1.42(2)
C67 C68 1.40(3)
C68 C69 1.40(3)
C69 C70 1.39(2)
C71 C72 1.42(2)
C72 C73 1.39(2)
C73 C74 1.36(2)
C74 C75 1.429(17)
C76 C81 1.372(18)
C76 C77 1.402(19)
C77 C78 1.33(2)
C78 C79 1.47(2)
C79 C80 1.34(2)
C80 C81 1.38(2)
C82 C83 1.383(9)
C82 C87 1.396(9)
C83 C84 1.384(9)
C84 C85 1.380(9)
C85 C86 1.375(9)
C86 C87 1.388(9)
C88 C93 1.39(2)
C88 C89 1.40(2)
C89 C90 1.34(2)
C90 C91 1.47(3)
C91 C92 1.33(3)
C92 C93 1.38(3)
C94 C95 1.411(16)
C94 C99 1.448(18)
C95 C96 1.40(2)
C96 C97 1.42(2)
C97 C98 1.422(18)
C98 C99 1.296(19)
C100 C101 1.42(2)
C101 C102 1.37(2)
C102 C103 1.38(2)
C103 C104 1.378(19)
C105 C110 1.400(15)
C105 C106 1.42(2)
C106 C107 1.372(19)
C107 C108 1.37(2)
C108 C109 1.39(2)
C109 C110 1.387(17)
C111 C116 1.351(18)
C111 C112 1.383(19)
C112 C113 1.367(18)
C113 C114 1.40(2)
C114 C115 1.39(2)
C115 C116 1.45(2)
C117 C118 1.153(16)
C118 C119 1.484(18)
C119 C124 1.361(16)
C119 C120 1.391(15)
C120 C121 1.417(16)
C121 C122 1.401(16)
C121 C125 1.543(17)
C122 C123 1.418(15)
C123 C129 1.418(15)
C123 C124 1.454(17)
C125 C128 1.432(19)
C125 C127 1.552(16)
C125 C126 1.59(2)
C129 C130 1.388(17)
C129 C134 1.420(17)
C130 C131 1.413(15)
C131 C132 1.420(17)
C131 C135 1.506(18)
C132 C133 1.414(16)
C133 C139 1.403(16)
C133 C134 1.437(14)
C135 C137 1.509(19)
C135 C138 1.55(2)
C135 C136 1.60(2)
C139 C140 1.215(16)
C141 C142 1.213(16)
C142 C143 1.504(17)
C143 C148 1.338(17)
C143 C144 1.343(17)
C144 C145 1.420(18)
C145 C146 1.375(18)
C145 C149 1.517(16)
C146 C147 1.394(17)
C147 C148 1.385(17)
C147 C153 1.492(17)
C149 C151 1.53(2)
C149 C152 1.57(2)
C149 C150 1.61(3)
C153 C158 1.354(17)
C153 C154 1.417(17)
C154 C155 1.392(16)
C155 C156 1.354(17)
C155 C61' 1.566(13)
C155 C161 1.566(13)
C156 C157 1.409(17)
C157 C159 1.395(18)
C157 C158 1.461(17)
C159 C160 1.231(17)
C161 C164 1.514(9)
C161 C162 1.519(9)
C161 C163 1.526(9)
C61' C62' 1.513(9)
C61' C63' 1.517(9)
C61' C64' 1.531(9)
C165 C166 1.220(17)
C166 C167 1.392(16)
C167 C172 1.405(16)
C167 C168 1.443(16)
C168 C169 1.428(19)
C169 C170 1.354(18)
C169 C173 1.463(19)
C170 C171 1.422(18)
C171 C172 1.401(18)
C171 C177 1.458(17)
C173 C176 1.49(3)
C173 C174 1.51(3)
C173 C175 1.64(3)
C177 C178 1.328(17)
C177 C182 1.459(18)
C178 C179 1.395(18)
C179 C180 1.414(19)
C179 C185 1.519(19)
C180 C181 1.401(15)
C181 C183 1.398(17)
C181 C182 1.412(17)
C183 C184 1.240(17)
C185 C188 1.43(2)
C185 C186 1.53(2)
C185 C187 1.61(3)
C189 C190 1.247(17)
C190 C191 1.434(16)
C191 C196 1.351(14)
C191 C192 1.396(17)
C192 C193 1.419(16)
C193 C194 1.394(14)
C193 C197 1.525(17)
C194 C195 1.398(17)
C195 C196 1.419(16)
C195 C201 1.421(15)
C197 C199 1.496(19)
C197 C198 1.506(17)
C197 C200 1.53(2)
C201 C206 1.406(17)
C201 C202 1.409(15)
C202 C203 1.435(15)
C203 C204 1.391(17)
C203 C207 1.541(14)
C204 C205 1.383(15)
C205 C211 1.391(18)
C205 C206 1.418(15)
C207 C208 1.48(2)
C207 C210 1.488(19)
C207 C209 1.545(19)
C211 C212 1.198(18)
C213 C214 1.168(16)
C214 C215 1.447(17)
C215 C216 1.390(16)
C215 C220 1.412(15)
C216 C217 1.401(18)
C217 C218 1.399(17)
C217 C221 1.550(15)
C218 C219 1.383(15)
C219 C220 1.391(16)
C219 C225 1.459(15)
C221 C222 1.48(2)
C221 C224 1.528(18)
C221 C223 1.58(2)
C225 C226 1.346(17)
C225 C230 1.404(17)
C226 C227 1.477(18)
C227 C228 1.35(2)
C227 C231 1.52(2)
C228 C229 1.392(18)
C229 C235 1.416(17)
C229 C230 1.459(14)
C231 C234 1.41(3)
C231 C232 1.57(2)
C231 C233 1.71(3)
C235 C236 1.232(17)
C237 C238 1.245(15)
C238 C239 1.371(16)
C239 C240 1.401(15)
C239 C244 1.421(15)
C240 C241 1.391(16)
C241 C242 1.389(17)
C241 C245 1.560(16)
C242 C243 1.376(17)
C243 C244 1.432(16)
C243 C249 1.440(17)
C245 C248 1.509(18)
C245 C246 1.52(2)
C245 C247 1.64(3)
C249 C254 1.390(15)
C249 C250 1.427(17)
C250 C251 1.440(16)
C251 C252 1.374(17)
C251 C255 1.507(18)
C252 C253 1.400(15)
C253 C254 1.381(15)
C253 C259 1.447(14)
C255 C256 1.48(2)
C255 C258 1.51(2)
C255 C257 1.545(19)
C259 C260 1.202(15)
C261 C262 1.399(18)
C261 C266 1.432(15)
C262 C263 1.30(2)
C263 C264 1.38(2)
C264 C265 1.39(2)
C265 C266 1.358(19)
C267 C268 1.360(17)
C267 C272 1.412(18)
C268 C269 1.397(17)
C269 C270 1.405(18)
C270 C271 1.273(19)
C271 C272 1.402(18)
C273 C274 1.417(15)
C274 C275 1.388(18)
C275 C276 1.352(18)
C276 C277 1.422(17)
C278 C283 1.383(19)
C278 C279 1.447(18)
C279 C280 1.38(2)
C280 C281 1.38(3)
C281 C282 1.50(3)
C282 C283 1.34(2)
C284 C289 1.377(18)
C284 C285 1.380(18)
C285 C286 1.39(2)
C286 C287 1.318(19)
C287 C288 1.34(2)
C288 C289 1.49(2)
C290 C291 1.41(2)
C290 C295 1.43(2)
C291 C292 1.367(19)
C292 C293 1.45(4)
C293 C294 1.35(4)
C294 C295 1.44(2)
C296 C301 1.35(2)
C296 C297 1.405(17)
C297 C298 1.39(2)
C298 C299 1.31(2)
C299 C300 1.40(2)
C300 C301 1.43(2)
C302 C303 1.416(17)
C303 C304 1.400(19)
C304 C305 1.39(2)
C305 C306 1.381(19)
C307 C308 1.37(2)
C307 C312 1.48(3)
C308 C309 1.39(2)
C309 C310 1.44(3)
C310 C311 1.39(3)
C311 C312 1.40(3)
C313 C314 1.41(2)
C313 C318 1.47(2)
C314 C315 1.40(2)
C315 C316 1.35(3)
C316 C317 1.27(3)
C317 C318 1.42(2)
C319 C324 1.37(2)
C319 C320 1.38(2)
C320 C321 1.33(2)
C321 C322 1.33(3)
C322 C323 1.38(3)
C323 C324 1.34(2)
C325 C330 1.395(18)
C325 C326 1.411(19)
C326 C327 1.43(2)
C327 C328 1.40(2)
C328 C329 1.39(2)
C329 C330 1.41(2)
C331 C332 1.35(2)
C332 C333 1.39(2)
C333 C334 1.38(2)
C334 C335 1.38(2)
C336 C337 1.3900
C336 C341 1.3900
C337 C338 1.3900
C338 C339 1.3900
C339 C340 1.3900
C340 C341 1.3900
C342 C347 1.39(2)
C342 C343 1.442(17)
C343 C344 1.41(2)
C344 C345 1.36(3)
C345 C346 1.38(2)
C346 C347 1.32(2)
C348 C353 1.30(2)
C348 C349 1.49(2)
C349 C350 1.41(2)
C350 C351 1.39(2)
C351 C352 1.36(3)
C352 C353 1.45(2)
C354 C359 1.39(2)
C354 C355 1.405(18)
C355 C356 1.407(19)
C356 C357 1.36(2)
C357 C358 1.29(2)
C358 C359 1.39(2)
C360 C361 1.36(2)
C361 C362 1.27(3)
C362 C363 1.45(3)
C363 C364 1.38(2)
C365 C366 1.36(2)
C365 C370 1.45(2)
C366 C367 1.40(3)
C367 C368 1.45(3)
C368 C369 1.42(2)
C369 C370 1.24(2)
C371 C372 1.3900
C371 C376 1.3900
C372 C373 1.3900
C373 C374 1.3900
C374 C375 1.3900
C375 C376 1.3900
C377 C378 1.195(18)
C378 C379 1.459(17)
C379 C384 1.363(17)
C379 C380 1.376(19)
C380 C381 1.406(17)
C381 C382 1.472(18)
C381 C385 1.495(18)
C382 C383 1.404(18)
C383 C389 1.409(17)
C383 C384 1.423(18)
C385 C387 1.41(2)
C385 C386 1.54(2)
C385 C388 1.55(2)
C389 C390 1.375(16)
C389 C394 1.423(16)
C390 C391 1.426(19)
C391 C392 1.376(18)
C391 C395 1.557(16)
C392 C393 1.402(16)
C393 C394 1.399(17)
C393 C399 1.453(18)
C395 C398 1.49(2)
C395 C396 1.53(2)
C395 C397 1.580(19)
C399 C400 1.250(17)
C401 C402 1.248(17)
C402 C403 1.391(18)
C403 C404 1.366(18)
C403 C408 1.390(16)
C404 C405 1.397(19)
C405 C406 1.432(19)
C405 C409 1.545(17)
C406 C407 1.38(2)
C407 C413 1.456(18)
C407 C408 1.465(17)
C409 C411 1.513(9)
C409 C412 1.523(9)
C409 C410 1.532(9)
C413 C414 1.386(18)
C413 C418 1.41(2)
C414 C415 1.42(2)
C415 C416 1.33(2)
C415 C419 1.544(19)
C416 C417 1.466(17)
C417 C423 1.393(19)
C417 C418 1.396(17)
C419 C420 1.45(3)
C419 C421 1.48(3)
C419 C422 1.49(3)
C423 C424 1.191(18)
C425 C426 1.213(16)
C426 C427 1.445(17)
C427 C428 1.401(17)
C427 C432 1.412(14)
C428 C429 1.357(17)
C429 C430 1.414(15)
C429 C433 1.558(17)
C430 C431 1.432(16)
C431 C432 1.368(16)
C431 C437 1.439(16)
C433 C436 1.515(19)
C433 C434 1.57(3)
C433 C435 1.58(2)
C437 C442 1.411(17)
C437 C438 1.427(16)
C438 C439 1.329(19)
C439 C440 1.422(19)
C439 C443 1.552(17)
C440 C441 1.394(17)
C441 C442 1.407(15)
C441 C447 1.421(18)
C443 C444 1.34(3)
C443 C446 1.47(2)
C443 C445 1.68(3)
C447 C448 1.240(17)
C449 C450 1.541(18)
C450 C451 1.468(17)
C451 C456 1.403(15)
C451 C452 1.418(15)
C452 C453 1.384(17)
C453 C454 1.392(16)
C453 C457 1.562(15)
C454 C455 1.379(15)
C455 C456 1.420(16)
C455 C461 1.454(14)
C457 C458 1.49(2)
C457 C460 1.50(2)
C457 C459 1.60(2)
C461 C462 1.351(18)
C461 C466 1.391(18)
C462 C463 1.402(17)
C463 C464 1.28(2)
C463 C469 1.54(2)
C464 C465 1.50(2)
C465 C467 1.363(19)
C465 C466 1.405(15)
C467 C468 1.207(18)
C469 C471 1.55(3)
C469 C472 1.55(2)
C469 C470 1.63(3)
C473 C474 1.23(2)
C474 C475 1.43(2)
C475 C480 1.401(17)
C475 C476 1.41(2)
C476 C477 1.39(2)
C477 C478 1.417(19)
C477 C481 1.517(17)
C478 C479 1.40(2)
C479 C480 1.42(2)
C479 C485 1.454(15)
C481 C484 1.519(9)
C481 C482 1.529(9)
C481 C483 1.533(9)
C485 C486 1.377(16)
C485 C490 1.388(18)
C486 C487 1.357(19)
C487 C488 1.381(19)
C487 C493 1.575(17)
C488 C489 1.340(16)
C489 C491 1.42(2)
C489 C490 1.432(17)
C491 C492 1.11(2)
C493 C496 1.53(2)
C493 C495 1.54(2)
C493 C494 1.57(3)
C497 C498 1.211(15)
C498 C499 1.439(15)
C499 C500 1.379(15)
C499 C504 1.421(16)
C500 C501 1.394(16)
C501 C502 1.389(17)
C501 C505 1.532(15)
C502 C503 1.401(16)
C503 C504 1.421(15)
C503 C509 1.453(16)
C505 C506 1.49(2)
C505 C507 1.51(2)
C505 C508 1.61(2)
C509 C514 1.409(16)
C509 C510 1.412(17)
C510 C511 1.368(19)
C511 C512 1.361(19)
C511 C517 1.562(17)
C512 C513 1.389(17)
C513 C514 1.386(16)
C513 C515 1.405(16)
C515 C516 1.182(15)
C517 C518 1.35(2)
C517 C519 1.42(3)
C517 C520 1.68(4)

loop_
_platon_squeeze_void_nr
_platon_squeeze_void_average_x
_platon_squeeze_void_average_y
_platon_squeeze_void_average_z
_platon_squeeze_void_volume
_platon_squeeze_void_count_electrons
_platon_squeeze_void_content
1 0.000 0.000 0.000 1969 726 ' '
2 0.736 0.000 0.500 1981 679 ' '
3 0.167 0.500 0.376 5194 1727 ' '
